data_4516013
loop_
_publ_author_name
'Hayashi, Akio'
'Wihadi, Muh Nur Khoiru'
'Ota, Hiromi'
'L\'opez, Xavier'
'Ichihashi, Katsuya'
'Nishihara, Sadafumi'
'Inoue, Katsuya'
'Tsunoji, Nao'
'Sano, Tsuneji'
'Sadakane, Masahiro'

_publ_section_title
;
 Preparation of Preyssler-type Phosphotungstate with One Central Potassium
 Cation and Potassium Cation Migration into the Preyssler Molecule to form
 Di-Potassium-Encapsulated Derivative.
;
_journal_issue 2
_journal_name_full 'ACS omega'
_journal_page_first 2363
_journal_page_last 2373
_journal_paper_doi 10.1021/acsomega.8b00163
_journal_volume 3
_journal_year 2018
_chemical_formula_moiety 'O110 P5 W30, 40.66(H2O), K12.87'
_chemical_formula_sum 'H81.32 K12.87 O150.66 P5 W30'
_chemical_formula_weight 8666
_space_group_IT_number 52
_space_group_name_Hall '-P 2a 2bc'
_space_group_name_H-M_alt 'P n n a'
_symmetry_cell_setting orthorhombic
_symmetry_space_group_name_Hall '-P 2a 2bc'
_symmetry_space_group_name_H-M 'P n n a'
_atom_sites_solution_hydrogens none
_atom_sites_solution_primary direct
_atom_sites_solution_secondary difmap
_audit_creation_method SHELXL-97
_cell_angle_alpha 90.00
_cell_angle_beta 90.00
_cell_angle_gamma 90.00
_cell_formula_units_Z 4
_cell_length_a 32.6621(15)
_cell_length_b 21.5252(10)
_cell_length_c 19.0566(9)
_cell_measurement_reflns_used 9101
_cell_measurement_temperature 173
_cell_measurement_theta_max 27.47
_cell_measurement_theta_min 2.15
_cell_volume 13397.9(11)
_computing_cell_refinement 'Bruker SAINT'
_computing_data_collection 'Bruker APEX2'
_computing_data_reduction 'Bruker SAINT'
_computing_molecular_graphics 'Yadokari-XG 2009 (Wakita,Nemoto et al., 2009)'
_computing_publication_material 'Yadokari-XG 2009 (Wakita,Nemoto et al., 2009)'
_computing_structure_refinement 'SHELXL-97 (Sheldrick, 1997)'
_computing_structure_solution 'SHELXS-97 (Sheldrick, 1990)'
_diffrn_ambient_temperature 173.0(3)
_diffrn_measured_fraction_theta_full 0.999
_diffrn_measured_fraction_theta_max 0.999
_diffrn_measurement_device_type 'Bruker APEX-II CCD'
_diffrn_measurement_method '\f and \w scans'
_diffrn_radiation_monochromator graphite
_diffrn_radiation_source 'fine-focus sealed tube'
_diffrn_radiation_type MoK\a
_diffrn_radiation_wavelength 0.71073
_diffrn_reflns_av_R_equivalents 0.0386
_diffrn_reflns_av_sigmaI/netI 0.0196
_diffrn_reflns_limit_h_max 42
_diffrn_reflns_limit_h_min -42
_diffrn_reflns_limit_k_max 27
_diffrn_reflns_limit_k_min -27
_diffrn_reflns_limit_l_max 24
_diffrn_reflns_limit_l_min -24
_diffrn_reflns_number 150063
_diffrn_reflns_theta_full 27.49
_diffrn_reflns_theta_max 27.49
_diffrn_reflns_theta_min 1.89
_diffrn_standards_number 0
_exptl_absorpt_coefficient_mu 26.220
_exptl_absorpt_correction_T_max 0.2282
_exptl_absorpt_correction_T_min 0.1791
_exptl_absorpt_correction_type empirical
_exptl_absorpt_process_details 'SADABS Sheldrick 1996'
_exptl_crystal_colour colorless
_exptl_crystal_density_diffrn 4.249
_exptl_crystal_density_method 'not measured'
_exptl_crystal_description block
_exptl_crystal_F_000 14955
_exptl_crystal_size_max 0.10
_exptl_crystal_size_mid 0.10
_exptl_crystal_size_min 0.08
_refine_diff_density_max 1.884
_refine_diff_density_min -1.353
_refine_diff_density_rms 0.222
_refine_ls_extinction_method none
_refine_ls_goodness_of_fit_ref 1.073
_refine_ls_hydrogen_treatment none
_refine_ls_matrix_type full
_refine_ls_number_parameters 901
_refine_ls_number_reflns 15370
_refine_ls_number_restraints 0
_refine_ls_restrained_S_all 1.073
_refine_ls_R_factor_all 0.0331
_refine_ls_R_factor_gt 0.0229
_refine_ls_shift/su_max 0.002
_refine_ls_shift/su_mean 0.000
_refine_ls_structure_factor_coef Fsqd
_refine_ls_weighting_details 'calc w=1/[\s^2^(Fo^2^)+(0.0167P)^2^+147.3121P] where P=(Fo^2^+2Fc^2^)/3'
_refine_ls_weighting_scheme calc
_refine_ls_wR_factor_gt 0.0482
_refine_ls_wR_factor_ref 0.0522
_reflns_number_gt 12790
_reflns_number_total 15370
_reflns_threshold_expression >2sigma(I)
_cod_data_source_file ao8b00163_si_002.cif
_cod_data_source_block KPOM
_cod_depositor_comments
;
The following automatic conversions were performed:

data item '_diffrn_ambient_temperature' value '173(0.3)' was changed
to '173.0(3)' -- precision was estimated.

Automatic conversion script
Id: cif_fix_values 6909 2019-04-08 15:41:33Z antanas 
;
_cod_database_code 4516013
_shelx_f_squared_multiplier 1.000

loop_
_symmetry_equiv_pos_as_xyz
'x, y, z'
'-x+1/2, -y, z'
'x, -y+1/2, -z+1/2'
'-x+1/2, y+1/2, -z+1/2'
'-x, -y, -z'
'x-1/2, y, -z'
'-x, y-1/2, z-1/2'
'x-1/2, -y-1/2, z-1/2'

loop_
_atom_site_label
_atom_site_type_symbol
_atom_site_fract_x
_atom_site_fract_y
_atom_site_fract_z
_atom_site_U_iso_or_equiv
_atom_site_adp_type
_atom_site_occupancy
_atom_site_symmetry_multiplicity
_atom_site_calc_flag
_atom_site_refinement_flags
_atom_site_disorder_assembly
_atom_site_disorder_group
W1 W 0.097381(7) 0.326197(12) 0.641744(13) 0.00898(5) Uani 1 1 d . A .
W2 W 0.103375(7) 0.326911(12) 0.839486(13) 0.00899(5) Uani 1 1 d . . .
W3 W -0.257345(8) 0.327704(13) 0.660533(15) 0.01409(6) Uani 1 1 d . . .
W4 W 0.034763(7) 0.328194(12) 1.001522(13) 0.00964(5) Uani 1 1 d . . .
W5 W 0.027555(8) 0.324461(12) 0.481197(13) 0.01002(5) Uani 1 1 d . . .
W6 W -0.257526(8) 0.325466(13) 0.860625(15) 0.01413(6) Uani 1 1 d . . .
W7 W -0.184047(8) 0.328535(12) 1.013347(14) 0.01333(6) Uani 1 1 d . . .
W8 W -0.072995(8) 0.327374(12) 1.072945(13) 0.01133(5) Uani 1 1 d . . .
W9 W -0.194820(8) 0.325118(12) 0.493460(15) 0.01397(6) Uani 1 1 d . . .
W10 W -0.084166(8) 0.326613(12) 0.429396(13) 0.01138(5) Uani 1 1 d . . .
W11 W -0.159437(8) 0.405447(12) 0.843874(14) 0.01223(5) Uani 1 1 d . . .
W12 W -0.051389(7) 0.405788(12) 0.907518(13) 0.00936(5) Uani 1 1 d . . .
W13 W 0.018775(7) 0.405576(11) 0.751732(13) 0.00812(5) Uani 1 1 d . . .
W14 W -0.047007(7) 0.404993(12) 0.591063(13) 0.00933(5) Uani 1 1 d . . .
W15 W -0.155624(8) 0.405670(12) 0.648664(14) 0.01175(5) Uani 1 1 d . . .
P1 P 0.02926(7) 0.2500 0.7500 0.0078(4) Uani 1 2 d S . .
P2 P -0.04561(5) 0.25046(8) 0.92561(8) 0.0086(3) Uani 1 1 d . . .
O1 O -0.16549(14) 0.3798(2) 0.5539(3) 0.0149(10) Uani 1 1 d . . .
O2 O -0.05420(13) 0.30805(19) 0.8827(2) 0.0096(9) Uani 1 1 d . . .
O3 O -0.01949(13) 0.3228(2) 0.4313(2) 0.0127(9) Uani 1 1 d . . .
O4 O 0.07180(13) 0.3194(2) 0.5581(2) 0.0129(9) Uani 1 1 d . . .
O5 O 0.07446(13) 0.3215(2) 0.9359(2) 0.0127(9) Uani 1 1 d . . .
O6 O -0.02119(13) 0.4114(2) 0.6786(2) 0.0103(9) Uani 1 1 d . . .
O7 O -0.23740(14) 0.3225(2) 0.5550(3) 0.0165(10) Uani 1 1 d . . .
O8 O -0.01783(13) 0.3252(2) 1.0662(2) 0.0115(9) Uani 1 1 d . . .
O9 O 0.05853(13) 0.3799(2) 0.6810(2) 0.0111(9) Uani 1 1 d . A .
O10 O 0.11648(13) 0.3227(2) 0.7469(2) 0.0112(9) Uani 1 1 d . . .
O11 O -0.21419(15) 0.3750(2) 0.4306(3) 0.0219(11) Uani 1 1 d . . .
O12 O 0.03297(13) 0.4831(2) 0.7499(2) 0.0123(9) Uani 1 1 d . A .
O13 O -0.10157(13) 0.4121(2) 0.8620(2) 0.0125(9) Uani 1 1 d . . .
O14 O -0.23574(13) 0.3233(2) 0.9483(3) 0.0167(10) Uani 1 1 d . . .
O15 O -0.08261(15) 0.3776(2) 0.3598(2) 0.0171(10) Uani 1 1 d . . .
O16 O 0.05873(13) 0.3812(2) 0.8200(2) 0.0115(9) Uani 1 1 d . . .
O17 O -0.09938(13) 0.4099(2) 0.6354(2) 0.0119(9) Uani 1 1 d . . .
O18 O -0.16556(13) 0.3812(2) 0.9425(2) 0.0138(10) Uani 1 1 d . . .
O19 O -0.26597(14) 0.3209(2) 0.7533(3) 0.0177(10) Uani 1 1 d . . .
O20 O 0.00297(13) 0.3796(2) 0.5477(2) 0.0117(9) Uani 1 1 d . . .
O21 O -0.00040(13) 0.2511(2) 0.9521(2) 0.0098(8) Uani 1 1 d . . .
O22 O -0.02199(13) 0.4120(2) 0.8202(2) 0.0113(9) Uani 1 1 d . . .
O23 O -0.07437(13) 0.3796(2) 0.5056(2) 0.0130(9) Uani 1 1 d . . .
O24 O 0.12826(13) 0.2499(2) 0.6332(2) 0.0109(9) Uani 1 1 d . . .
O25 O 0.05744(14) 0.3796(2) 1.0591(2) 0.0150(10) Uani 1 1 d . . .
O26 O -0.07981(14) 0.2500(2) 1.1230(2) 0.0137(9) Uani 1 1 d . . .
O27 O -0.21249(13) 0.3804(2) 0.6661(2) 0.0135(9) Uani 1 1 d . . .
O28 O -0.16639(13) 0.2507(2) 0.9407(2) 0.0129(9) Uani 1 1 d . . .
O29 O -0.07562(13) 0.3810(2) 0.9937(2) 0.0124(9) Uani 1 1 d . . .
O30 O 0.05792(12) 0.2499(2) 0.6843(2) 0.0078(8) Uani 1 1 d . . .
O31 O -0.20593(14) 0.2523(2) 1.0533(2) 0.0163(10) Uani 1 1 d . . .
O32 O -0.05276(13) 0.3079(2) 0.6169(2) 0.0105(9) Uani 1 1 d . . .
O33 O 0.13586(14) 0.3777(2) 0.6215(2) 0.0148(10) Uani 1 1 d . A .
O34 O -0.14564(13) 0.3082(2) 0.8315(2) 0.0116(9) Uani 1 1 d . . .
O35 O -0.14440(13) 0.3080(2) 0.6661(2) 0.0129(9) Uani 1 1 d . . .
O36 O -0.17117(14) 0.4821(2) 0.8598(3) 0.0177(10) Uani 1 1 d . . .
O37 O -0.28609(14) 0.2519(2) 0.6359(3) 0.0173(10) Uani 1 1 d . . .
O38 O -0.14944(13) 0.4114(2) 0.7481(2) 0.0145(9) Uani 1 1 d . . .
P3 P -0.16600(5) 0.25001(8) 0.85885(9) 0.0102(3) Uani 1 1 d . . .
O39 O 0.05010(13) 0.2526(2) 1.0507(2) 0.0117(9) Uani 1 1 d . . .
O40 O -0.07310(13) 0.2506(2) 0.9927(2) 0.0114(9) Uani 1 1 d . . .
O41 O -0.29493(14) 0.3797(2) 0.6361(3) 0.0189(11) Uani 1 1 d . . .
O42 O -0.21423(13) 0.3803(2) 0.8314(3) 0.0147(10) Uani 1 1 d . . .
O43 O 0.00334(13) 0.30825(19) 0.7505(2) 0.0098(8) Uani 1 1 d . . .
O44 O -0.16686(14) 0.4829(2) 0.6343(3) 0.0182(10) Uani 1 1 d . . .
O45 O -0.07830(14) 0.3784(2) 1.1422(3) 0.0170(10) Uani 1 1 d . . .
O46 O -0.13855(14) 0.3201(2) 0.4444(2) 0.0146(10) Uani 1 1 d . . .
O47 O -0.13499(14) 0.3216(2) 1.0565(2) 0.0159(10) Uani 1 1 d . . .
O48 O -0.21172(13) 0.2510(2) 0.6653(2) 0.0137(9) Uani 1 1 d . . .
O49 O -0.04377(14) 0.4822(2) 0.5676(2) 0.0140(10) Uani 1 1 d . . .
O50 O 0.00116(13) 0.3803(2) 0.9493(2) 0.0119(9) Uani 1 1 d . . .
O51 O 0.05647(14) 0.3747(2) 0.4307(2) 0.0154(10) Uani 1 1 d . . .
O52 O -0.04548(14) 0.4828(2) 0.9308(3) 0.0159(10) Uani 1 1 d . . .
O53 O 0.13987(14) 0.3782(2) 0.8696(3) 0.0154(10) Uani 1 1 d . . .
O54 O -0.20891(15) 0.3800(2) 1.0684(3) 0.0181(10) Uani 1 1 d . . .
O55 O -0.29762(15) 0.3758(2) 0.8737(3) 0.0224(11) Uani 1 1 d . . .
K1 K -0.00029(5) 0.56363(7) 0.65243(8) 0.0212(3) Uani 1 1 d . . .
K2 K -0.00086(5) 0.56278(7) 0.85008(8) 0.0193(3) Uani 1 1 d . . .
K3 K 0.07883(6) 0.7500 0.2500 0.0210(4) Uani 1 2 d S . .
K4 K 0.2500 0.5000 0.38069(19) 0.0366(11) Uani 0.964(10) 2 d SP . .
K5 K 0.20689(7) 0.40604(12) 0.96187(13) 0.0370(8) Uani 0.828(8) 1 d P . .
K6 K 0.12375(7) 0.41698(11) 0.12664(14) 0.0328(8) Uani 0.785(7) 1 d P . .
K7 K 0.11482(8) 0.50242(12) 0.67424(13) 0.0287(8) Uani 0.720(7) 1 d P . .
K8 K 0.13781(11) 0.41240(19) 0.4573(2) 0.0596(16) Uani 0.653(9) 1 d P . .
K9 K 0.0409(3) 0.7500 0.7500 0.051(3) Uani 0.416(12) 2 d SP . .
O56 O 0.05479(16) 0.4881(2) 0.5771(3) 0.0236(11) Uiso 1 1 d . A .
O57 O 0.05789(16) 0.4870(2) 0.9247(3) 0.0249(12) Uiso 1 1 d . . .
O58 O -0.06492(18) 0.5268(3) 0.7541(3) 0.0318(13) Uiso 1 1 d . . .
O59 O -0.01408(19) 0.6521(3) 0.7509(3) 0.0387(14) Uiso 1 1 d . . .
O60 O 0.1218(2) 0.5122(3) 0.8182(4) 0.0526(19) Uiso 1 1 d . A .
O61 O 0.2500 0.5000 1.0513(5) 0.048(2) Uiso 1 2 d S . .
O62 O 0.1404(2) 0.4843(4) 0.9973(5) 0.060(2) Uiso 1 1 d . . .
O63 O 0.2054(4) 0.5063(5) 0.8533(5) 0.059(4) Uiso 0.85(3) 1 d P . .
O64 O 0.2500 0.5000 0.245(2) 0.00(3) Uiso 0.17(13) 2 d SP . .
O65 O 0.1355(3) 0.4100(5) 0.2730(6) 0.092(5) Uiso 0.99(3) 1 d P . .
O66 O 0.1901(4) 0.3557(6) 0.5136(6) 0.050(5) Uiso 0.60(2) 1 d P A .
O67 O 0.1427(4) 0.4102(6) 1.0322(7) 0.013(4) Uiso 0.336(17) 1 d P . .
O68 O 0.0836(5) 0.3077(7) 0.1833(8) 0.074(6) Uiso 0.61(3) 1 d P . .
O69 O 0.2198(5) 0.4551(8) 0.5149(9) 0.114(8) Uiso 0.72(3) 1 d P A .
O70 O 0.2055(14) 0.4236(18) 0.723(2) 0.24(3) Uiso 0.64(5) 1 d P . .
O71 O 0.1630(4) 0.5819(6) 0.6764(7) 0.024(5) Uiso 0.42(2) 1 d P A 1
O72 O 0.1480(5) 0.3127(7) 1.0233(8) 0.082(7) Uiso 0.62(3) 1 d P . .
O73 O 0.1918(4) 0.5657(6) 0.6965(6) 0.050(5) Uiso 0.61(2) 1 d P . .
O74 O 0.2020(9) 0.2808(12) 0.946(2) 0.131(15) Uiso 0.55(5) 1 d P . .
O75 O 0.2262(9) 0.4684(13) 0.6246(16) 0.115(14) Uiso 0.43(3) 1 d P . .
O76 O 0.1810(7) 0.3035(11) 0.5046(12) 0.073(9) Uiso 0.42(3) 1 d P A .
O77 O 0.2000(7) 0.2500 0.7500 0.157(13) Uiso 1.00(5) 2 d SP . .
O78 O 0.1860(6) 0.4861(9) 0.8493(9) 0.014(7) Uiso 0.28(3) 1 d P . .
O79 O 0.1697(6) 0.4334(10) 0.2448(11) 0.046(8) Uiso 0.33(2) 1 d P . .
O80 O 0.2432(9) 0.3767(13) 0.7942(15) 0.173(16) Uiso 0.62(4) 1 d P . .
O81 O 0.1675(8) 0.6623(12) 0.7822(14) 0.181(14) Uiso 0.72(4) 1 d P . .
O82 O 0.1438(8) 0.2803(12) 0.2711(14) 0.098(11) Uiso 0.43(3) 1 d P . .
O83 O 0.1239(9) 0.2881(14) 0.3592(16) 0.115(15) Uiso 0.43(3) 1 d P A .
O84 O 0.1400(8) 0.2839(13) 0.4447(15) 0.075(11) Uiso 0.35(3) 1 d P A .
O85 O 0.1780(7) 0.4283(11) 0.7390(12) 0.005(9) Uiso 0.17(2) 1 d P . .
O86 O 0.2407(10) 0.4834(18) 0.2393(12) 0.065(7) Uiso 0.50(7) 1 d P . .
O87 O 0.1351(9) 0.5166(15) 0.9591(17) 0.029(11) Uiso 0.18(2) 1 d P . .
O88 O 0.1608(9) 0.5073(10) 0.5500(11) 0.021(8) Uiso 0.28(4) 1 d P A .
O89 O 0.1423(5) 0.5180(5) 0.5404(6) 0.049(4) Uiso 0.74(4) 1 d P A .
O90 O 0.2146(8) 0.2761(11) 0.9003(18) 0.080(12) Uiso 0.42(4) 1 d P . .
K10 K 0.2449(2) 0.4858(3) 0.7457(3) 0.020(2) Uani 0.257(6) 1 d P . .

loop_
_atom_site_aniso_label
_atom_site_aniso_U_11
_atom_site_aniso_U_22
_atom_site_aniso_U_33
_atom_site_aniso_U_23
_atom_site_aniso_U_13
_atom_site_aniso_U_12
W1 0.00945(11) 0.00892(12) 0.00858(12) 0.00019(10) 0.00186(9) -0.00011(9)
W2 0.00906(11) 0.00894(12) 0.00898(12) -0.00098(10) -0.00086(9) -0.00081(9)
W3 0.00820(11) 0.01179(13) 0.02227(14) -0.00084(11) -0.00193(10) 0.00170(10)
W4 0.01128(11) 0.00877(11) 0.00885(11) -0.00155(10) 0.00002(9) -0.00107(9)
W5 0.01198(12) 0.00922(12) 0.00887(12) 0.00135(10) 0.00077(9) 0.00047(9)
W6 0.00913(12) 0.01201(13) 0.02124(14) -0.00137(11) 0.00254(10) 0.00111(10)
W7 0.01276(12) 0.01225(12) 0.01500(13) -0.00213(10) 0.00471(10) 0.00039(10)
W8 0.01417(12) 0.01021(12) 0.00962(12) -0.00172(10) 0.00346(9) -0.00089(10)
W9 0.01283(12) 0.01272(13) 0.01635(13) 0.00118(11) -0.00487(10) 0.00219(10)
W10 0.01431(12) 0.01005(12) 0.00979(12) 0.00083(10) -0.00327(9) 0.00138(10)
W11 0.01104(12) 0.00835(12) 0.01729(13) -0.00096(10) 0.00195(10) 0.00107(10)
W12 0.01054(11) 0.00653(11) 0.01101(12) -0.00073(10) 0.00220(9) -0.00039(9)
W13 0.00972(11) 0.00610(10) 0.00853(11) -0.00011(10) 0.00081(9) -0.00017(9)
W14 0.01089(11) 0.00671(11) 0.01039(12) 0.00018(10) -0.00110(9) 0.00053(9)
W15 0.00964(11) 0.00822(12) 0.01740(13) -0.00049(10) -0.00110(10) 0.00156(10)
P1 0.0086(10) 0.0066(10) 0.0082(10) 0.0004(9) 0.000 0.000
P2 0.0098(7) 0.0077(7) 0.0083(7) -0.0007(6) 0.0007(6) -0.0003(6)
O1 0.015(2) 0.011(2) 0.019(3) -0.0012(19) -0.0031(19) -0.0003(18)
O2 0.011(2) 0.007(2) 0.011(2) -0.0003(17) -0.0017(17) -0.0019(16)
O3 0.014(2) 0.013(2) 0.010(2) -0.0009(18) 0.0010(18) 0.0017(18)
O4 0.014(2) 0.012(2) 0.012(2) -0.0033(19) 0.0003(18) 0.0030(18)
O5 0.013(2) 0.012(2) 0.013(2) 0.0001(19) -0.0012(18) 0.0001(18)
O6 0.011(2) 0.010(2) 0.010(2) -0.0027(17) -0.0028(17) 0.0000(17)
O7 0.013(2) 0.012(2) 0.024(3) 0.000(2) -0.006(2) 0.0022(19)
O8 0.012(2) 0.011(2) 0.012(2) -0.0009(18) 0.0027(17) -0.0020(18)
O9 0.015(2) 0.008(2) 0.011(2) 0.0003(17) 0.0010(18) 0.0022(17)
O10 0.009(2) 0.013(2) 0.011(2) 0.0025(19) -0.0006(17) 0.0000(17)
O11 0.020(3) 0.020(3) 0.025(3) 0.004(2) -0.006(2) 0.003(2)
O12 0.015(2) 0.011(2) 0.011(2) -0.0001(19) 0.0021(18) -0.0005(17)
O13 0.012(2) 0.012(2) 0.013(2) 0.0006(18) 0.0032(18) -0.0029(18)
O14 0.011(2) 0.016(2) 0.023(3) -0.002(2) 0.0044(19) -0.0001(19)
O15 0.023(3) 0.017(3) 0.011(2) 0.0007(19) -0.005(2) 0.002(2)
O16 0.012(2) 0.014(2) 0.008(2) 0.0000(18) 0.0022(17) 0.0002(18)
O17 0.011(2) 0.011(2) 0.014(2) -0.0026(18) -0.0009(18) -0.0001(17)
O18 0.013(2) 0.010(2) 0.018(3) -0.0017(19) 0.0034(19) -0.0015(18)
O19 0.013(2) 0.014(2) 0.027(3) -0.001(2) 0.000(2) -0.0005(18)
O20 0.011(2) 0.013(2) 0.011(2) -0.0001(18) 0.0004(18) 0.0014(17)
O21 0.009(2) 0.011(2) 0.009(2) 0.0010(18) -0.0008(17) -0.0026(18)
O22 0.013(2) 0.009(2) 0.012(2) -0.0018(18) 0.0005(18) 0.0008(17)
O23 0.011(2) 0.014(2) 0.014(2) 0.0002(19) -0.0038(18) 0.0028(18)
O24 0.009(2) 0.012(2) 0.012(2) -0.0002(19) 0.0023(17) 0.0020(18)
O25 0.018(2) 0.014(2) 0.012(2) -0.0039(19) 0.0004(19) -0.0041(19)
O26 0.019(2) 0.012(2) 0.011(2) -0.0024(19) 0.0034(19) -0.0019(19)
O27 0.007(2) 0.014(2) 0.019(2) -0.0038(19) -0.0001(19) 0.0026(17)
O28 0.011(2) 0.012(2) 0.016(2) -0.0005(19) 0.0024(18) 0.0019(18)
O29 0.013(2) 0.009(2) 0.015(2) 0.0025(18) 0.0048(18) -0.0022(17)
O30 0.0071(19) 0.009(2) 0.008(2) 0.0010(17) 0.0009(16) 0.0009(17)
O31 0.016(2) 0.017(2) 0.016(2) -0.003(2) 0.0061(19) 0.001(2)
O32 0.013(2) 0.009(2) 0.010(2) 0.0000(17) -0.0005(18) 0.0019(17)
O33 0.016(2) 0.012(2) 0.016(2) -0.0011(19) 0.0018(19) -0.0016(18)
O34 0.008(2) 0.008(2) 0.019(2) 0.0004(18) 0.0031(18) -0.0006(16)
O35 0.010(2) 0.013(2) 0.016(2) -0.0034(19) -0.0024(18) -0.0019(17)
O36 0.019(2) 0.010(2) 0.025(3) 0.001(2) 0.002(2) 0.0010(19)
O37 0.011(2) 0.015(2) 0.025(3) -0.003(2) -0.0048(19) 0.000(2)
O38 0.012(2) 0.015(2) 0.016(2) 0.001(2) -0.0017(19) -0.0033(18)
P3 0.0081(7) 0.0078(7) 0.0147(8) -0.0003(7) 0.0024(6) -0.0005(6)
O39 0.015(2) 0.010(2) 0.010(2) -0.0013(19) -0.0035(18) -0.0006(18)
O40 0.013(2) 0.011(2) 0.010(2) -0.0002(19) 0.0027(17) -0.0042(18)
O41 0.013(2) 0.021(3) 0.023(3) 0.002(2) -0.003(2) 0.001(2)
O42 0.010(2) 0.013(2) 0.021(3) 0.0017(19) 0.0011(19) -0.0009(18)
O43 0.011(2) 0.008(2) 0.010(2) 0.0013(17) -0.0007(18) 0.0020(16)
O44 0.017(2) 0.013(2) 0.024(3) 0.001(2) -0.003(2) 0.0021(19)
O45 0.021(3) 0.016(2) 0.014(2) -0.002(2) 0.004(2) -0.0030(19)
O46 0.015(2) 0.013(2) 0.015(2) 0.0000(19) -0.0039(19) 0.0001(18)
O47 0.014(2) 0.017(2) 0.017(2) 0.001(2) 0.0029(19) -0.0018(19)
O48 0.010(2) 0.012(2) 0.019(2) -0.002(2) 0.0000(18) 0.0006(18)
O49 0.018(2) 0.008(2) 0.016(2) 0.0006(18) -0.0030(19) 0.0012(18)
O50 0.012(2) 0.012(2) 0.011(2) -0.0012(18) 0.0021(18) -0.0018(17)
O51 0.016(2) 0.014(2) 0.015(2) 0.0029(19) 0.0006(19) 0.0022(19)
O52 0.017(2) 0.011(2) 0.019(3) -0.004(2) 0.003(2) 0.0007(19)
O53 0.013(2) 0.015(2) 0.018(3) -0.0053(19) -0.0031(19) -0.0037(18)
O54 0.019(2) 0.019(3) 0.016(3) -0.003(2) 0.008(2) 0.002(2)
O55 0.014(2) 0.018(3) 0.035(3) -0.005(2) 0.002(2) 0.002(2)
K1 0.0307(8) 0.0177(8) 0.0153(8) 0.0030(6) -0.0036(7) 0.0023(6)
K2 0.0236(8) 0.0177(8) 0.0166(8) -0.0036(6) 0.0042(6) -0.0019(6)
K3 0.0153(10) 0.0315(12) 0.0163(10) 0.0011(10) 0.000 0.000
K4 0.0137(13) 0.0208(14) 0.075(2) 0.000 0.000 0.0053(10)
K5 0.0220(12) 0.0488(16) 0.0401(15) -0.0003(12) -0.0053(9) 0.0073(10)
K6 0.0181(11) 0.0346(15) 0.0456(16) -0.0072(11) -0.0073(10) -0.0066(9)
K7 0.0348(15) 0.0255(14) 0.0258(14) 0.0032(10) -0.0035(10) 0.0031(10)
K8 0.044(2) 0.064(3) 0.071(3) -0.021(2) 0.0236(19) -0.0225(18)
K9 0.078(6) 0.038(4) 0.039(5) -0.001(3) 0.000 0.000
K10 0.010(4) 0.039(6) 0.012(3) -0.004(3) 0.001(2) 0.001(3)

loop_
_atom_type_symbol
_atom_type_description
_atom_type_scat_dispersion_real
_atom_type_scat_dispersion_imag
_atom_type_scat_source
O O 0.0106 0.0060 'International Tables Vol C Tables 4.2.6.8 and 6.1.1.4'
P P 0.1023 0.0942 'International Tables Vol C Tables 4.2.6.8 and 6.1.1.4'
K K 0.2009 0.2494 'International Tables Vol C Tables 4.2.6.8 and 6.1.1.4'
W W -0.8490 6.8722 'International Tables Vol C Tables 4.2.6.8 and 6.1.1.4'
H H 0.0000 0.0000 'International Tables Vol C Tables 4.2.6.8 and 6.1.1.4'

loop_
_geom_angle_atom_site_label_1
_geom_angle_atom_site_label_2
_geom_angle_atom_site_label_3
_geom_angle
_geom_angle_site_symmetry_1
_geom_angle_site_symmetry_3
O33 W1 O4 101.1(2) . .
O33 W1 O9 100.8(2) . .
O4 W1 O9 95.10(19) . .
O33 W1 O24 98.4(2) . .
O4 W1 O24 95.68(19) . .
O9 W1 O24 155.66(19) . .
O33 W1 O10 91.17(19) . .
O4 W1 O10 167.67(18) . .
O9 W1 O10 80.91(18) . .
O24 W1 O10 83.96(18) . .
O33 W1 O30 167.04(19) . .
O4 W1 O30 89.65(18) . .
O9 W1 O30 85.33(17) . .
O24 W1 O30 72.99(17) . .
O10 W1 O30 78.43(16) . .
O33 W1 K7 45.55(16) . .
O4 W1 K7 106.69(15) . .
O9 W1 K7 55.45(14) . .
O24 W1 K7 139.98(13) . .
O10 W1 K7 80.75(12) . .
O30 W1 K7 137.97(11) . .
O53 W2 O10 101.1(2) . .
O53 W2 O16 101.6(2) . .
O10 W2 O16 91.24(19) . .
O53 W2 O24 99.7(2) . 3_556
O10 W2 O24 96.92(19) . 3_556
O16 W2 O24 155.18(18) . 3_556
O53 W2 O5 93.2(2) . .
O10 W2 O5 165.15(18) . .
O16 W2 O5 81.87(18) . .
O24 W2 O5 84.48(18) 3_556 .
O53 W2 O30 170.56(19) . 3_556
O10 W2 O30 85.66(17) . 3_556
O16 W2 O30 84.66(17) . 3_556
O24 W2 O30 72.71(16) 3_556 3_556
O5 W2 O30 80.63(16) . 3_556
O41 W3 O19 102.0(2) . .
O41 W3 O27 100.4(2) . .
O19 W3 O27 96.7(2) . .
O41 W3 O37 97.8(2) . .
O19 W3 O37 95.4(2) . .
O27 W3 O37 155.52(19) . .
O41 W3 O7 89.8(2) . .
O19 W3 O7 168.20(19) . .
O27 W3 O7 81.03(19) . .
O37 W3 O7 82.78(19) . .
O41 W3 O48 165.6(2) . .
O19 W3 O48 90.22(19) . .
O27 W3 O48 85.57(18) . .
O37 W3 O48 73.18(17) . .
O7 W3 O48 78.08(17) . .
O41 W3 K4 49.90(16) . 5_566
O19 W3 K4 107.07(15) . 5_566
O27 W3 K4 50.57(14) . 5_566
O37 W3 K4 143.27(15) . 5_566
O7 W3 K4 80.56(13) . 5_566
O48 W3 K4 133.64(12) . 5_566
O25 W4 O5 100.6(2) . .
O25 W4 O50 102.0(2) . .
O5 W4 O50 95.8(2) . .
O25 W4 O39 96.9(2) . .
O5 W4 O39 94.69(19) . .
O50 W4 O39 156.35(19) . .
O25 W4 O8 89.9(2) . .
O5 W4 O8 169.55(18) . .
O50 W4 O8 81.43(18) . .
O39 W4 O8 84.42(18) . .
O25 W4 O21 165.53(19) . .
O5 W4 O21 91.01(18) . .
O50 W4 O21 85.31(18) . .
O39 W4 O21 73.36(17) . .
O8 W4 O21 78.74(16) . .
O25 W4 K2 42.54(16) . 5_567
O5 W4 K2 139.98(14) . 5_567
O50 W4 K2 81.68(14) . 5_567
O39 W4 K2 103.34(13) . 5_567
O8 W4 K2 49.85(12) . 5_567
O21 W4 K2 128.20(11) . 5_567
O51 W5 O3 100.6(2) . .
O51 W5 O20 102.1(2) . .
O3 W5 O20 90.20(19) . .
O51 W5 O39 98.9(2) . 3_556
O3 W5 O39 98.2(2) . 3_556
O20 W5 O39 155.45(19) . 3_556
O51 W5 O4 92.6(2) . .
O3 W5 O4 165.71(19) . .
O20 W5 O4 81.71(18) . .
O39 W5 O4 84.88(18) 3_556 .
O51 W5 O21 170.18(18) . 3_556
O3 W5 O21 86.43(18) . 3_556
O20 W5 O21 84.50(18) . 3_556
O39 W5 O21 73.13(17) 3_556 3_556
O4 W5 O21 81.10(17) . 3_556
O51 W5 K1 47.62(15) . 5_566
O3 W5 K1 55.51(15) . 5_566
O20 W5 K1 87.13(14) . 5_566
O39 W5 K1 116.63(14) 3_556 5_566
O4 W5 K1 135.09(13) . 5_566
O21 W5 K1 140.98(11) 3_556 5_566
O51 W5 K8 33.71(17) . .
O3 W5 K8 134.34(16) . .
O20 W5 K8 98.99(14) . .
O39 W5 K8 91.55(14) 3_556 .
O4 W5 K8 59.10(14) . .
O21 W5 K8 138.72(12) 3_556 .
K1 W5 K8 80.24(7) 5_566 .
O55 W6 O14 100.5(2) . .
O55 W6 O37 99.9(2) . 3_556
O14 W6 O37 97.9(2) . 3_556
O55 W6 O42 102.4(2) . .
O14 W6 O42 89.7(2) . .
O37 W6 O42 154.6(2) 3_556 .
O55 W6 O19 94.1(2) . .
O14 W6 O19 164.03(19) . .
O37 W6 O19 85.8(2) 3_556 .
O42 W6 O19 80.85(19) . .
O55 W6 O48 171.0(2) . 3_556
O14 W6 O48 85.62(19) . 3_556
O37 W6 O48 72.42(17) 3_556 3_556
O42 W6 O48 84.14(18) . 3_556
O19 W6 O48 80.69(17) . 3_556
O55 W6 K5 51.59(19) . 6_557
O14 W6 K5 48.95(15) . 6_557
O37 W6 K5 102.02(15) 3_556 6_557
O42 W6 K5 101.17(15) . 6_557
O19 W6 K5 145.52(13) . 6_557
O48 W6 K5 133.77(12) 3_556 6_557
O54 W7 O47 101.2(2) . .
O54 W7 O18 101.7(2) . .
O47 W7 O18 95.3(2) . .
O54 W7 O31 97.5(2) . .
O47 W7 O31 94.5(2) . .
O18 W7 O31 156.3(2) . .
O54 W7 O14 90.9(2) . .
O47 W7 O14 168.0(2) . .
O18 W7 O14 82.27(19) . .
O31 W7 O14 83.69(19) . .
O54 W7 O28 166.3(2) . .
O47 W7 O28 89.49(19) . .
O18 W7 O28 85.63(18) . .
O31 W7 O28 72.97(18) . .
O14 W7 O28 78.59(17) . .
O54 W7 K5 40.12(17) . 6_557
O47 W7 K5 141.07(15) . 6_557
O18 W7 K5 96.98(14) . 6_557
O31 W7 K5 88.75(14) . 6_557
O14 W7 K5 50.91(13) . 6_557
O28 W7 K5 128.15(12) . 6_557
O45 W8 O8 99.9(2) . .
O45 W8 O29 102.5(2) . .
O8 W8 O29 90.24(19) . .
O45 W8 O26 99.2(2) . .
O8 W8 O26 97.3(2) . .
O29 W8 O26 155.47(19) . .
O45 W8 O47 93.2(2) . .
O8 W8 O47 166.18(19) . .
O29 W8 O47 82.59(19) . .
O26 W8 O47 84.81(19) . .
O45 W8 O40 170.51(19) . .
O8 W8 O40 86.21(18) . .
O29 W8 O40 84.66(18) . .
O26 W8 O40 72.67(17) . .
O47 W8 O40 81.38(17) . .
O45 W8 K2 49.66(16) . 5_567
O8 W8 K2 52.55(14) . 5_567
O29 W8 K2 87.47(14) . 5_567
O26 W8 K2 115.61(14) . 5_567
O47 W8 K2 138.24(14) . 5_567
O40 W8 K2 137.97(11) . 5_567
O45 W8 K9 68.75(17) . 5_567
O8 W8 K9 77.45(19) . 5_567
O29 W8 K9 162.99(17) . 5_567
O26 W8 K9 40.27(15) . 5_567
O47 W8 K9 111.78(19) . 5_567
O40 W8 K9 105.89(11) . 5_567
K2 W8 K9 75.74(9) 5_567 5_567
O11 W9 O7 100.7(2) . .
O11 W9 O1 102.6(2) . .
O7 W9 O1 90.8(2) . .
O11 W9 O31 98.5(2) . 3_556
O7 W9 O31 97.3(2) . 3_556
O1 W9 O31 155.48(19) . 3_556
O11 W9 O46 92.6(2) . .
O7 W9 O46 165.96(19) . .
O1 W9 O46 81.87(19) . .
O31 W9 O46 84.98(19) 3_556 .
O11 W9 O28 169.9(2) . 3_556
O7 W9 O28 86.18(18) . 3_556
O1 W9 O28 84.49(18) . 3_556
O31 W9 O28 73.08(18) 3_556 3_556
O46 W9 O28 81.23(17) . 3_556
O15 W10 O46 101.6(2) . .
O15 W10 O23 101.8(2) . .
O46 W10 O23 95.3(2) . .
O15 W10 O26 98.3(2) . 3_556
O46 W10 O26 95.0(2) . 3_556
O23 W10 O26 155.04(19) . 3_556
O15 W10 O3 90.5(2) . .
O46 W10 O3 167.82(19) . .
O23 W10 O3 80.77(18) . .
O26 W10 O3 84.39(18) 3_556 .
O15 W10 O40 166.1(2) . 3_556
O46 W10 O40 89.75(18) . 3_556
O23 W10 O40 84.87(18) . 3_556
O26 W10 O40 72.53(18) 3_556 3_556
O3 W10 O40 78.45(17) . 3_556
O15 W10 K1 45.15(16) . 5_566
O46 W10 K1 142.77(15) . 5_566
O23 W10 K1 79.81(14) . 5_566
O26 W10 K1 104.77(14) 3_556 5_566
O3 W10 K1 48.17(13) . 5_566
O40 W10 K1 126.00(11) 3_556 5_566
O15 W10 K9 66.36(16) . 5_566
O46 W10 K9 116.47(19) . 5_566
O23 W10 K9 147.38(18) . 5_566
O26 W10 K9 36.02(15) 3_556 5_566
O3 W10 K9 69.51(17) . 5_566
O40 W10 K9 101.51(12) 3_556 5_566
K1 W10 K9 70.53(8) 5_566 5_566
O36 W11 O38 98.4(2) . .
O36 W11 O42 94.9(2) . .
O38 W11 O42 93.6(2) . .
O36 W11 O13 96.6(2) . .
O38 W11 O13 89.92(19) . .
O42 W11 O13 167.29(19) . .
O36 W11 O18 93.6(2) . .
O38 W11 O18 167.83(19) . .
O42 W11 O18 87.0(2) . .
O13 W11 O18 87.03(19) . .
O36 W11 O34 176.0(2) . .
O38 W11 O34 85.56(19) . .
O42 W11 O34 84.59(18) . .
O13 W11 O34 83.51(17) . .
O18 W11 O34 82.39(18) . .
O36 W11 K6 29.73(16) . 5_566
O38 W11 K6 91.20(14) . 5_566
O42 W11 K6 124.33(14) . 5_566
O13 W11 K6 67.73(14) . 5_566
O18 W11 K6 98.52(14) . 5_566
O34 W11 K6 151.08(12) . 5_566
O52 W12 O13 98.5(2) . .
O52 W12 O29 95.4(2) . .
O13 W12 O29 93.24(19) . .
O52 W12 O22 95.7(2) . .
O13 W12 O22 91.79(19) . .
O29 W12 O22 167.02(18) . .
O52 W12 O50 93.8(2) . .
O13 W12 O50 167.68(19) . .
O29 W12 O50 86.31(19) . .
O22 W12 O50 86.22(18) . .
O52 W12 O2 175.4(2) . .
O13 W12 O2 86.10(18) . .
O29 W12 O2 84.15(18) . .
O22 W12 O2 84.26(17) . .
O50 W12 O2 81.61(17) . .
O52 W12 K2 36.54(16) . .
O13 W12 K2 100.24(14) . .
O29 W12 K2 131.24(14) . .
O22 W12 K2 59.23(13) . .
O50 W12 K2 89.20(13) . .
O2 W12 K2 142.92(12) . .
O12 W13 O22 97.6(2) . .
O12 W13 O6 96.0(2) . .
O22 W13 O6 91.00(18) . .
O12 W13 O16 95.4(2) . .
O22 W13 O16 91.81(19) . .
O6 W13 O16 167.73(19) . .
O12 W13 O9 94.63(19) . .
O22 W13 O9 167.71(18) . .
O6 W13 O9 88.26(18) . .
O16 W13 O9 86.46(18) . .
O12 W13 O43 177.32(19) . .
O22 W13 O43 85.03(18) . .
O6 W13 O43 84.05(17) . .
O16 W13 O43 84.29(18) . .
O9 W13 O43 82.70(17) . .
O12 W13 K2 38.92(15) . .
O22 W13 K2 59.06(13) . .
O6 W13 K2 100.35(13) . .
O16 W13 K2 91.33(13) . .
O9 W13 K2 133.09(13) . .
O43 W13 K2 143.71(12) . .
O12 W13 K1 37.01(15) . .
O22 W13 K1 99.12(14) . .
O6 W13 K1 59.06(13) . .
O16 W13 K1 132.06(14) . .
O9 W13 K1 91.02(13) . .
O43 W13 K1 142.81(12) . .
K2 W13 K1 57.24(3) . .
O12 W13 K7 44.67(15) . .
O22 W13 K7 140.25(14) . .
O6 W13 K7 103.25(14) . .
O16 W13 K7 82.00(14) . .
O9 W13 K7 51.51(13) . .
O43 W13 K7 132.71(12) . .
K2 W13 K7 81.76(4) . .
K1 W13 K7 60.18(4) . .
O49 W14 O6 97.6(2) . .
O49 W14 O20 96.4(2) . .
O6 W14 O20 91.27(19) . .
O49 W14 O17 96.7(2) . .
O6 W14 O17 90.29(19) . .
O20 W14 O17 166.50(19) . .
O49 W14 O23 94.8(2) . .
O6 W14 O23 167.67(19) . .
O20 W14 O23 87.09(19) . .
O17 W14 O23 88.53(19) . .
O49 W14 O32 177.67(19) . .
O6 W14 O32 84.72(18) . .
O20 W14 O32 83.99(18) . .
O17 W14 O32 82.80(18) . .
O23 W14 O32 82.96(18) . .
O49 W14 K1 38.13(15) . .
O6 W14 K1 59.65(13) . .
O20 W14 K1 92.65(14) . .
O17 W14 K1 99.69(13) . .
O23 W14 K1 132.61(14) . .
O32 W14 K1 144.18(12) . .
O44 W15 O17 98.1(2) . .
O44 W15 O38 96.8(2) . .
O17 W15 O38 91.56(19) . .
O44 W15 O1 95.4(2) . .
O17 W15 O1 93.00(19) . .
O38 W15 O1 166.24(19) . .
O44 W15 O27 95.3(2) . .
O17 W15 O27 166.57(19) . .
O38 W15 O27 87.12(19) . .
O1 W15 O27 85.43(19) . .
O44 W15 O35 177.44(19) . .
O17 W15 O35 84.31(18) . .
O38 W15 O35 83.82(18) . .
O1 W15 O35 83.72(18) . .
O27 W15 O35 82.26(18) . .
O44 W15 K4 43.61(16) . 5_566
O17 W15 K4 140.34(14) . 5_566
O38 W15 K4 101.60(14) . 5_566
O1 W15 K4 82.99(14) . 5_566
O27 W15 K4 52.75(13) . 5_566
O35 W15 K4 133.83(11) . 5_566
O43 P1 O43 112.0(3) . 3_556
O43 P1 O30 110.0(2) . .
O43 P1 O30 109.2(2) 3_556 .
O43 P1 O30 109.2(2) . 3_556
O43 P1 O30 110.0(2) 3_556 3_556
O30 P1 O30 106.5(3) . 3_556
O43 P1 K3 55.98(17) . 5_566
O43 P1 K3 55.98(17) 3_556 5_566
O30 P1 K3 126.77(16) . 5_566
O30 P1 K3 126.77(16) 3_556 5_566
O2 P2 O32 111.3(2) . 3_556
O2 P2 O21 110.0(2) . .
O32 P2 O21 109.1(3) 3_556 .
O2 P2 O40 109.5(3) . .
O32 P2 O40 110.5(2) 3_556 .
O21 P2 O40 106.2(2) . .
O2 P2 K3 55.29(17) . 5_566
O32 P2 K3 56.04(17) 3_556 5_566
O21 P2 K3 126.83(18) . 5_566
O40 P2 K3 126.96(18) . 5_566
W9 O1 W15 146.4(3) . .
P2 O2 W12 132.3(3) . .
P2 O2 K3 99.7(2) . 5_566
W12 O2 K3 127.99(18) . 5_566
W5 O3 W10 149.1(2) . .
W5 O3 K1 94.62(18) . 5_566
W10 O3 K1 100.05(16) . 5_566
W1 O4 W5 161.5(3) . .
W4 O5 W2 159.6(3) . .
W14 O6 W13 161.8(3) . .
W14 O6 K1 91.79(16) . .
W13 O6 K1 91.92(15) . .
W9 O7 W3 147.7(3) . .
W8 O8 W4 148.3(3) . .
W8 O8 K2 98.41(18) . 5_567
W4 O8 K2 97.00(15) . 5_567
W1 O9 W13 154.4(3) . .
W1 O9 K7 95.90(17) . .
W13 O9 K7 100.14(17) . .
W2 O10 W1 148.7(2) . .
W13 O12 K1 120.8(2) . .
W13 O12 K2 118.2(2) . .
K1 O12 K2 85.32(13) . .
W13 O12 K7 111.95(19) . .
K1 O12 K7 86.63(13) . .
K2 O12 K7 125.63(16) . .
W12 O13 W11 160.5(3) . .
W6 O14 W7 149.0(3) . .
W6 O14 K5 104.84(19) . 6_557
W7 O14 K5 97.42(18) . 6_557
W10 O15 K7 137.6(2) . 5_566
W10 O15 K1 110.8(2) . 5_566
K7 O15 K1 86.19(14) 5_566 5_566
W2 O16 W13 145.3(3) . .
W15 O17 W14 160.6(3) . .
W7 O18 W11 152.8(3) . .
W3 O19 W6 161.7(3) . .
W14 O20 W5 145.5(3) . .
P2 O21 W4 129.2(3) . .
P2 O21 W5 123.9(2) . 3_556
W4 O21 W5 95.16(16) . 3_556
W13 O22 W12 162.4(3) . .
W13 O22 K2 92.50(16) . .
W12 O22 K2 91.32(15) . .
W10 O23 W14 154.5(3) . .
W2 O24 W1 119.3(2) 3_556 .
W4 O25 K6 148.9(3) . 1_556
W4 O25 K2 113.0(2) . 5_567
K6 O25 K2 95.97(15) 1_556 5_567
W8 O26 W10 119.3(2) . 3_556
W8 O26 K9 112.6(2) . 5_567
W10 O26 K9 119.4(2) 3_556 5_567
W3 O27 W15 154.9(3) . .
W3 O27 K4 100.73(17) . 5_566
W15 O27 K4 95.69(17) . 5_566
P3 O28 W7 128.7(3) . .
P3 O28 W9 123.5(3) . 3_556
W7 O28 W9 95.19(17) . 3_556
W12 O29 W8 146.9(3) . .
P1 O30 W1 129.3(2) . .
P1 O30 W2 123.6(2) . 3_556
W1 O30 W2 94.91(15) . 3_556
W9 O31 W7 118.7(2) 3_556 .
P2 O32 W14 132.1(3) 3_556 .
P2 O32 K3 98.8(2) 3_556 5_566
W14 O32 K3 129.11(18) . 5_566
W1 O33 K7 109.9(2) . .
W1 O33 K8 112.5(2) . .
K7 O33 K8 97.15(16) . .
P3 O34 W11 132.5(3) . .
P3 O34 K3 98.9(2) . 5_566
W11 O34 K3 128.56(18) . 5_566
P3 O35 W15 132.6(3) 3_556 .
P3 O35 K3 99.2(2) 3_556 5_566
W15 O35 K3 128.18(18) . 5_566
W11 O36 K6 131.7(2) . 5_566
W6 O37 W3 119.2(2) 3_556 .
W11 O38 W15 162.1(3) . .
O35 P3 O34 111.8(3) 3_556 .
O35 P3 O28 109.1(3) 3_556 .
O34 P3 O28 109.9(3) . .
O35 P3 O48 110.0(3) 3_556 3_556
O34 P3 O48 109.3(3) . 3_556
O28 P3 O48 106.7(2) . 3_556
O35 P3 K3 55.75(18) 3_556 5_566
O34 P3 K3 56.01(17) . 5_566
O28 P3 K3 126.54(18) . 5_566
O48 P3 K3 126.78(19) 3_556 5_566
W5 O39 W4 118.2(2) 3_556 .
P2 O40 W8 123.8(2) . .
P2 O40 W10 129.0(3) . 3_556
W8 O40 W10 95.40(16) . 3_556
W3 O41 K8 149.1(3) . 6_556
W3 O41 K4 103.9(2) . 5_566
K8 O41 K4 95.46(16) 6_556 5_566
W11 O42 W6 146.9(3) . .
P1 O43 W13 132.5(3) . .
P1 O43 K3 99.0(2) . 5_566
W13 O43 K3 128.57(17) . 5_566
W15 O44 K4 110.8(2) . 5_566
W15 O44 K8 138.5(3) . 5_566
K4 O44 K8 98.66(17) 5_566 5_566
W8 O45 K2 103.2(2) . 5_567
W10 O46 W9 160.7(3) . .
W7 O47 W8 159.9(3) . .
P3 O48 W3 129.7(3) 3_556 .
P3 O48 W6 123.6(3) 3_556 3_556
W3 O48 W6 95.01(16) . 3_556
W14 O49 K1 119.3(2) . .
W4 O50 W12 154.0(3) . .
W5 O51 K1 104.9(2) . 5_566
W5 O51 K8 126.4(2) . .
K1 O51 K8 126.1(2) 5_566 .
W12 O52 K2 121.3(2) . .
W2 O53 K5 149.9(3) . .
W7 O54 K5 117.0(2) . 6_557
W6 O55 K6 157.8(3) . 6_556
W6 O55 K5 103.6(2) . 6_557
K6 O55 K5 88.80(16) 6_556 6_557
O59 K1 O12 92.33(17) . .
O59 K1 O51 87.08(17) . 5_566
O12 K1 O51 161.37(15) . 5_566
O59 K1 O49 139.61(17) . .
O12 K1 O49 101.33(14) . .
O51 K1 O49 68.27(14) 5_566 .
O59 K1 O56 149.75(18) . .
O12 K1 O56 74.29(15) . .
O51 K1 O56 114.16(15) 5_566 .
O49 K1 O56 70.47(15) . .
O59 K1 O58 67.55(18) . .
O12 K1 O58 70.96(15) . .
O51 K1 O58 91.73(16) 5_566 .
O49 K1 O58 81.25(15) . .
O56 K1 O58 129.15(17) . .
O59 K1 O3 80.28(17) . 5_566
O12 K1 O3 141.89(14) . 5_566
O51 K1 O3 56.27(13) 5_566 5_566
O49 K1 O3 108.42(14) . 5_566
O56 K1 O3 93.57(14) . 5_566
O58 K1 O3 135.99(15) . 5_566
O59 K1 O15 84.69(17) . 5_566
O12 K1 O15 87.83(13) . 5_566
O51 K1 O15 110.63(14) 5_566 5_566
O49 K1 O15 133.12(14) . 5_566
O56 K1 O15 68.12(15) . 5_566
O58 K1 O15 143.56(16) . 5_566
O3 K1 O15 54.43(13) 5_566 5_566
O59 K1 O6 122.99(16) . .
O12 K1 O6 51.15(12) . .
O51 K1 O6 114.56(13) 5_566 .
O49 K1 O6 51.03(12) . .
O56 K1 O6 69.21(13) . .
O58 K1 O6 60.17(14) . .
O3 K1 O6 156.05(12) 5_566 .
O15 K1 O6 127.04(13) 5_566 .
O59 K1 W5 88.78(14) . 5_566
O12 K1 W5 171.10(11) . 5_566
O51 K1 W5 27.50(10) 5_566 5_566
O49 K1 W5 83.37(10) . 5_566
O56 K1 W5 100.55(12) . 5_566
O58 K1 W5 117.49(12) . 5_566
O3 K1 W5 29.87(9) 5_566 5_566
O15 K1 W5 83.49(10) 5_566 5_566
O6 K1 W5 134.35(9) . 5_566
O59 K1 K2 46.40(14) . .
O12 K1 K2 47.68(10) . .
O51 K1 K2 124.91(11) 5_566 .
O49 K1 K2 125.23(11) . .
O56 K1 K2 120.63(12) . .
O58 K1 K2 48.96(12) . .
O3 K1 K2 122.60(10) 5_566 .
O15 K1 K2 94.83(10) 5_566 .
O6 K1 K2 81.20(8) . .
W5 K1 K2 134.92(5) 5_566 .
O59 K1 W14 138.93(15) . .
O12 K1 W14 78.87(10) . .
O51 K1 W14 89.37(11) 5_566 .
O49 K1 W14 22.57(9) . .
O56 K1 W14 66.03(11) . .
O58 K1 W14 71.69(12) . .
O3 K1 W14 129.59(10) 5_566 .
O15 K1 W14 134.13(11) 5_566 .
O6 K1 W14 28.56(7) . .
W5 K1 W14 105.93(4) 5_566 .
K2 K1 W14 107.00(5) . .
O52 K2 O59 138.57(18) . .
O52 K2 O12 102.04(14) . .
O59 K2 O12 91.27(17) . .
O52 K2 O25 65.27(14) . 5_567
O59 K2 O25 90.66(17) . 5_567
O12 K2 O25 161.56(14) . 5_567
O52 K2 O45 136.63(15) . 5_567
O59 K2 O45 82.40(17) . 5_567
O12 K2 O45 87.14(14) . 5_567
O25 K2 O45 111.30(14) 5_567 5_567
O52 K2 O58 78.52(16) . .
O59 K2 O58 68.62(18) . .
O12 K2 O58 71.88(15) . .
O25 K2 O58 91.83(16) 5_567 .
O45 K2 O58 143.21(16) 5_567 .
O52 K2 O57 73.81(15) . .
O59 K2 O57 147.40(18) . .
O12 K2 O57 74.16(14) . .
O25 K2 O57 112.40(15) 5_567 .
O45 K2 O57 68.15(15) 5_567 .
O58 K2 O57 129.90(17) . .
O52 K2 O8 108.70(14) . 5_567
O59 K2 O8 80.32(17) . 5_567
O12 K2 O8 142.02(13) . 5_567
O25 K2 O8 56.29(13) 5_567 5_567
O45 K2 O8 55.16(13) 5_567 5_567
O58 K2 O8 135.33(15) . 5_567
O57 K2 O8 93.31(14) . 5_567
O52 K2 O22 51.54(12) . .
O59 K2 O22 121.96(16) . .
O12 K2 O22 51.20(12) . .
O25 K2 O22 113.18(13) 5_567 .
O45 K2 O22 128.03(13) 5_567 .
O58 K2 O22 59.03(14) . .
O57 K2 O22 71.06(13) . .
O8 K2 O22 156.97(13) 5_567 .
O52 K2 W8 122.01(11) . 5_567
O59 K2 W8 85.82(14) . 5_567
O12 K2 W8 114.04(10) . 5_567
O25 K2 W8 84.40(10) 5_567 5_567
O45 K2 W8 27.14(10) 5_567 5_567
O58 K2 W8 154.15(13) . 5_567
O57 K2 W8 74.44(11) . 5_567
O8 K2 W8 29.04(8) 5_567 5_567
O22 K2 W8 145.15(9) . 5_567
O52 K2 K1 124.69(11) . .
O59 K2 K1 45.99(14) . .
O12 K2 K1 47.00(10) . .
O25 K2 K1 127.95(11) 5_567 .
O45 K2 K1 92.55(11) 5_567 .
O58 K2 K1 51.02(12) . .
O57 K2 K1 119.41(12) . .
O8 K2 K1 122.34(10) 5_567 .
O22 K2 K1 80.59(8) . .
W8 K2 K1 113.08(5) 5_567 .
O52 K2 W4 79.42(10) . 5_567
O59 K2 W4 91.94(14) . 5_567
O12 K2 W4 173.14(11) . 5_567
O25 K2 W4 24.44(9) 5_567 5_567
O45 K2 W4 87.28(10) 5_567 5_567
O58 K2 W4 114.96(12) . 5_567
O57 K2 W4 100.02(11) . 5_567
O8 K2 W4 33.16(8) 5_567 5_567
O22 K2 W4 130.92(9) . 5_567
W8 K2 W4 60.19(2) 5_567 5_567
K1 K2 W4 137.33(5) . 5_567
O2 K3 O2 148.17(18) 5_566 7_565
O2 K3 O35 84.94(12) 5_566 7_565
O2 K3 O35 119.11(12) 7_565 7_565
O2 K3 O35 119.11(12) 5_566 5_566
O2 K3 O35 84.94(12) 7_565 5_566
O35 K3 O35 86.89(18) 7_565 5_566
O2 K3 O32 118.81(12) 5_566 5_566
O2 K3 O32 50.20(11) 7_565 5_566
O35 K3 O32 148.64(14) 7_565 5_566
O35 K3 O32 64.20(12) 5_566 5_566
O2 K3 O32 50.20(11) 5_566 7_565
O2 K3 O32 118.81(12) 7_565 7_565
O35 K3 O32 64.20(12) 7_565 7_565
O35 K3 O32 148.64(14) 5_566 7_565
O32 K3 O32 146.48(18) 5_566 7_565
O2 K3 O34 64.48(12) 5_566 5_566
O2 K3 O34 146.69(14) 7_565 5_566
O35 K3 O34 50.09(12) 7_565 5_566
O35 K3 O34 64.53(13) 5_566 5_566
O32 K3 O34 119.04(12) 5_566 5_566
O32 K3 O34 86.57(12) 7_565 5_566
O2 K3 O34 146.69(14) 5_566 7_565
O2 K3 O34 64.47(12) 7_565 7_565
O35 K3 O34 64.53(13) 7_565 7_565
O35 K3 O34 50.09(12) 5_566 7_565
O32 K3 O34 86.58(12) 5_566 7_565
O32 K3 O34 119.04(12) 7_565 7_565
O34 K3 O34 84.87(18) 5_566 7_565
O2 K3 O43 86.24(13) 5_566 7_565
O2 K3 O43 64.44(12) 7_565 7_565
O35 K3 O43 118.71(12) 7_565 7_565
O35 K3 O43 146.63(13) 5_566 7_565
O32 K3 O43 85.12(13) 5_566 7_565
O32 K3 O43 64.06(12) 7_565 7_565
O34 K3 O43 148.16(13) 5_566 7_565
O34 K3 O43 119.20(12) 7_565 7_565
O2 K3 O43 64.44(12) 5_566 5_566
O2 K3 O43 86.24(13) 7_565 5_566
O35 K3 O43 146.63(13) 7_565 5_566
O35 K3 O43 118.71(12) 5_566 5_566
O32 K3 O43 64.06(12) 5_566 5_566
O32 K3 O43 85.12(13) 7_565 5_566
O34 K3 O43 119.20(12) 5_566 5_566
O34 K3 O43 148.16(13) 7_565 5_566
O43 K3 O43 50.09(16) 7_565 5_566
O2 K3 P2 25.05(9) 5_566 5_566
O2 K3 P2 137.46(10) 7_565 5_566
O35 K3 P2 73.10(9) 7_565 5_566
O35 K3 P2 137.61(10) 5_566 5_566
O32 K3 P2 136.66(10) 5_566 5_566
O32 K3 P2 25.15(9) 7_565 5_566
O34 K3 P2 74.14(9) 5_566 5_566
O34 K3 P2 136.76(10) 7_565 5_566
O43 K3 P2 74.02(10) 7_565 5_566
O43 K3 P2 73.53(10) 5_566 5_566
O2 K3 P2 137.46(10) 5_566 7_565
O2 K3 P2 25.05(9) 7_565 7_565
O35 K3 P2 137.61(10) 7_565 7_565
O35 K3 P2 73.10(9) 5_566 7_565
O32 K3 P2 25.15(9) 5_566 7_565
O32 K3 P2 136.66(10) 7_565 7_565
O34 K3 P2 136.76(10) 5_566 7_565
O34 K3 P2 74.14(9) 7_565 7_565
O43 K3 P2 73.53(9) 7_565 7_565
O43 K3 P2 74.02(10) 5_566 7_565
P2 K3 P2 144.07(8) 5_566 7_565
O64 K4 O86 9.9(10) . 2_565
O64 K4 O86 9.9(10) . .
O86 K4 O86 19.7(19) 2_565 .
O64 K4 O44 84.06(13) . 6_656
O86 K4 O44 78.8(6) 2_565 6_656
O86 K4 O44 89.4(6) . 6_656
O64 K4 O44 84.06(13) . 5_566
O86 K4 O44 89.4(6) 2_565 5_566
O86 K4 O44 78.8(6) . 5_566
O44 K4 O44 168.1(3) 6_656 5_566
O64 K4 O69 151.6(3) . 2_565
O86 K4 O69 141.8(10) 2_565 2_565
O86 K4 O69 161.4(10) . 2_565
O44 K4 O69 78.5(4) 6_656 2_565
O44 K4 O69 112.4(4) 5_566 2_565
O64 K4 O69 151.6(3) . .
O86 K4 O69 161.4(10) 2_565 .
O86 K4 O69 141.8(10) . .
O44 K4 O69 112.4(4) 6_656 .
O44 K4 O69 78.5(4) 5_566 .
O69 K4 O69 56.8(7) 2_565 .
O64 K4 O27 72.62(11) . 5_566
O86 K4 O27 68.8(5) 2_565 5_566
O86 K4 O27 76.9(6) . 5_566
O44 K4 O27 119.26(14) 6_656 5_566
O44 K4 O27 56.60(13) 5_566 5_566
O69 K4 O27 96.6(3) 2_565 5_566
O69 K4 O27 114.2(3) . 5_566
O64 K4 O27 72.62(11) . 6_656
O86 K4 O27 76.9(6) 2_565 6_656
O86 K4 O27 68.8(5) . 6_656
O44 K4 O27 56.60(13) 6_656 6_656
O44 K4 O27 119.25(14) 5_566 6_656
O69 K4 O27 114.2(3) 2_565 6_656
O69 K4 O27 96.6(3) . 6_656
O27 K4 O27 145.2(2) 5_566 6_656
O64 K4 O41 83.87(12) . 5_566
O86 K4 O41 74.2(9) 2_565 5_566
O86 K4 O41 93.6(9) . 5_566
O44 K4 O41 67.77(13) 6_656 5_566
O44 K4 O41 110.87(13) 5_566 5_566
O69 K4 O41 68.9(3) 2_565 5_566
O69 K4 O41 123.2(4) . 5_566
O27 K4 O41 54.81(12) 5_566 5_566
O27 K4 O41 120.83(13) 6_656 5_566
O64 K4 O41 83.87(12) . 6_656
O86 K4 O41 93.6(9) 2_565 6_656
O86 K4 O41 74.2(9) . 6_656
O44 K4 O41 110.87(13) 6_656 6_656
O44 K4 O41 67.76(13) 5_566 6_656
O69 K4 O41 123.3(4) 2_565 6_656
O69 K4 O41 68.9(3) . 6_656
O27 K4 O41 120.82(13) 5_566 6_656
O27 K4 O41 54.81(12) 6_656 6_656
O41 K4 O41 167.7(2) 5_566 6_656
O64 K4 W15 81.38(5) . 5_566
O86 K4 W15 82.7(4) 2_565 5_566
O86 K4 W15 80.3(4) . 5_566
O44 K4 W15 150.58(12) 6_656 5_566
O44 K4 W15 25.57(10) 5_566 5_566
O69 K4 W15 103.4(3) 2_565 5_566
O69 K4 W15 91.9(3) . 5_566
O27 K4 W15 31.56(8) 5_566 5_566
O27 K4 W15 139.69(11) 6_656 5_566
O41 K4 W15 85.31(9) 5_566 5_566
O41 K4 W15 92.85(9) 6_656 5_566
O67 K5 O74 92.5(9) . .
O67 K5 O62 37.3(3) . .
O74 K5 O62 124.8(7) . .
O67 K5 O78 100.6(5) . .
O74 K5 O78 120.5(8) . .
O62 K5 O78 68.5(4) . .
O67 K5 O54 157.4(3) . 6_657
O74 K5 O54 80.8(7) . 6_657
O62 K5 O54 154.3(2) . 6_657
O78 K5 O54 101.4(4) . 6_657
O67 K5 O53 72.3(3) . .
O74 K5 O53 71.4(6) . .
O62 K5 O53 71.6(2) . .
O78 K5 O53 58.7(5) . .
O54 K5 O53 124.59(16) 6_657 .
O67 K5 O63 109.5(4) . .
O74 K5 O63 129.8(8) . .
O62 K5 O63 73.9(3) . .
O78 K5 O63 14.9(4) . .
O54 K5 O63 91.0(3) 6_657 .
O53 K5 O63 73.4(3) . .
O67 K5 O61 93.7(3) . .
O74 K5 O61 139.4(6) . .
O62 K5 O61 79.82(18) . .
O78 K5 O61 97.6(5) . .
O54 K5 O61 78.21(13) 6_657 .
O53 K5 O61 147.95(14) . .
O63 K5 O61 85.1(3) . .
O67 K5 O72 43.8(4) . .
O74 K5 O72 49.0(9) . .
O62 K5 O72 79.3(4) . .
O78 K5 O72 123.0(6) . .
O54 K5 O72 124.0(3) 6_657 .
O53 K5 O72 67.2(3) . .
O63 K5 O72 137.6(4) . .
O61 K5 O72 121.9(4) . .
O67 K5 O90 108.1(7) . .
O74 K5 O90 18.4(7) . .
O62 K5 O90 134.7(5) . .
O78 K5 O90 106.7(7) . .
O54 K5 O90 70.3(5) 6_657 .
O53 K5 O90 68.6(5) . .
O63 K5 O90 113.4(6) . .
O61 K5 O90 143.2(5) . .
O72 K5 O90 65.9(7) . .
O67 K5 O14 103.4(3) . 6_657
O74 K5 O14 61.7(6) . 6_657
O62 K5 O14 132.4(2) . 6_657
O78 K5 O14 155.8(4) . 6_657
O54 K5 O14 54.45(14) 6_657 6_657
O53 K5 O14 132.76(16) . 6_657
O63 K5 O14 143.7(3) . 6_657
O61 K5 O14 77.86(13) . 6_657
O72 K5 O14 77.8(3) . 6_657
O90 K5 O14 68.6(5) . 6_657
O67 K5 O55 56.1(3) . 6_657
O74 K5 O55 84.4(8) . 6_657
O62 K5 O55 81.5(2) . 6_657
O78 K5 O55 148.5(4) . 6_657
O54 K5 O55 101.60(14) 6_657 6_657
O53 K5 O55 121.43(15) . 6_657
O63 K5 O55 145.4(2) . 6_657
O61 K5 O55 66.57(19) . 6_657
O72 K5 O55 57.0(3) . 6_657
O90 K5 O55 101.2(6) . 6_657
O14 K5 O55 51.03(13) 6_657 6_657
O67 K6 O25 77.5(4) 1_554 1_554
O67 K6 O36 88.0(4) 1_554 5_566
O25 K6 O36 140.06(18) 1_554 5_566
O67 K6 O55 70.5(4) 1_554 6_656
O25 K6 O55 132.35(18) 1_554 6_656
O36 K6 O55 73.66(15) 5_566 6_656
O67 K6 O79 127.5(6) 1_554 .
O25 K6 O79 153.0(5) 1_554 .
O36 K6 O79 59.8(5) 5_566 .
O55 K6 O79 61.6(5) 6_656 .
O67 K6 O65 152.2(5) 1_554 .
O25 K6 O65 125.2(3) 1_554 .
O36 K6 O65 82.5(3) 5_566 .
O55 K6 O65 81.7(3) 6_656 .
O79 K6 O65 27.8(5) . .
O67 K6 O68 115.8(5) 1_554 .
O25 K6 O68 64.2(3) 1_554 .
O36 K6 O68 151.9(3) 5_566 .
O55 K6 O68 99.4(3) 6_656 .
O79 K6 O68 92.7(6) . .
O65 K6 O68 69.5(4) . .
O67 K6 O62 34.8(4) 1_554 1_554
O25 K6 O62 83.8(2) 1_554 1_554
O36 K6 O62 64.6(2) 5_566 1_554
O55 K6 O62 89.1(2) 6_656 1_554
O79 K6 O62 122.1(5) . 1_554
O65 K6 O62 147.0(3) . 1_554
O68 K6 O62 143.4(4) . 1_554
O67 K6 O72 42.3(5) 1_554 1_554
O25 K6 O72 71.2(3) 1_554 1_554
O36 K6 O72 120.2(3) 5_566 1_554
O55 K6 O72 61.3(3) 6_656 1_554
O79 K6 O72 118.7(5) . 1_554
O65 K6 O72 123.9(4) . 1_554
O68 K6 O72 76.3(4) . 1_554
O62 K6 O72 76.9(3) 1_554 1_554
O67 K6 O58 152.9(4) 1_554 5_566
O25 K6 O58 88.23(16) 1_554 5_566
O36 K6 O58 88.40(16) 5_566 5_566
O55 K6 O58 133.62(18) 6_656 5_566
O79 K6 O58 72.3(5) . 5_566
O65 K6 O58 53.2(2) . 5_566
O68 K6 O58 76.8(3) . 5_566
O62 K6 O58 121.6(2) 1_554 5_566
O72 K6 O58 151.4(3) 1_554 5_566
O67 K6 W11 96.3(4) 1_554 5_566
O25 K6 W11 126.33(13) 1_554 5_566
O36 K6 W11 18.55(10) 5_566 5_566
O55 K6 W11 92.09(12) 6_656 5_566
O79 K6 W11 66.6(5) . 5_566
O65 K6 W11 82.7(2) . 5_566
O68 K6 W11 147.8(3) . 5_566
O62 K6 W11 65.96(16) 1_554 5_566
O72 K6 W11 134.7(3) 1_554 5_566
O58 K6 W11 73.59(11) 5_566 5_566
O67 K6 K2 115.6(4) 1_554 5_566
O25 K6 K2 43.66(11) 1_554 5_566
O36 K6 K2 118.26(13) 5_566 5_566
O55 K6 K2 165.78(14) 6_656 5_566
O79 K6 K2 116.1(5) . 5_566
O65 K6 K2 91.8(2) . 5_566
O68 K6 K2 66.4(3) . 5_566
O62 K6 K2 102.94(17) 1_554 5_566
O72 K6 K2 113.6(3) 1_554 5_566
O58 K6 K2 44.87(11) 5_566 5_566
W11 K6 K2 99.71(6) 5_566 5_566
O71 K7 O56 125.8(4) . .
O71 K7 O89 72.7(4) . .
O56 K7 O89 67.3(4) . .
O71 K7 O60 82.6(4) . .
O56 K7 O60 138.2(2) . .
O89 K7 O60 153.3(4) . .
O71 K7 O88 68.0(5) . .
O56 K7 O88 79.4(6) . .
O89 K7 O88 13.9(4) . .
O60 K7 O88 142.3(6) . .
O71 K7 O15 65.7(3) . 5_566
O56 K7 O15 71.51(16) . 5_566
O89 K7 O15 78.3(3) . 5_566
O60 K7 O15 100.8(2) . 5_566
O88 K7 O15 88.4(5) . 5_566
O71 K7 O85 85.1(6) . .
O56 K7 O85 138.2(5) . .
O89 K7 O85 103.5(6) . .
O60 K7 O85 63.8(5) . .
O88 K7 O85 89.9(8) . .
O15 K7 O85 149.1(5) 5_566 .
O71 K7 O73 20.3(4) . .
O56 K7 O73 141.5(3) . .
O89 K7 O73 78.0(4) . .
O60 K7 O73 75.3(3) . .
O88 K7 O73 68.9(6) . .
O15 K7 O73 85.9(3) 5_566 .
O85 K7 O73 64.9(5) . .
O71 K7 O33 121.2(3) . .
O56 K7 O33 80.33(16) . .
O89 K7 O33 73.5(3) . .
O60 K7 O33 112.9(2) . .
O88 K7 O33 67.7(4) . .
O15 K7 O33 146.08(16) 5_566 .
O85 K7 O33 58.4(5) . .
O73 K7 O33 106.0(3) . .
O71 K7 O12 133.0(3) . .
O56 K7 O12 71.05(15) . .
O89 K7 O12 138.1(4) . .
O60 K7 O12 67.36(18) . .
O88 K7 O12 150.3(6) . .
O15 K7 O12 84.77(14) 5_566 .
O85 K7 O12 110.3(5) . .
O73 K7 O12 138.9(3) . .
O33 K7 O12 103.87(14) . .
O71 K7 O9 171.6(4) . .
O56 K7 O9 61.38(15) . .
O89 K7 O9 109.1(3) . .
O60 K7 O9 94.01(19) . .
O88 K7 O9 111.7(4) . .
O15 K7 O9 122.58(15) 5_566 .
O85 K7 O9 86.5(5) . .
O73 K7 O9 151.3(3) . .
O33 K7 O9 53.16(12) . .
O12 K7 O9 51.05(12) . .
O71 K7 W1 145.1(3) . .
O56 K7 W1 70.99(12) . .
O89 K7 W1 91.1(2) . .
O60 K7 W1 104.18(17) . .
O88 K7 W1 88.9(4) . .
O15 K7 W1 142.25(13) 5_566 .
O85 K7 W1 68.5(5) . .
O73 K7 W1 127.6(3) . .
O33 K7 W1 24.59(9) . .
O12 K7 W1 79.30(10) . .
O9 K7 W1 28.65(8) . .
O66 K8 O84 60.3(6) . .
O66 K8 O89 97.3(5) . .
O84 K8 O89 149.8(7) . .
O66 K8 O88 84.1(7) . .
O84 K8 O88 140.6(8) . .
O89 K8 O88 13.9(4) . .
O66 K8 O51 127.9(4) . .
O84 K8 O51 73.9(6) . .
O89 K8 O51 112.8(4) . .
O88 K8 O51 125.1(6) . .
O66 K8 O76 23.3(5) . .
O84 K8 O76 37.2(7) . .
O89 K8 O76 117.6(6) . .
O88 K8 O76 105.3(8) . .
O51 K8 O76 106.4(5) . .
O66 K8 O41 66.8(3) . 6_656
O84 K8 O41 71.8(6) . 6_656
O89 K8 O41 120.5(3) . 6_656
O88 K8 O41 111.1(5) . 6_656
O51 K8 O41 122.00(19) . 6_656
O76 K8 O41 68.0(5) . 6_656
O66 K8 O44 115.1(3) . 5_566
O84 K8 O44 133.5(6) . 5_566
O89 K8 O44 72.5(2) . 5_566
O88 K8 O44 74.6(4) . 5_566
O51 K8 O44 114.1(2) . 5_566
O76 K8 O44 129.6(5) . 5_566
O41 K8 O44 65.69(15) 6_656 5_566
O66 K8 O69 49.7(5) . .
O84 K8 O69 108.0(6) . .
O89 K8 O69 60.0(5) . .
O88 K8 O69 46.8(7) . .
O51 K8 O69 169.0(4) . .
O76 K8 O69 72.6(6) . .
O41 K8 O69 68.2(3) 6_656 .
O44 K8 O69 72.8(3) 5_566 .
O66 K8 O33 56.7(3) . .
O84 K8 O33 81.5(6) . .
O89 K8 O33 68.7(3) . .
O88 K8 O33 64.0(4) . .
O51 K8 O33 95.12(16) . .
O76 K8 O33 61.1(5) . .
O41 K8 O33 123.6(2) 6_656 .
O44 K8 O33 138.22(18) 5_566 .
O69 K8 O33 74.7(3) . .
O66 K8 O83 86.4(6) . .
O84 K8 O83 31.4(7) . .
O89 K8 O83 175.1(6) . .
O88 K8 O83 170.5(8) . .
O51 K8 O83 62.3(5) . .
O76 K8 O83 65.5(7) . .
O41 K8 O83 64.0(5) 6_656 .
O44 K8 O83 108.8(5) 5_566 .
O69 K8 O83 124.9(6) . .
O33 K8 O83 111.1(5) . .
O66 K8 W5 110.3(3) . .
O84 K8 W5 64.7(5) . .
O89 K8 W5 111.2(3) . .
O88 K8 W5 120.2(5) . .
O51 K8 W5 19.85(10) . .
O76 K8 W5 91.1(5) . .
O41 K8 W5 128.26(15) 6_656 .
O44 K8 W5 133.56(17) 5_566 .
O69 K8 W5 151.1(4) . .
O33 K8 W5 76.53(11) . .
O83 K8 W5 64.3(5) . .
O26 K9 O26 124.6(4) 5_567 7_565
O26 K9 O59 107.21(17) 5_567 .
O26 K9 O59 107.90(17) 7_565 .
O26 K9 O59 107.90(17) 5_567 3_566
O26 K9 O59 107.21(17) 7_565 3_566
O59 K9 O59 99.2(4) . 3_566
O26 K9 W8 129.8(3) 5_567 7_565
O26 K9 W8 27.17(10) 7_565 7_565
O59 K9 W8 120.28(17) . 7_565
O59 K9 W8 81.03(14) 3_566 7_565
O26 K9 W8 27.17(10) 5_567 5_567
O26 K9 W8 129.8(3) 7_565 5_567
O59 K9 W8 81.03(14) . 5_567
O59 K9 W8 120.28(17) 3_566 5_567
W8 K9 W8 148.8(3) 7_565 5_567
O26 K9 W10 125.8(3) 5_567 5_566
O26 K9 W10 24.57(10) 7_565 5_566
O59 K9 W10 85.51(13) . 5_566
O59 K9 W10 122.08(15) 3_566 5_566
W8 K9 W10 49.52(4) 7_565 5_566
W8 K9 W10 117.49(14) 5_567 5_566
O26 K9 W10 24.57(10) 5_567 7_566
O26 K9 W10 125.8(3) 7_565 7_566
O59 K9 W10 122.08(15) . 7_566
O59 K9 W10 85.51(14) 3_566 7_566
W8 K9 W10 117.49(14) 7_565 7_566
W8 K9 W10 49.52(4) 5_567 7_566
W10 K9 W10 139.1(2) 5_566 7_566
O26 K9 K1 119.42(10) 5_567 .
O26 K9 K1 77.25(10) 7_565 .
O59 K9 K1 32.12(14) . .
O59 K9 K1 118.0(3) 3_566 .
W8 K9 K1 95.78(2) 7_565 .
W8 K9 K1 93.18(2) 5_567 .
W10 K9 K1 53.74(2) 5_566 .
W10 K9 K1 142.61(3) 7_566 .
O26 K9 K1 77.25(10) 5_567 3_566
O26 K9 K1 119.42(10) 7_565 3_566
O59 K9 K1 118.0(3) . 3_566
O59 K9 K1 32.12(14) 3_566 3_566
W8 K9 K1 93.18(2) 7_565 3_566
W8 K9 K1 95.78(2) 5_567 3_566
W10 K9 K1 142.61(3) 5_566 3_566
W10 K9 K1 53.74(2) 7_566 3_566
K1 K9 K1 146.2(2) . 3_566
O26 K9 K2 76.92(10) 5_567 .
O26 K9 K2 119.89(10) 7_565 .
O59 K9 K2 31.77(14) . .
O59 K9 K2 118.1(3) 3_566 .
W8 K9 K2 143.17(2) 7_565 .
W8 K9 K2 49.96(2) 5_567 .
W10 K9 K2 95.475(19) 5_566 .
W10 K9 K2 96.24(2) 7_566 .
K1 K9 K2 47.87(4) . .
K1 K9 K2 120.05(12) 3_566 .
O26 K9 K2 119.89(10) 5_567 3_566
O26 K9 K2 76.92(10) 7_565 3_566
O59 K9 K2 118.1(3) . 3_566
O59 K9 K2 31.76(14) 3_566 3_566
W8 K9 K2 49.96(2) 7_565 3_566
W8 K9 K2 143.17(2) 5_567 3_566
W10 K9 K2 96.24(2) 5_566 3_566
W10 K9 K2 95.476(19) 7_566 3_566
K1 K9 K2 120.05(12) . 3_566
K1 K9 K2 47.87(4) 3_566 3_566
K2 K9 K2 146.0(2) . 3_566
K7 O56 K1 92.77(17) . .
K2 O58 K1 80.02(15) . .
K2 O58 K6 83.35(15) . 5_566
K1 O58 K6 141.8(2) . 5_566
K1 O59 K2 87.61(19) . .
K1 O59 K9 115.0(2) . .
K2 O59 K9 116.0(2) . .
K5 O61 K5 110.7(3) 2_565 .
O87 O62 O67 155(2) . .
O87 O62 K5 111.6(19) . .
O67 O62 K5 60.7(5) . .
O87 O62 K6 155.5(19) . 1_556
O67 O62 K6 39.0(5) . 1_556
K5 O62 K6 92.8(3) . 1_556
O78 O63 K10 104.3(16) . .
O78 O63 K10 117.9(17) . 2_565
K10 O63 K10 15.3(3) . 2_565
O78 O63 K5 71.1(15) . .
K10 O63 K5 116.1(4) . .
K10 O63 K5 125.3(4) 2_565 .
O86 O64 K4 104(7) 2_565 .
O79 O65 K6 72.3(10) . .
O76 O66 K8 104.2(13) . .
O62 O67 K6 106.2(7) . 1_556
O62 O67 K5 82.1(6) . .
K6 O67 K5 141.6(7) 1_556 .
K4 O69 K8 94.7(5) . .
O85 O70 K10 119(4) . .
O85 O70 K10 117(3) . 2_565
K10 O70 K10 5.3(5) . 2_565
O73 O71 K7 111.1(11) . .
K5 O72 K6 85.8(4) . 1_556
O71 O73 K10 172.6(12) . 2_565
O71 O73 K10 157.2(11) . .
K10 O73 K10 15.4(3) 2_565 .
O71 O73 K7 48.6(9) . .
K10 O73 K7 124.0(5) 2_565 .
K10 O73 K7 108.6(4) . .
O90 O74 K5 100(3) . .
K10 O75 K10 14.5(3) . 2_565
O66 O76 O84 120.2(19) . .
O66 O76 K8 52.5(11) . .
O84 O76 K8 68.3(11) . .
O63 O78 K10 59.9(15) . .
O63 O78 K5 94.0(16) . .
K10 O78 K5 111.9(6) . .
O63 O78 K10 49.2(14) . 2_565
K10 O78 K10 12.4(3) . 2_565
K5 O78 K10 115.5(6) . 2_565
O65 O79 K6 79.9(11) . .
K10 O80 K10 7.2(3) . 2_565
O82 O82 O83 125(3) 3 .
O84 O83 O82 140(2) . .
O84 O83 K8 57.4(13) . .
O82 O83 K8 123.5(16) . .
O83 O84 O76 145(2) . .
O83 O84 K8 91.2(15) . .
O76 O84 K8 74.5(12) . .
O70 O85 K10 42(3) . .
O70 O85 K7 126(3) . .
K10 O85 K7 111.8(8) . .
O70 O85 K10 47(3) . 2_565
K10 O85 K10 6.7(4) . 2_565
K7 O85 K10 105.5(7) . 2_565
O86 O86 K4 80.1(9) 2_565 .
O62 O87 K5 51.9(16) . .
O89 O88 K8 81(2) . .
O89 O88 K7 76(2) . .
K8 O88 K7 111.2(7) . .
O88 O89 K7 90(2) . .
O88 O89 K8 85(2) . .
K7 O89 K8 114.6(4) . .
O74 O90 K5 62(2) . .
K10 K10 O70 160.0(18) 2_565 .
K10 K10 O75 105.0(7) 2_565 .
O70 K10 O75 60.1(13) . .
K10 K10 O63 95.5(9) 2_565 .
O70 K10 O63 87.9(14) . .
O75 K10 O63 133.7(8) . .
K10 K10 O80 145.7(14) 2_565 .
O70 K10 O80 54.3(13) . .
O75 K10 O80 101.5(10) . .
O63 K10 O80 81.4(7) . .
K10 K10 O85 148.2(17) 2_565 .
O70 K10 O85 19.4(14) . .
O75 K10 O85 69.8(9) . .
O63 K10 O85 71.1(7) . .
O80 K10 O85 62.7(8) . .
K10 K10 O73 89.5(13) 2_565 2_565
O70 K10 O73 99.1(14) . 2_565
O75 K10 O73 77.5(8) . 2_565
O63 K10 O73 144.7(5) . 2_565
O80 K10 O73 75.3(7) . 2_565
O85 K10 O73 118.4(7) . 2_565
K10 K10 O70 14.7(13) 2_565 2_565
O70 K10 O70 157(2) . 2_565
O75 K10 O70 96.6(12) . 2_565
O63 K10 O70 109.6(10) . 2_565
O80 K10 O70 141.3(13) . 2_565
O85 K10 O70 155.8(12) . 2_565
O73 K10 O70 75.7(10) 2_565 2_565
K10 K10 O73 75.1(14) 2_565 .
O70 K10 O73 86.1(13) . .
O75 K10 O73 65.9(8) . .
O63 K10 O73 80.5(4) . .
O80 K10 O73 136.8(7) . .
O85 K10 O73 74.4(6) . .
O73 K10 O73 134.2(6) 2_565 .
O70 K10 O73 81.9(11) 2_565 .
K10 K10 O63 69.2(8) 2_565 2_565
O70 K10 O63 130.0(12) . 2_565
O75 K10 O63 156.0(8) . 2_565
O63 K10 O63 70.2(6) . 2_565
O80 K10 O63 77.8(7) . 2_565
O85 K10 O63 127.6(6) . 2_565
O73 K10 O63 79.2(4) 2_565 2_565
O70 K10 O63 72.1(10) 2_565 2_565
O73 K10 O63 130.4(4) . 2_565
K10 K10 O75 60.5(7) 2_565 2_565
O70 K10 O75 107.4(14) . 2_565
O75 K10 O75 47.5(13) . 2_565
O63 K10 O75 146.7(7) . 2_565
O80 K10 O75 131.7(9) . 2_565
O85 K10 O75 116.4(8) . 2_565
O73 K10 O75 63.5(7) 2_565 2_565
O70 K10 O75 49.7(10) 2_565 2_565
O73 K10 O75 71.5(7) . 2_565
O63 K10 O75 115.5(7) 2_565 2_565
K10 K10 O78 109.5(11) 2_565 .
O70 K10 O78 72.3(14) . .
O75 K10 O78 120.6(8) . .
O63 K10 O78 15.7(4) . .
O80 K10 O78 74.0(7) . .
O85 K10 O78 55.4(7) . .
O73 K10 O78 146.9(5) 2_565 .
O70 K10 O78 124.0(10) 2_565 .
O73 K10 O78 78.1(5) . .
O63 K10 O78 82.6(6) 2_565 .
O75 K10 O78 149.5(8) 2_565 .

loop_
_geom_bond_atom_site_label_1
_geom_bond_atom_site_label_2
_geom_bond_distance
_geom_bond_site_symmetry_2
W1 O33 1.719(5) .
W1 O4 1.805(5) .
W1 O9 1.873(4) .
W1 O24 1.934(4) .
W1 O10 2.101(4) .
W1 O30 2.240(4) .
W1 K7 3.886(3) .
W2 O53 1.723(4) .
W2 O10 1.817(4) .
W2 O16 1.905(4) .
W2 O24 1.914(5) 3_556
W2 O5 2.069(5) .
W2 O30 2.267(4) 3_556
W3 O41 1.725(5) .
W3 O19 1.796(5) .
W3 O27 1.856(4) .
W3 O37 1.939(5) .
W3 O7 2.117(5) .
W3 O48 2.225(4) .
W3 K4 3.7987(8) 5_566
W4 O25 1.725(5) .
W4 O5 1.807(4) .
W4 O50 1.858(5) .
W4 O39 1.943(4) .
W4 O8 2.115(4) .
W4 O21 2.227(4) .
W4 K2 3.8381(15) 5_567
W5 O51 1.728(5) .
W5 O3 1.807(4) .
W5 O20 1.912(4) .
W5 O39 1.915(4) 3_556
W5 O4 2.061(5) .
W5 O21 2.258(4) 3_556
W5 K1 3.6168(16) 5_566
W5 K8 4.094(3) .
W6 O55 1.717(5) .
W6 O14 1.817(5) .
W6 O37 1.911(5) 3_556
W6 O42 1.924(4) .
W6 O19 2.067(5) .
W6 O48 2.279(4) 3_556
W6 K5 3.975(2) 6_557
W7 O54 1.728(5) .
W7 O47 1.807(5) .
W7 O18 1.863(5) .
W7 O31 1.945(5) .
W7 O14 2.098(5) .
W7 O28 2.249(5) .
W7 K5 3.962(2) 6_557
W8 O45 1.725(5) .
W8 O8 1.807(4) .
W8 O29 1.903(5) .
W8 O26 1.931(5) .
W8 O47 2.053(5) .
W8 O40 2.252(4) .
W8 K2 3.6827(16) 5_567
W8 K9 3.906(3) 5_567
W9 O11 1.730(5) .
W9 O7 1.820(5) .
W9 O1 1.905(5) .
W9 O31 1.925(5) 3_556
W9 O46 2.065(5) .
W9 O28 2.259(5) 3_556
W10 O15 1.722(5) .
W10 O46 1.805(5) .
W10 O23 1.873(5) .
W10 O26 1.934(5) 3_556
W10 O3 2.114(4) .
W10 O40 2.257(4) 3_556
W10 K1 3.9526(17) 5_566
W10 K9 4.051(3) 5_566
W11 O36 1.720(5) .
W11 O38 1.858(5) .
W11 O42 1.885(4) .
W11 O13 1.927(4) .
W11 O18 1.961(5) .
W11 O34 2.155(4) .
W11 K6 4.035(2) 5_566
W12 O52 1.727(5) .
W12 O13 1.859(4) .
W12 O29 1.899(4) .
W12 O22 1.926(4) .
W12 O50 1.970(4) .
W12 O2 2.158(4) .
W12 K2 3.9168(16) .
W13 O12 1.731(4) .
W13 O22 1.869(4) .
W13 O6 1.914(4) .
W13 O16 1.916(4) .
W13 O9 1.951(4) .
W13 O43 2.155(4) .
W13 K2 3.9210(16) .
W13 K1 3.9424(16) .
W13 K7 4.046(3) .
W14 O49 1.725(4) .
W14 O6 1.874(4) .
W14 O20 1.910(4) .
W14 O17 1.911(4) .
W14 O23 1.937(5) .
W14 O32 2.154(4) .
W14 K1 3.9186(17) .
W15 O44 1.724(5) .
W15 O17 1.856(4) .
W15 O38 1.910(5) .
W15 O1 1.917(5) .
W15 O27 1.963(4) .
W15 O35 2.161(5) .
W15 K4 3.7333(6) 5_566
P1 O43 1.513(4) .
P1 O43 1.513(4) 3_556
P1 O30 1.564(4) .
P1 O30 1.564(4) 3_556
P1 K3 3.530(3) 5_566
P2 O2 1.511(5) .
P2 O32 1.513(5) 3_556
P2 O21 1.560(4) .
P2 O40 1.563(5) .
P2 K3 3.5180(17) 5_566
O2 K3 2.934(4) 5_566
O3 K1 2.991(5) 5_566
O6 K1 3.383(5) .
O8 K2 2.956(5) 5_567
O9 K7 3.217(5) .
O12 K1 2.764(5) .
O12 K2 2.794(5) .
O12 K7 3.066(5) .
O14 K5 3.101(5) 6_557
O15 K7 2.863(5) 5_566
O15 K1 2.998(5) 5_566
O21 W5 2.258(4) 3_556
O22 K2 3.366(5) .
O24 W2 1.914(5) 3_556
O25 K6 2.645(5) 1_556
O25 K2 2.820(5) 5_567
O26 W10 1.933(5) 3_556
O26 K9 2.734(6) 5_567
O27 K4 2.986(5) 5_566
O28 P3 1.559(5) .
O28 W9 2.259(5) 3_556
O30 W2 2.267(4) 3_556
O31 W9 1.925(5) 3_556
O32 P2 1.513(5) 3_556
O32 K3 2.953(4) 5_566
O33 K7 2.949(5) .
O33 K8 3.216(6) .
O34 P3 1.510(4) .
O34 K3 2.957(5) 5_566
O35 P3 1.510(5) 3_556
O35 K3 2.950(5) 5_566
O36 K6 2.681(5) 5_566
O37 W6 1.911(5) 3_556
P3 O35 1.510(5) 3_556
P3 O48 1.563(5) 3_556
P3 K3 3.523(2) 5_566
O39 W5 1.915(4) 3_556
O40 W10 2.257(4) 3_556
O41 K8 2.914(6) 6_556
O41 K4 2.994(5) 5_566
O43 K3 2.962(5) 5_566
O44 K4 2.755(5) 5_566
O44 K8 3.005(6) 5_566
O45 K2 2.883(5) 5_567
O48 P3 1.563(5) 3_556
O48 W6 2.279(4) 3_556
O49 K1 2.775(5) .
O51 K1 2.764(5) 5_566
O51 K8 2.824(6) .
O52 K2 2.730(5) .
O53 K5 2.870(5) .
O54 K5 2.866(5) 6_557
O55 K6 2.717(5) 6_556
O55 K5 3.204(6) 6_557
K1 O59 2.711(7) .
K1 O51 2.764(5) 5_566
K1 O56 2.818(5) .
K1 O58 2.973(6) .
K1 O3 2.991(5) 5_566
K1 O15 2.998(5) 5_566
K1 W5 3.6168(16) 5_566
K1 K2 3.767(2) .
K2 O59 2.730(7) .
K2 O25 2.820(5) 5_567
K2 O45 2.883(5) 5_567
K2 O58 2.885(6) .
K2 O57 2.893(6) .
K2 O8 2.955(5) 5_567
K2 W8 3.6826(16) 5_567
K2 W4 3.8381(15) 5_567
K3 O2 2.934(4) 5_566
K3 O2 2.934(4) 7_565
K3 O35 2.950(5) 7_565
K3 O35 2.950(5) 5_566
K3 O32 2.953(4) 5_566
K3 O32 2.953(4) 7_565
K3 O34 2.957(5) 5_566
K3 O34 2.957(5) 7_565
K3 O43 2.962(5) 7_565
K3 O43 2.962(5) 5_566
K3 P2 3.5180(17) 5_566
K3 P2 3.5181(17) 7_565
K4 O64 2.58(5) .
K4 O86 2.73(3) 2_565
K4 O86 2.73(3) .
K4 O44 2.755(5) 6_656
K4 O44 2.755(5) 5_566
K4 O69 2.906(17) 2_565
K4 O69 2.906(17) .
K4 O27 2.986(5) 5_566
K4 O27 2.986(5) 6_656
K4 O41 2.994(5) 5_566
K4 O41 2.994(5) 6_656
K4 W15 3.7333(6) 5_566
K5 O67 2.490(13) .
K5 O74 2.72(3) .
K5 O62 2.829(8) .
K5 O78 2.834(17) .
K5 O54 2.866(5) 6_657
K5 O63 2.989(11) .
K5 O61 2.996(6) .
K5 O72 3.018(16) .
K5 O90 3.04(3) .
K5 O14 3.101(5) 6_657
K5 O55 3.204(6) 6_657
K6 O67 1.908(14) 1_554
K6 O25 2.645(5) 1_554
K6 O36 2.681(5) 5_566
K6 O55 2.717(5) 6_656
K6 O79 2.73(2) .
K6 O65 2.819(11) .
K6 O68 2.902(15) .
K6 O62 2.911(9) 1_554
K6 O72 3.089(16) 1_554
K6 O58 3.213(6) 5_566
K6 W11 4.035(2) 5_566
K6 K2 4.062(3) 5_566
K7 O71 2.325(13) .
K7 O56 2.714(6) .
K7 O89 2.725(11) .
K7 O60 2.761(8) .
K7 O88 2.81(2) .
K7 O15 2.863(5) 5_566
K7 O85 2.89(2) .
K7 O73 2.891(12) .
K8 O66 2.357(13) .
K8 O84 2.78(3) .
K8 O89 2.774(11) .
K8 O88 2.80(2) .
K8 O76 2.88(2) .
K8 O41 2.914(6) 6_656
K8 O44 3.005(6) 5_566
K8 O69 3.035(17) .
K8 O83 3.30(3) .
K9 O26 2.734(6) 5_567
K9 O26 2.734(6) 7_565
K9 O59 2.768(9) .
K9 O59 2.768(9) 3_566
K9 W8 3.906(3) 7_565
K9 W8 3.906(3) 5_567
K9 W10 4.051(3) 5_566
K9 W10 4.051(3) 7_566
K9 K1 4.622(3) 3_566
K9 K2 4.662(3) 3_566
O58 K6 3.213(6) 5_566
O61 K5 2.996(6) 2_565
O62 O87 1.02(3) .
O62 O67 1.730(16) .
O62 K6 2.911(9) 1_556
O63 O78 0.771(17) .
O63 K10 2.462(12) .
O63 K10 2.622(13) 2_565
O64 O86 0.48(5) 2_565
O65 O79 1.34(2) .
O66 O76 1.17(2) .
O67 K6 1.908(13) 1_556
O70 O85 0.95(5) .
O70 K10 1.91(4) .
O70 K10 2.57(4) 2_565
O71 O73 1.075(16) .
O72 K6 3.089(16) 1_556
O73 K10 2.526(15) 2_565
O73 K10 2.614(15) .
O74 O90 0.98(3) .
O75 K10 2.42(3) .
O75 K10 2.68(3) 2_565
O76 O84 1.81(3) .
O78 K10 2.756(19) .
O78 K10 3.06(2) 2_565
O80 K10 2.53(3) .
O80 K10 3.13(3) 2_565
O82 O82 1.53(5) 3
O82 O83 1.81(4) .
O83 O84 1.72(4) .
O85 K10 2.51(2) .
O85 K10 3.13(2) 2_565
O86 O86 0.94(10) 2_565
O88 O89 0.67(2) .
K10 K10 0.696(12) 2_565
K10 O73 2.526(15) 2_565
K10 O70 2.57(4) 2_565
K10 O63 2.622(13) 2_565
K10 O75 2.68(3) 2_565

loop_
_geom_torsion_atom_site_label_1
_geom_torsion_atom_site_label_2
_geom_torsion_atom_site_label_3
_geom_torsion_atom_site_label_4
_geom_torsion
_geom_torsion_site_symmetry_1
_geom_torsion_site_symmetry_4
O11 W9 O1 W15 130.7(5) . .
O7 W9 O1 W15 29.5(5) . .
O31 W9 O1 W15 -80.3(7) 3_556 .
O46 W9 O1 W15 -138.5(5) . .
O28 W9 O1 W15 -56.6(5) 3_556 .
O44 W15 O1 W9 -124.8(5) . .
O17 W15 O1 W9 136.7(5) . .
O38 W15 O1 W9 27.6(11) . .
O27 W15 O1 W9 -29.9(5) . .
O35 W15 O1 W9 52.8(5) . .
K4 W15 O1 W9 -82.9(4) 5_566 .
O32 P2 O2 W12 179.3(3) 3_556 .
O21 P2 O2 W12 -59.6(4) . .
O40 P2 O2 W12 56.8(4) . .
K3 P2 O2 W12 178.8(4) 5_566 .
O32 P2 O2 K3 0.5(3) 3_556 5_566
O21 P2 O2 K3 121.6(2) . 5_566
O40 P2 O2 K3 -122.0(2) . 5_566
O52 W12 O2 P2 43(3) . .
O13 W12 O2 P2 -135.1(4) . .
O29 W12 O2 P2 -41.4(3) . .
O22 W12 O2 P2 132.7(4) . .
O50 W12 O2 P2 45.7(3) . .
K2 W12 O2 P2 123.1(3) . .
O52 W12 O2 K3 -139(2) . 5_566
O13 W12 O2 K3 43.5(2) . 5_566
O29 W12 O2 K3 137.1(2) . 5_566
O22 W12 O2 K3 -48.7(2) . 5_566
O50 W12 O2 K3 -135.8(2) . 5_566
K2 W12 O2 K3 -58.4(3) . 5_566
O51 W5 O3 W10 -134.4(5) . .
O20 W5 O3 W10 -32.0(5) . .
O39 W5 O3 W10 124.8(5) 3_556 .
O4 W5 O3 W10 23.2(11) . .
O21 W5 O3 W10 52.4(5) 3_556 .
K1 W5 O3 W10 -118.4(5) 5_566 .
K8 W5 O3 W10 -134.9(4) . .
O51 W5 O3 K1 -16.0(2) . 5_566
O20 W5 O3 K1 86.37(17) . 5_566
O39 W5 O3 K1 -116.78(16) 3_556 5_566
O4 W5 O3 K1 141.6(7) . 5_566
O21 W5 O3 K1 170.84(15) 3_556 5_566
K8 W5 O3 K1 -16.5(2) . 5_566
O15 W10 O3 W5 134.4(5) . .
O46 W10 O3 W5 -39.5(12) . .
O23 W10 O3 W5 32.5(5) . .
O26 W10 O3 W5 -127.3(5) 3_556 .
O40 W10 O3 W5 -54.1(5) 3_556 .
K1 W10 O3 W5 117.1(5) 5_566 .
K9 W10 O3 W5 -161.1(5) 5_566 .
O15 W10 O3 K1 17.3(2) . 5_566
O46 W10 O3 K1 -156.6(8) . 5_566
O23 W10 O3 K1 -84.54(18) . 5_566
O26 W10 O3 K1 115.59(18) 3_556 5_566
O40 W10 O3 K1 -171.14(18) 3_556 5_566
K9 W10 O3 K1 81.77(11) 5_566 5_566
O33 W1 O4 W5 -116.0(8) . .
O9 W1 O4 W5 -14.0(9) . .
O24 W1 O4 W5 144.2(8) . .
O10 W1 O4 W5 56.5(14) . .
O30 W1 O4 W5 71.3(8) . .
K7 W1 O4 W5 -69.4(9) . .
O51 W5 O4 W1 117.1(8) . .
O3 W5 O4 W1 -40.9(14) . .
O20 W5 O4 W1 15.2(8) . .
O39 W5 O4 W1 -144.1(9) 3_556 .
O21 W5 O4 W1 -70.4(8) 3_556 .
K1 W5 O4 W1 92.7(8) 5_566 .
K8 W5 O4 W1 121.0(9) . .
O25 W4 O5 W2 -118.0(7) . .
O50 W4 O5 W2 -14.6(8) . .
O39 W4 O5 W2 144.2(7) . .
O8 W4 O5 W2 59.5(15) . .
O21 W4 O5 W2 70.8(8) . .
K2 W4 O5 W2 -98.6(7) 5_567 .
O53 W2 O5 W4 117.7(8) . .
O10 W2 O5 W4 -46.6(12) . .
O16 W2 O5 W4 16.5(7) . .
O24 W2 O5 W4 -142.8(8) 3_556 .
O30 W2 O5 W4 -69.4(7) 3_556 .
O49 W14 O6 W13 -106.0(8) . .
O20 W14 O6 W13 -9.4(8) . .
O17 W14 O6 W13 157.2(8) . .
O23 W14 O6 W13 72.8(13) . .
O32 W14 O6 W13 74.5(8) . .
K1 W14 O6 W13 -101.7(8) . .
O49 W14 O6 K1 -4.32(18) . .
O20 W14 O6 K1 92.33(16) . .
O17 W14 O6 K1 -101.08(15) . .
O23 W14 O6 K1 174.5(8) . .
O32 W14 O6 K1 176.18(15) . .
O12 W13 O6 W14 103.9(8) . .
O22 W13 O6 W14 -158.3(8) . .
O16 W13 O6 W14 -55.0(14) . .
O9 W13 O6 W14 9.4(8) . .
O43 W13 O6 W14 -73.4(8) . .
K2 W13 O6 W14 143.0(8) . .
K1 W13 O6 W14 101.7(8) . .
K7 W13 O6 W14 59.1(8) . .
O12 W13 O6 K1 2.24(17) . .
O22 W13 O6 K1 100.04(16) . .
O16 W13 O6 K1 -156.7(8) . .
O9 W13 O6 K1 -92.23(15) . .
O43 W13 O6 K1 -175.07(15) . .
K2 W13 O6 K1 41.34(10) . .
K7 W13 O6 K1 -42.53(11) . .
O11 W9 O7 W3 -132.6(5) . .
O1 W9 O7 W3 -29.6(5) . .
O31 W9 O7 W3 127.2(5) 3_556 .
O46 W9 O7 W3 28.6(11) . .
O28 W9 O7 W3 54.8(5) 3_556 .
O41 W3 O7 W9 131.3(5) . .
O19 W3 O7 W9 -49.3(12) . .
O27 W3 O7 W9 30.7(5) . .
O37 W3 O7 W9 -130.9(5) . .
O48 W3 O7 W9 -56.6(5) . .
K4 W3 O7 W9 82.0(5) 5_566 .
O45 W8 O8 W4 -134.3(5) . .
O29 W8 O8 W4 -31.6(5) . .
O26 W8 O8 W4 125.0(5) . .
O47 W8 O8 W4 26.9(11) . .
O40 W8 O8 W4 53.0(5) . .
K2 W8 O8 W4 -118.2(5) 5_567 .
K9 W8 O8 W4 160.2(5) 5_567 .
O45 W8 O8 K2 -16.1(2) . 5_567
O29 W8 O8 K2 86.63(18) . 5_567
O26 W8 O8 K2 -116.76(17) . 5_567
O47 W8 O8 K2 145.1(7) . 5_567
O40 W8 O8 K2 171.26(17) . 5_567
K9 W8 O8 K2 -81.53(11) 5_567 5_567
O25 W4 O8 W8 134.4(5) . .
O5 W4 O8 W8 -43.1(13) . .
O50 W4 O8 W8 32.3(5) . .
O39 W4 O8 W8 -128.7(5) . .
O21 W4 O8 W8 -54.6(5) . .
K2 W4 O8 W8 118.6(5) 5_567 .
O25 W4 O8 K2 15.79(19) . 5_567
O5 W4 O8 K2 -161.7(10) . 5_567
O50 W4 O8 K2 -86.32(17) . 5_567
O39 W4 O8 K2 112.69(17) . 5_567
O21 W4 O8 K2 -173.21(17) . 5_567
O33 W1 O9 W13 -133.1(6) . .
O4 W1 O9 W13 124.6(6) . .
O24 W1 O9 W13 8.6(9) . .
O10 W1 O9 W13 -43.7(6) . .
O30 W1 O9 W13 35.3(6) . .
K7 W1 O9 W13 -128.7(7) . .
O33 W1 O9 K7 -4.5(2) . .
O4 W1 O9 K7 -106.78(18) . .
O24 W1 O9 K7 137.2(4) . .
O10 W1 O9 K7 84.98(16) . .
O30 W1 O9 K7 163.99(16) . .
O12 W13 O9 W1 140.5(6) . .
O22 W13 O9 W1 -36.9(13) . .
O6 W13 O9 W1 -123.6(6) . .
O16 W13 O9 W1 45.3(6) . .
O43 W13 O9 W1 -39.4(6) . .
K2 W13 O9 W1 133.8(5) . .
K1 W13 O9 W1 177.4(6) . .
K7 W13 O9 W1 127.9(7) . .
O12 W13 O9 K7 12.60(19) . .
O22 W13 O9 K7 -164.8(8) . .
O6 W13 O9 K7 108.49(17) . .
O16 W13 O9 K7 -82.59(17) . .
O43 W13 O9 K7 -167.28(17) . .
K2 W13 O9 K7 5.9(2) . .
K1 W13 O9 K7 49.49(12) . .
O53 W2 O10 W1 -131.3(5) . .
O16 W2 O10 W1 -29.2(5) . .
O24 W2 O10 W1 127.4(5) 3_556 .
O5 W2 O10 W1 32.8(10) . .
O30 W2 O10 W1 55.4(5) 3_556 .
O33 W1 O10 W2 131.0(5) . .
O4 W1 O10 W2 -41.6(11) . .
O9 W1 O10 W2 30.3(5) . .
O24 W1 O10 W2 -130.6(5) . .
O30 W1 O10 W2 -56.8(5) . .
K7 W1 O10 W2 86.5(5) . .
O22 W13 O12 K1 -95.0(2) . .
O6 W13 O12 K1 -3.2(2) . .
O16 W13 O12 K1 172.4(2) . .
O9 W13 O12 K1 85.5(2) . .
O43 W13 O12 K1 88(4) . .
K2 W13 O12 K1 -102.2(3) . .
K7 W13 O12 K1 99.6(3) . .
O22 W13 O12 K2 7.2(2) . .
O6 W13 O12 K2 99.0(2) . .
O16 W13 O12 K2 -85.4(2) . .
O9 W13 O12 K2 -172.2(2) . .
O43 W13 O12 K2 -170(4) . .
K1 W13 O12 K2 102.2(3) . .
K7 W13 O12 K2 -158.2(3) . .
O22 W13 O12 K7 165.39(19) . .
O6 W13 O12 K7 -102.8(2) . .
O16 W13 O12 K7 72.8(2) . .
O9 W13 O12 K7 -14.1(2) . .
O43 W13 O12 K7 -12(4) . .
K2 W13 O12 K7 158.2(3) . .
K1 W13 O12 K7 -99.6(3) . .
O52 W12 O13 W11 -105.5(8) . .
O29 W12 O13 W11 -9.5(8) . .
O22 W12 O13 W11 158.5(8) . .
O50 W12 O13 W11 78.0(13) . .
O2 W12 O13 W11 74.4(8) . .
K2 W12 O13 W11 -142.5(8) . .
O36 W11 O13 W12 103.2(8) . .
O38 W11 O13 W12 -158.3(8) . .
O42 W11 O13 W12 -52.2(14) . .
O18 W11 O13 W12 9.9(8) . .
O34 W11 O13 W12 -72.8(8) . .
K6 W11 O13 W12 110.4(8) 5_566 .
O55 W6 O14 W7 -131.9(5) . .
O37 W6 O14 W7 126.4(5) 3_556 .
O42 W6 O14 W7 -29.3(5) . .
O19 W6 O14 W7 23.9(11) . .
O48 W6 O14 W7 54.8(5) 3_556 .
K5 W6 O14 W7 -134.5(6) 6_557 .
O55 W6 O14 K5 2.6(2) . 6_557
O37 W6 O14 K5 -99.12(19) 3_556 6_557
O42 W6 O14 K5 105.18(19) . 6_557
O19 W6 O14 K5 158.4(6) . 6_557
O48 W6 O14 K5 -170.67(18) 3_556 6_557
O54 W7 O14 W6 132.1(5) . .
O47 W7 O14 W6 -48.7(12) . .
O18 W7 O14 W6 30.4(5) . .
O31 W7 O14 W6 -130.5(5) . .
O28 W7 O14 W6 -56.7(5) . .
K5 W7 O14 W6 136.0(6) 6_557 .
O54 W7 O14 K5 -3.9(2) . 6_557
O47 W7 O14 K5 175.3(9) . 6_557
O18 W7 O14 K5 -105.56(18) . 6_557
O31 W7 O14 K5 93.53(18) . 6_557
O28 W7 O14 K5 167.36(18) . 6_557
O46 W10 O15 K7 52.3(4) . 5_566
O23 W10 O15 K7 -45.7(4) . 5_566
O26 W10 O15 K7 149.3(3) 3_556 5_566
O3 W10 O15 K7 -126.3(3) . 5_566
O40 W10 O15 K7 -163.3(6) 3_556 5_566
K1 W10 O15 K7 -108.1(4) 5_566 5_566
K9 W10 O15 K7 166.4(4) 5_566 5_566
O46 W10 O15 K1 160.5(2) . 5_566
O23 W10 O15 K1 62.4(2) . 5_566
O26 W10 O15 K1 -102.6(2) 3_556 5_566
O3 W10 O15 K1 -18.2(2) . 5_566
O40 W10 O15 K1 -55.2(9) 3_556 5_566
K9 W10 O15 K1 -85.5(2) 5_566 5_566
O53 W2 O16 W13 129.7(4) . .
O10 W2 O16 W13 28.1(4) . .
O24 W2 O16 W13 -81.4(6) 3_556 .
O5 W2 O16 W13 -138.7(5) . .
O30 W2 O16 W13 -57.4(4) 3_556 .
O12 W13 O16 W2 -123.3(4) . .
O22 W13 O16 W2 138.8(4) . .
O6 W13 O16 W2 35.6(11) . .
O9 W13 O16 W2 -29.0(4) . .
O43 W13 O16 W2 54.0(4) . .
K2 W13 O16 W2 -162.1(4) . .
K1 W13 O16 W2 -117.2(4) . .
K7 W13 O16 W2 -80.6(4) . .
O44 W15 O17 W14 -97.0(8) . .
O38 W15 O17 W14 165.9(8) . .
O1 W15 O17 W14 -1.1(8) . .
O27 W15 O17 W14 81.8(12) . .
O35 W15 O17 W14 82.3(8) . .
K4 W15 O17 W14 -83.7(8) 5_566 .
O49 W14 O17 W15 95.9(8) . .
O6 W14 O17 W15 -166.5(8) . .
O20 W14 O17 W15 -69.8(13) . .
O23 W14 O17 W15 1.3(8) . .
O32 W14 O17 W15 -81.8(8) . .
K1 W14 O17 W15 134.3(8) . .
O54 W7 O18 W11 -128.6(6) . .
O47 W7 O18 W11 128.8(6) . .
O31 W7 O18 W11 14.8(9) . .
O14 W7 O18 W11 -39.3(6) . .
O28 W7 O18 W11 39.7(6) . .
K5 W7 O18 W11 -88.2(6) 6_557 .
O36 W11 O18 W7 135.8(6) . .
O38 W11 O18 W7 -52.1(12) . .
O42 W11 O18 W7 41.0(6) . .
O13 W11 O18 W7 -127.8(6) . .
O34 W11 O18 W7 -43.9(6) . .
K6 W11 O18 W7 165.3(5) 5_566 .
O41 W3 O19 W6 -115.9(8) . .
O27 W3 O19 W6 -13.7(9) . .
O37 W3 O19 W6 145.0(8) . .
O7 W3 O19 W6 64.7(14) . .
O48 W3 O19 W6 71.8(9) . .
K4 W3 O19 W6 -64.5(9) 5_566 .
O55 W6 O19 W3 117.0(9) . .
O14 W6 O19 W3 -39.2(13) . .
O37 W6 O19 W3 -143.3(9) 3_556 .
O42 W6 O19 W3 15.0(8) . .
O48 W6 O19 W3 -70.5(9) 3_556 .
K5 W6 O19 W3 111.4(8) 6_557 .
O49 W14 O20 W5 -123.2(5) . .
O6 W14 O20 W5 139.1(4) . .
O17 W14 O20 W5 42.5(11) . .
O23 W14 O20 W5 -28.7(4) . .
O32 W14 O20 W5 54.5(4) . .
K1 W14 O20 W5 -161.3(4) . .
O51 W5 O20 W14 129.9(4) . .
O3 W5 O20 W14 29.0(5) . .
O39 W5 O20 W14 -81.6(6) 3_556 .
O4 W5 O20 W14 -139.2(5) . .
O21 W5 O20 W14 -57.4(4) 3_556 .
K1 W5 O20 W14 84.4(4) 5_566 .
K8 W5 O20 W14 164.0(4) . .
O2 P2 O21 W4 46.3(4) . .
O32 P2 O21 W4 168.7(3) 3_556 .
O40 P2 O21 W4 -72.2(3) . .
K3 P2 O21 W4 107.3(3) 5_566 .
O2 P2 O21 W5 179.8(3) . 3_556
O32 P2 O21 W5 -57.8(3) 3_556 3_556
O40 P2 O21 W5 61.3(3) . 3_556
K3 P2 O21 W5 -119.2(2) 5_566 3_556
O25 W4 O21 P2 91.8(8) . .
O5 W4 O21 P2 -124.9(3) . .
O50 W4 O21 P2 -29.1(3) . .
O39 W4 O21 P2 140.5(3) . .
O8 W4 O21 P2 53.0(3) . .
K2 W4 O21 P2 46.4(4) 5_567 .
O25 W4 O21 W5 -51.0(8) . 3_556
O5 W4 O21 W5 92.31(18) . 3_556
O50 W4 O21 W5 -171.93(19) . 3_556
O39 W4 O21 W5 -2.29(16) . 3_556
O8 W4 O21 W5 -89.76(17) . 3_556
K2 W4 O21 W5 -96.37(14) 5_567 3_556
O12 W13 O22 W12 -107.6(9) . .
O6 W13 O22 W12 156.2(9) . .
O16 W13 O22 W12 -11.9(9) . .
O9 W13 O22 W12 69.8(14) . .
O43 W13 O22 W12 72.2(8) . .
K2 W13 O22 W12 -102.3(9) . .
K1 W13 O22 W12 -145.0(8) . .
K7 W13 O22 W12 -91.5(9) . .
O12 W13 O22 K2 -5.28(18) . .
O6 W13 O22 K2 -101.48(15) . .
O16 W13 O22 K2 90.47(16) . .
O9 W13 O22 K2 172.1(8) . .
O43 W13 O22 K2 174.58(15) . .
K1 W13 O22 K2 -42.68(10) . .
K7 W13 O22 K2 10.8(2) . .
O52 W12 O22 W13 104.6(9) . .
O13 W12 O22 W13 -156.6(8) . .
O29 W12 O22 W13 -43.8(14) . .
O50 W12 O22 W13 11.2(8) . .
O2 W12 O22 W13 -70.7(8) . .
K2 W12 O22 W13 102.5(9) . .
O52 W12 O22 K2 2.11(18) . .
O13 W12 O22 K2 100.85(16) . .
O29 W12 O22 K2 -146.3(8) . .
O50 W12 O22 K2 -91.32(15) . .
O2 W12 O22 K2 -173.25(15) . .
O15 W10 O23 W14 -129.7(6) . .
O46 W10 O23 W14 127.2(6) . .
O26 W10 O23 W14 13.1(10) 3_556 .
O3 W10 O23 W14 -41.2(6) . .
O40 W10 O23 W14 38.0(6) 3_556 .
K1 W10 O23 W14 -90.1(6) 5_566 .
K9 W10 O23 W14 -65.4(7) 5_566 .
O49 W14 O23 W10 138.5(6) . .
O6 W14 O23 W10 -40.4(13) . .
O20 W14 O23 W10 42.2(6) . .
O17 W14 O23 W10 -125.0(6) . .
O32 W14 O23 W10 -42.1(6) . .
K1 W14 O23 W10 133.2(5) . .
O33 W1 O24 W2 172.9(3) . 3_556
O4 W1 O24 W2 -85.1(3) . 3_556
O9 W1 O24 W2 30.8(6) . 3_556
O10 W1 O24 W2 82.6(3) . 3_556
O30 W1 O24 W2 2.8(2) . 3_556
K7 W1 O24 W2 150.38(13) . 3_556
O5 W4 O25 K6 -41.0(5) . 1_556
O50 W4 O25 K6 -139.3(5) . 1_556
O39 W4 O25 K6 55.1(5) . 1_556
O8 W4 O25 K6 139.5(5) . 1_556
O21 W4 O25 K6 101.6(8) . 1_556
K2 W4 O25 K6 157.4(6) 5_567 1_556
O5 W4 O25 K2 161.6(2) . 5_567
O50 W4 O25 K2 63.3(2) . 5_567
O39 W4 O25 K2 -102.3(2) . 5_567
O8 W4 O25 K2 -17.9(2) . 5_567
O21 W4 O25 K2 -55.8(8) . 5_567
O45 W8 O26 W10 171.9(3) . 3_556
O8 W8 O26 W10 -86.8(3) . 3_556
O29 W8 O26 W10 20.2(6) . 3_556
O47 W8 O26 W10 79.4(3) . 3_556
O40 W8 O26 W10 -3.1(2) . 3_556
K2 W8 O26 W10 -138.63(19) 5_567 3_556
K9 W8 O26 W10 -147.4(4) 5_567 3_556
O45 W8 O26 K9 -40.7(3) . 5_567
O8 W8 O26 K9 60.6(3) . 5_567
O29 W8 O26 K9 167.6(4) . 5_567
O47 W8 O26 K9 -133.1(3) . 5_567
O40 W8 O26 K9 144.3(3) . 5_567
K2 W8 O26 K9 8.8(3) 5_567 5_567
O41 W3 O27 W15 -133.1(6) . .
O19 W3 O27 W15 123.4(6) . .
O37 W3 O27 W15 4.2(10) . .
O7 W3 O27 W15 -44.9(6) . .
O48 W3 O27 W15 33.7(6) . .
K4 W3 O27 W15 -130.1(7) 5_566 .
O41 W3 O27 K4 -3.1(2) . 5_566
O19 W3 O27 K4 -106.6(2) . 5_566
O37 W3 O27 K4 134.3(4) . 5_566
O7 W3 O27 K4 85.11(18) . 5_566
O48 W3 O27 K4 163.72(19) . 5_566
O44 W15 O27 W3 141.3(7) . .
O17 W15 O27 W3 -37.5(13) . .
O38 W15 O27 W3 -122.2(7) . .
O1 W15 O27 W3 46.2(7) . .
O35 W15 O27 W3 -38.0(6) . .
K4 W15 O27 W3 130.9(7) 5_566 .
O44 W15 O27 K4 10.4(2) . 5_566
O17 W15 O27 K4 -168.4(8) . 5_566
O38 W15 O27 K4 106.92(18) . 5_566
O1 W15 O27 K4 -84.67(18) . 5_566
O35 W15 O27 K4 -168.93(18) . 5_566
O54 W7 O28 P3 93.0(9) . .
O47 W7 O28 P3 -125.4(3) . .
O18 W7 O28 P3 -30.1(3) . .
O31 W7 O28 P3 139.7(4) . .
O14 W7 O28 P3 52.9(3) . .
K5 W7 O28 P3 65.4(4) 6_557 .
O54 W7 O28 W9 -48.6(9) . 3_556
O47 W7 O28 W9 93.03(19) . 3_556
O18 W7 O28 W9 -171.61(19) . 3_556
O31 W7 O28 W9 -1.80(17) . 3_556
O14 W7 O28 W9 -88.62(18) . 3_556
K5 W7 O28 W9 -76.16(18) 6_557 3_556
O52 W12 O29 W8 -122.9(5) . .
O13 W12 O29 W8 138.3(5) . .
O22 W12 O29 W8 25.6(12) . .
O50 W12 O29 W8 -29.4(5) . .
O2 W12 O29 W8 52.5(5) . .
K2 W12 O29 W8 -115.1(4) . .
O45 W8 O29 W12 130.1(5) . .
O8 W8 O29 W12 30.0(5) . .
O26 W8 O29 W12 -78.5(7) . .
O47 W8 O29 W12 -138.2(5) . .
O40 W8 O29 W12 -56.2(5) . .
K2 W8 O29 W12 82.5(5) 5_567 .
K9 W8 O29 W12 73.1(8) 5_567 .
O43 P1 O30 W1 46.6(4) . .
O43 P1 O30 W1 169.8(3) 3_556 .
O30 P1 O30 W1 -71.5(3) 3_556 .
K3 P1 O30 W1 108.5(3) 5_566 .
O43 P1 O30 W2 179.1(2) . 3_556
O43 P1 O30 W2 -57.7(3) 3_556 3_556
O30 P1 O30 W2 61.0(2) 3_556 3_556
K3 P1 O30 W2 -119.0(2) 5_566 3_556
O33 W1 O30 P1 89.9(9) . .
O4 W1 O30 P1 -124.1(3) . .
O9 W1 O30 P1 -28.9(3) . .
O24 W1 O30 P1 139.9(3) . .
O10 W1 O30 P1 52.7(3) . .
K7 W1 O30 P1 -9.1(4) . .
O33 W1 O30 W2 -52.0(9) . 3_556
O4 W1 O30 W2 93.95(18) . 3_556
O9 W1 O30 W2 -170.91(19) . 3_556
O24 W1 O30 W2 -2.10(16) . 3_556
O10 W1 O30 W2 -89.25(17) . 3_556
K7 W1 O30 W2 -151.07(8) . 3_556
O54 W7 O31 W9 172.4(3) . 3_556
O47 W7 O31 W9 -85.7(3) . 3_556
O18 W7 O31 W9 28.5(6) . 3_556
O14 W7 O31 W9 82.4(3) . 3_556
O28 W7 O31 W9 2.4(2) . 3_556
K5 W7 O31 W9 133.2(2) 6_557 3_556
O49 W14 O32 P2 56(5) . 3_556
O6 W14 O32 P2 -135.8(4) . 3_556
O20 W14 O32 P2 -43.9(4) . 3_556
O17 W14 O32 P2 133.3(4) . 3_556
O23 W14 O32 P2 43.9(3) . 3_556
K1 W14 O32 P2 -130.1(3) . 3_556
O49 W14 O32 K3 -123(5) . 5_566
O6 W14 O32 K3 45.1(2) . 5_566
O20 W14 O32 K3 136.9(3) . 5_566
O17 W14 O32 K3 -45.9(2) . 5_566
O23 W14 O32 K3 -135.3(3) . 5_566
K1 W14 O32 K3 50.7(3) . 5_566
O4 W1 O33 K7 102.6(2) . .
O9 W1 O33 K7 5.2(2) . .
O24 W1 O33 K7 -159.86(19) . .
O10 W1 O33 K7 -75.8(2) . .
O30 W1 O33 K7 -112.2(8) . .
O4 W1 O33 K8 -4.4(2) . .
O9 W1 O33 K8 -101.9(2) . .
O24 W1 O33 K8 93.1(2) . .
O10 W1 O33 K8 177.2(2) . .
O30 W1 O33 K8 140.8(7) . .
K7 W1 O33 K8 -107.0(3) . .
O36 W11 O34 P3 42(3) . .
O38 W11 O34 P3 -135.6(4) . .
O42 W11 O34 P3 -41.6(4) . .
O13 W11 O34 P3 133.9(4) . .
O18 W11 O34 P3 46.1(4) . .
K6 W11 O34 P3 139.9(2) 5_566 .
O36 W11 O34 K3 -139(3) . 5_566
O38 W11 O34 K3 43.2(2) . 5_566
O42 W11 O34 K3 137.2(3) . 5_566
O13 W11 O34 K3 -47.2(2) . 5_566
O18 W11 O34 K3 -135.1(3) . 5_566
K6 W11 O34 K3 -41.2(4) 5_566 5_566
O44 W15 O35 P3 28(5) . 3_556
O17 W15 O35 P3 -136.0(4) . 3_556
O38 W15 O35 P3 131.8(4) . 3_556
O1 W15 O35 P3 -42.4(4) . 3_556
O27 W15 O35 P3 43.8(4) . 3_556
K4 W15 O35 P3 31.6(5) 5_566 3_556
O44 W15 O35 K3 -152(5) . 5_566
O17 W15 O35 K3 44.0(2) . 5_566
O38 W15 O35 K3 -48.2(2) . 5_566
O1 W15 O35 K3 137.7(3) . 5_566
O27 W15 O35 K3 -136.1(3) . 5_566
K4 W15 O35 K3 -148.34(15) 5_566 5_566
O38 W11 O36 K6 -77.5(3) . 5_566
O42 W11 O36 K6 -171.9(3) . 5_566
O13 W11 O36 K6 13.4(3) . 5_566
O18 W11 O36 K6 100.8(3) . 5_566
O34 W11 O36 K6 105(3) . 5_566
O41 W3 O37 W6 172.1(3) . 3_556
O19 W3 O37 W6 -85.1(3) . 3_556
O27 W3 O37 W6 34.3(7) . 3_556
O7 W3 O37 W6 83.2(3) . 3_556
O48 W3 O37 W6 3.5(2) . 3_556
K4 W3 O37 W6 146.72(15) 5_566 3_556
O36 W11 O38 W15 -104.0(9) . .
O42 W11 O38 W15 -8.5(9) . .
O13 W11 O38 W15 159.3(9) . .
O18 W11 O38 W15 83.9(13) . .
O34 W11 O38 W15 75.8(9) . .
K6 W11 O38 W15 -133.0(9) 5_566 .
O44 W15 O38 W11 103.7(9) . .
O17 W15 O38 W11 -157.9(9) . .
O1 W15 O38 W11 -48.6(14) . .
O27 W15 O38 W11 8.7(9) . .
O35 W15 O38 W11 -73.8(9) . .
K4 W15 O38 W11 59.8(9) 5_566 .
W11 O34 P3 O35 179.2(3) . 3_556
K3 O34 P3 O35 0.1(3) 5_566 3_556
W11 O34 P3 O28 -59.6(4) . .
K3 O34 P3 O28 121.3(2) 5_566 .
W11 O34 P3 O48 57.2(4) . 3_556
K3 O34 P3 O48 -121.9(2) 5_566 3_556
W11 O34 P3 K3 179.1(4) . 5_566
W7 O28 P3 O35 169.4(3) . 3_556
W9 O28 P3 O35 -58.6(3) 3_556 3_556
W7 O28 P3 O34 46.5(4) . .
W9 O28 P3 O34 178.6(2) 3_556 .
W7 O28 P3 O48 -71.9(4) . 3_556
W9 O28 P3 O48 60.1(3) 3_556 3_556
W7 O28 P3 K3 108.4(3) . 5_566
W9 O28 P3 K3 -119.6(2) 3_556 5_566
O25 W4 O39 W5 172.1(3) . 3_556
O5 W4 O39 W5 -86.6(3) . 3_556
O50 W4 O39 W5 29.6(6) . 3_556
O8 W4 O39 W5 82.9(3) . 3_556
O21 W4 O39 W5 3.0(2) . 3_556
K2 W4 O39 W5 129.4(2) 5_567 3_556
O2 P2 O40 W8 -57.5(3) . .
O32 P2 O40 W8 179.5(3) 3_556 .
O21 P2 O40 W8 61.3(3) . .
K3 P2 O40 W8 -118.2(2) 5_566 .
O2 P2 O40 W10 169.1(3) . 3_556
O32 P2 O40 W10 46.1(4) 3_556 3_556
O21 P2 O40 W10 -72.1(3) . 3_556
K3 P2 O40 W10 108.4(3) 5_566 3_556
O45 W8 O40 P2 -174.4(11) . .
O8 W8 O40 P2 -44.2(3) . .
O29 W8 O40 P2 46.4(3) . .
O26 W8 O40 P2 -143.1(3) . .
O47 W8 O40 P2 129.7(3) . .
K2 W8 O40 P2 -33.8(4) 5_567 .
K9 W8 O40 P2 -120.0(3) 5_567 .
O45 W8 O40 W10 -29.0(13) . 3_556
O8 W8 O40 W10 101.24(19) . 3_556
O29 W8 O40 W10 -168.17(18) . 3_556
O26 W8 O40 W10 2.34(16) . 3_556
O47 W8 O40 W10 -84.87(18) . 3_556
K2 W8 O40 W10 111.62(14) 5_567 3_556
K9 W8 O40 W10 25.4(2) 5_567 3_556
O19 W3 O41 K8 -130.3(5) . 6_556
O27 W3 O41 K8 130.4(5) . 6_556
O37 W3 O41 K8 -33.2(5) . 6_556
O7 W3 O41 K8 49.5(5) . 6_556
O48 W3 O41 K8 16.9(12) . 6_556
K4 W3 O41 K8 127.3(6) 5_566 6_556
O19 W3 O41 K4 102.4(2) . 5_566
O27 W3 O41 K4 3.1(2) . 5_566
O37 W3 O41 K4 -160.5(2) . 5_566
O7 W3 O41 K4 -77.8(2) . 5_566
O48 W3 O41 K4 -110.4(8) . 5_566
O36 W11 O42 W6 -123.6(5) . .
O38 W11 O42 W6 137.6(5) . .
O13 W11 O42 W6 31.9(13) . .
O18 W11 O42 W6 -30.2(5) . .
O34 W11 O42 W6 52.5(5) . .
K6 W11 O42 W6 -128.4(4) 5_566 .
O55 W6 O42 W11 130.1(5) . .
O14 W6 O42 W11 29.5(5) . .
O37 W6 O42 W11 -78.4(7) 3_556 .
O19 W6 O42 W11 -137.6(5) . .
O48 W6 O42 W11 -56.1(5) 3_556 .
K5 W6 O42 W11 77.4(5) 6_557 .
O43 P1 O43 W13 179.7(4) 3_556 .
O30 P1 O43 W13 -58.8(4) . .
O30 P1 O43 W13 57.7(4) 3_556 .
K3 P1 O43 W13 179.7(4) 5_566 .
O43 P1 O43 K3 0.0 3_556 5_566
O30 P1 O43 K3 121.6(2) . 5_566
O30 P1 O43 K3 -122.0(2) 3_556 5_566
O12 W13 O43 P1 42(4) . .
O22 W13 O43 P1 -135.3(4) . .
O6 W13 O43 P1 133.1(4) . .
O16 W13 O43 P1 -43.0(4) . .
O9 W13 O43 P1 44.1(4) . .
K2 W13 O43 P1 -127.5(3) . .
K1 W13 O43 P1 126.1(3) . .
K7 W13 O43 P1 30.6(4) . .
O12 W13 O43 K3 -139(4) . 5_566
O22 W13 O43 K3 44.3(2) . 5_566
O6 W13 O43 K3 -47.3(2) . 5_566
O16 W13 O43 K3 136.6(3) . 5_566
O9 W13 O43 K3 -136.3(3) . 5_566
K2 W13 O43 K3 52.1(3) . 5_566
K1 W13 O43 K3 -54.3(3) . 5_566
K7 W13 O43 K3 -149.82(13) . 5_566
O17 W15 O44 K4 167.7(2) . 5_566
O38 W15 O44 K4 -99.7(2) . 5_566
O1 W15 O44 K4 73.9(2) . 5_566
O27 W15 O44 K4 -12.0(2) . 5_566
O35 W15 O44 K4 4(5) . 5_566
O17 W15 O44 K8 35.5(4) . 5_566
O38 W15 O44 K8 128.1(4) . 5_566
O1 W15 O44 K8 -58.3(4) . 5_566
O27 W15 O44 K8 -144.2(4) . 5_566
O35 W15 O44 K8 -128(5) . 5_566
K4 W15 O44 K8 -132.2(5) 5_566 5_566
O8 W8 O45 K2 16.8(2) . 5_567
O29 W8 O45 K2 -75.7(2) . 5_567
O26 W8 O45 K2 115.94(19) . 5_567
O47 W8 O45 K2 -158.81(19) . 5_567
O40 W8 O45 K2 146.1(11) . 5_567
K9 W8 O45 K2 89.1(2) 5_567 5_567
O15 W10 O46 W9 -117.9(8) . .
O23 W10 O46 W9 -14.7(8) . .
O26 W10 O46 W9 142.6(8) 3_556 .
O3 W10 O46 W9 55.9(14) . .
O40 W10 O46 W9 70.1(8) 3_556 .
K1 W10 O46 W9 -94.8(8) 5_566 .
K9 W10 O46 W9 172.9(7) 5_566 .
O11 W9 O46 W10 118.8(8) . .
O7 W9 O46 W10 -42.7(14) . .
O1 W9 O46 W10 16.4(8) . .
O31 W9 O46 W10 -142.8(8) 3_556 .
O28 W9 O46 W10 -69.2(8) 3_556 .
O54 W7 O47 W8 -116.4(8) . .
O18 W7 O47 W8 -13.4(8) . .
O31 W7 O47 W8 145.0(8) . .
O14 W7 O47 W8 64.4(14) . .
O28 W7 O47 W8 72.2(8) . .
K5 W7 O47 W8 -121.4(7) 6_557 .
O45 W8 O47 W7 116.5(8) . .
O8 W8 O47 W7 -44.9(14) . .
O29 W8 O47 W7 14.3(8) . .
O26 W8 O47 W7 -144.6(8) . .
O40 W8 O47 W7 -71.3(8) . .
K2 W8 O47 W7 92.1(8) 5_567 .
K9 W8 O47 W7 -175.1(8) 5_567 .
O41 W3 O48 P3 87.4(9) . 3_556
O19 W3 O48 P3 -124.5(4) . 3_556
O27 W3 O48 P3 -27.8(4) . 3_556
O37 W3 O48 P3 139.9(4) . 3_556
O7 W3 O48 P3 54.0(3) . 3_556
K4 W3 O48 P3 -10.4(4) 5_566 3_556
O41 W3 O48 W6 -55.1(8) . 3_556
O19 W3 O48 W6 92.93(19) . 3_556
O27 W3 O48 W6 -170.3(2) . 3_556
O37 W3 O48 W6 -2.60(18) . 3_556
O7 W3 O48 W6 -88.57(18) . 3_556
K4 W3 O48 W6 -152.91(9) 5_566 3_556
O6 W14 O49 K1 6.0(3) . .
O20 W14 O49 K1 -86.1(2) . .
O17 W14 O49 K1 97.2(2) . .
O23 W14 O49 K1 -173.7(2) . .
O32 W14 O49 K1 174(12) . .
O25 W4 O50 W12 -128.4(6) . .
O5 W4 O50 W12 129.5(6) . .
O39 W4 O50 W12 13.5(9) . .
O8 W4 O50 W12 -40.4(6) . .
O21 W4 O50 W12 38.9(6) . .
K2 W4 O50 W12 -90.8(6) 5_567 .
O52 W12 O50 W4 136.4(6) . .
O13 W12 O50 W4 -47.1(12) . .
O29 W12 O50 W4 41.2(6) . .
O22 W12 O50 W4 -128.1(6) . .
O2 W12 O50 W4 -43.4(6) . .
K2 W12 O50 W4 172.7(6) . .
O3 W5 O51 K1 17.9(2) . 5_566
O20 W5 O51 K1 -74.6(2) . 5_566
O39 W5 O51 K1 118.10(19) 3_556 5_566
O4 W5 O51 K1 -156.67(19) . 5_566
O21 W5 O51 K1 153.5(10) 3_556 5_566
K8 W5 O51 K1 -162.6(4) . 5_566
O3 W5 O51 K8 -179.4(3) . .
O20 W5 O51 K8 88.0(3) . .
O39 W5 O51 K8 -79.3(3) 3_556 .
O4 W5 O51 K8 5.9(3) . .
O21 W5 O51 K8 -43.9(13) 3_556 .
K1 W5 O51 K8 162.6(4) 5_566 .
O13 W12 O52 K2 -95.7(3) . .
O29 W12 O52 K2 170.2(2) . .
O22 W12 O52 K2 -3.0(3) . .
O50 W12 O52 K2 83.5(3) . .
O2 W12 O52 K2 86(2) . .
O10 W2 O53 K5 -121.7(5) . .
O16 W2 O53 K5 144.7(5) . .
O24 W2 O53 K5 -22.6(5) 3_556 .
O5 W2 O53 K5 62.4(5) . .
O30 W2 O53 K5 13.5(15) 3_556 .
O47 W7 O54 K5 -175.1(2) . 6_557
O18 W7 O54 K5 87.0(2) . 6_557
O31 W7 O54 K5 -79.1(3) . 6_557
O14 W7 O54 K5 4.7(2) . 6_557
O28 W7 O54 K5 -34.4(10) . 6_557
O14 W6 O55 K6 -124.9(8) . 6_556
O37 W6 O55 K6 -24.9(8) 3_556 6_556
O42 W6 O55 K6 143.1(8) . 6_556
O19 W6 O55 K6 61.6(8) . 6_556
O48 W6 O55 K6 7(2) 3_556 6_556
K5 W6 O55 K6 -122.4(9) 6_557 6_556
O14 W6 O55 K5 -2.5(2) . 6_557
O37 W6 O55 K5 97.5(2) 3_556 6_557
O42 W6 O55 K5 -94.5(2) . 6_557
O19 W6 O55 K5 -176.01(18) . 6_557
O48 W6 O55 K5 129.4(13) 3_556 6_557
W13 O12 K1 O59 134.1(3) . .
K2 O12 K1 O59 13.95(16) . .
K7 O12 K1 O59 -112.23(16) . .
W13 O12 K1 O51 46.4(6) . 5_566
K2 O12 K1 O51 -73.8(5) . 5_566
K7 O12 K1 O51 160.0(4) . 5_566
W13 O12 K1 O49 -7.6(3) . .
K2 O12 K1 O49 -127.83(13) . .
K7 O12 K1 O49 105.99(14) . .
W13 O12 K1 O56 -73.4(2) . .
K2 O12 K1 O56 166.41(16) . .
K7 O12 K1 O56 40.23(14) . .
W13 O12 K1 O58 68.9(2) . .
K2 O12 K1 O58 -51.31(14) . .
K7 O12 K1 O58 -177.50(17) . .
W13 O12 K1 O3 -148.7(2) . 5_566
K2 O12 K1 O3 91.1(2) . 5_566
K7 O12 K1 O3 -35.1(3) . 5_566
W13 O12 K1 O15 -141.3(2) . 5_566
K2 O12 K1 O15 98.54(13) . 5_566
K7 O12 K1 O15 -27.64(13) . 5_566
W13 O12 K1 O6 2.30(18) . .
K2 O12 K1 O6 -117.88(16) . .
K7 O12 K1 O6 115.94(16) . .
W13 O12 K1 W5 -128.8(6) . 5_566
K2 O12 K1 W5 111.0(7) . 5_566
K7 O12 K1 W5 -15.2(8) . 5_566
W13 O12 K1 K2 120.2(3) . .
K7 O12 K1 K2 -126.18(15) . .
W13 O12 K1 W14 -5.4(2) . .
K2 O12 K1 W14 -125.60(10) . .
K7 O12 K1 W14 108.22(10) . .
W14 O49 K1 O59 -101.7(3) . .
W14 O49 K1 O12 5.7(3) . .
W14 O49 K1 O51 -158.2(3) . 5_566
W14 O49 K1 O56 74.3(2) . .
W14 O49 K1 O58 -62.7(3) . .
W14 O49 K1 O3 161.6(2) . 5_566
W14 O49 K1 O15 103.4(3) . 5_566
W14 O49 K1 O6 -4.26(18) . .
W14 O49 K1 W5 178.0(2) . 5_566
W14 O49 K1 K2 -39.9(3) . .
W14 O6 K1 O59 133.4(2) . .
W13 O6 K1 O59 -64.4(2) . .
W14 O6 K1 O12 -164.0(2) . .
W13 O6 K1 O12 -1.79(14) . .
W14 O6 K1 O51 30.1(2) . 5_566
W13 O6 K1 O51 -167.66(15) . 5_566
W14 O6 K1 O49 3.42(14) . .
W13 O6 K1 O49 165.6(2) . .
W14 O6 K1 O56 -77.79(17) . .
W13 O6 K1 O56 84.42(17) . .
W14 O6 K1 O58 107.2(2) . .
W13 O6 K1 O58 -90.58(19) . .
W14 O6 K1 O3 -31.5(4) . 5_566
W13 O6 K1 O3 130.7(3) . 5_566
W14 O6 K1 O15 -115.99(17) . 5_566
W13 O6 K1 O15 46.2(2) . 5_566
W14 O6 K1 W5 6.6(2) . 5_566
W13 O6 K1 W5 168.84(9) . 5_566
W14 O6 K1 K2 154.59(15) . .
W13 O6 K1 K2 -43.19(13) . .
W13 O6 K1 W14 162.2(3) . .
O49 W14 K1 O59 105.1(3) . .
O6 W14 K1 O59 -68.0(3) . .
O20 W14 K1 O59 -157.9(3) . .
O17 W14 K1 O59 16.6(3) . .
O23 W14 K1 O59 113.6(3) . .
O32 W14 K1 O59 -74.5(3) . .
O49 W14 K1 O12 -174.3(3) . .
O6 W14 K1 O12 12.63(18) . .
O20 W14 K1 O12 -77.28(16) . .
O17 W14 K1 O12 97.24(17) . .
O23 W14 K1 O12 -165.8(2) . .
O32 W14 K1 O12 6.1(2) . .
O49 W14 K1 O51 20.2(3) . 5_566
O6 W14 K1 O51 -152.83(18) . 5_566
O20 W14 K1 O51 117.25(17) . 5_566
O17 W14 K1 O51 -68.23(17) . 5_566
O23 W14 K1 O51 28.8(2) . 5_566
O32 W14 K1 O51 -159.3(2) . 5_566
O6 W14 K1 O49 -173.1(3) . .
O20 W14 K1 O49 97.0(3) . .
O17 W14 K1 O49 -88.5(3) . .
O23 W14 K1 O49 8.5(3) . .
O32 W14 K1 O49 -179.6(3) . .
O49 W14 K1 O56 -96.7(3) . .
O6 W14 K1 O56 90.25(19) . .
O20 W14 K1 O56 0.33(18) . .
O17 W14 K1 O56 174.85(18) . .
O23 W14 K1 O56 -88.2(2) . .
O32 W14 K1 O56 83.7(2) . .
O49 W14 K1 O58 112.3(3) . .
O6 W14 K1 O58 -60.80(19) . .
O20 W14 K1 O58 -150.72(18) . .
O17 W14 K1 O58 23.80(18) . .
O23 W14 K1 O58 120.8(2) . .
O32 W14 K1 O58 -67.3(2) . .
O49 W14 K1 O3 -22.9(3) . 5_566
O6 W14 K1 O3 164.0(2) . 5_566
O20 W14 K1 O3 74.10(18) . 5_566
O17 W14 K1 O3 -111.37(18) . 5_566
O23 W14 K1 O3 -14.4(2) . 5_566
O32 W14 K1 O3 157.5(2) . 5_566
O49 W14 K1 O15 -98.5(3) . 5_566
O6 W14 K1 O15 88.5(2) . 5_566
O20 W14 K1 O15 -1.45(19) . 5_566
O17 W14 K1 O15 173.07(19) . 5_566
O23 W14 K1 O15 -89.9(2) . 5_566
O32 W14 K1 O15 82.0(2) . 5_566
O49 W14 K1 O6 173.1(3) . .
O20 W14 K1 O6 -89.9(2) . .
O17 W14 K1 O6 84.6(2) . .
O23 W14 K1 O6 -178.4(2) . .
O32 W14 K1 O6 -6.5(3) . .
O49 W14 K1 W5 -2.0(2) . 5_566
O6 W14 K1 W5 -175.08(16) . 5_566
O20 W14 K1 W5 95.00(14) . 5_566
O17 W14 K1 W5 -90.48(14) . 5_566
O23 W14 K1 W5 6.52(19) . 5_566
O32 W14 K1 W5 178.4(2) . 5_566
O49 W14 K1 K2 146.7(3) . .
O6 W14 K1 K2 -26.32(15) . .
O20 W14 K1 K2 -116.24(14) . .
O17 W14 K1 K2 58.28(14) . .
O23 W14 K1 K2 155.28(18) . .
O32 W14 K1 K2 -32.8(2) . .
W12 O52 K2 O59 99.2(3) . .
W12 O52 K2 O12 -6.8(3) . .
W12 O52 K2 O25 159.0(3) . 5_567
W12 O52 K2 O45 -105.5(3) . 5_567
W12 O52 K2 O58 61.6(3) . .
W12 O52 K2 O57 -76.2(3) . .
W12 O52 K2 O8 -164.2(2) . 5_567
W12 O52 K2 O22 2.21(19) . .
W12 O52 K2 W8 -135.5(2) . 5_567
W12 O52 K2 K1 38.7(3) . .
W12 O52 K2 W4 -180.0(3) . 5_567
W13 O12 K2 O52 4.0(3) . .
K1 O12 K2 O52 126.64(14) . .
K7 O12 K2 O52 -150.90(19) . .
W13 O12 K2 O59 -136.5(3) . .
K1 O12 K2 O59 -13.85(16) . .
K7 O12 K2 O59 68.6(2) . .
W13 O12 K2 O25 -40.6(6) . 5_567
K1 O12 K2 O25 82.1(5) . 5_567
K7 O12 K2 O25 164.5(4) . 5_567
W13 O12 K2 O45 141.2(2) . 5_567
K1 O12 K2 O45 -96.18(14) . 5_567
K7 O12 K2 O45 -13.7(2) . 5_567
W13 O12 K2 O58 -69.5(2) . .
K1 O12 K2 O58 53.14(15) . .
K7 O12 K2 O58 135.6(2) . .
W13 O12 K2 O57 73.1(2) . .
K1 O12 K2 O57 -164.26(16) . .
K7 O12 K2 O57 -81.8(2) . .
W13 O12 K2 O8 147.7(2) . 5_567
K1 O12 K2 O8 -89.7(2) . 5_567
K7 O12 K2 O8 -7.2(3) . 5_567
W13 O12 K2 O22 -5.09(18) . .
K1 O12 K2 O22 117.56(17) . .
K7 O12 K2 O22 -160.0(3) . .
W13 O12 K2 W8 137.50(19) . 5_567
K1 O12 K2 W8 -99.84(10) . 5_567
K7 O12 K2 W8 -17.4(2) . 5_567
W13 O12 K2 K1 -122.7(3) . .
K7 O12 K2 K1 82.46(19) . .
W13 O12 K2 W4 105.6(8) . 5_567
K1 O12 K2 W4 -131.7(8) . 5_567
K7 O12 K2 W4 -49.3(10) . 5_567
W13 O22 K2 O52 -164.5(2) . .
W12 O22 K2 O52 -1.70(15) . .
W13 O22 K2 O59 66.3(2) . .
W12 O22 K2 O59 -131.0(2) . .
W13 O22 K2 O12 4.16(14) . .
W12 O22 K2 O12 166.9(2) . .
W13 O22 K2 O25 172.63(16) . 5_567
W12 O22 K2 O25 -24.6(2) . 5_567
W13 O22 K2 O45 -40.6(2) . 5_567
W12 O22 K2 O45 122.17(17) . 5_567
W13 O22 K2 O58 95.1(2) . .
W12 O22 K2 O58 -102.1(2) . .
W13 O22 K2 O57 -80.43(18) . .
W12 O22 K2 O57 82.35(17) . .
W13 O22 K2 O8 -129.8(3) . 5_567
W12 O22 K2 O8 33.0(4) . 5_567
W13 O22 K2 W8 -72.0(2) . 5_567
W12 O22 K2 W8 90.82(18) . 5_567
W13 O22 K2 K1 45.25(13) . .
W12 O22 K2 K1 -151.97(14) . .
W13 O22 K2 W4 -167.33(9) . 5_567
W12 O22 K2 W4 -4.6(2) . 5_567
O59 K1 K2 O52 126.8(2) . .
O12 K1 K2 O52 -72.63(18) . .
O51 K1 K2 O52 85.41(19) 5_566 .
O49 K1 K2 O52 -1.2(2) . .
O56 K1 K2 O52 -87.87(19) . .
O58 K1 K2 O52 29.4(2) . .
O3 K1 K2 O52 154.46(16) 5_566 .
O15 K1 K2 O52 -155.25(16) 5_566 .
O6 K1 K2 O52 -28.48(15) . .
W5 K1 K2 O52 119.14(14) 5_566 .
W14 K1 K2 O52 -16.09(14) . .
O12 K1 K2 O59 160.6(2) . .
O51 K1 K2 O59 -41.4(2) 5_566 .
O49 K1 K2 O59 -128.0(2) . .
O56 K1 K2 O59 145.3(2) . .
O58 K1 K2 O59 -97.5(2) . .
O3 K1 K2 O59 27.7(2) 5_566 .
O15 K1 K2 O59 77.9(2) 5_566 .
O6 K1 K2 O59 -155.3(2) . .
W5 K1 K2 O59 -7.67(19) 5_566 .
W14 K1 K2 O59 -142.90(19) . .
O59 K1 K2 O12 -160.6(2) . .
O51 K1 K2 O12 158.04(19) 5_566 .
O49 K1 K2 O12 71.47(18) . .
O56 K1 K2 O12 -15.24(18) . .
O58 K1 K2 O12 102.0(2) . .
O3 K1 K2 O12 -132.91(17) 5_566 .
O15 K1 K2 O12 -82.62(16) 5_566 .
O6 K1 K2 O12 44.15(14) . .
W5 K1 K2 O12 -168.23(15) 5_566 .
W14 K1 K2 O12 56.54(13) . .
O59 K1 K2 O25 42.9(2) . 5_567
O12 K1 K2 O25 -156.58(19) . 5_567
O51 K1 K2 O25 1.5(2) 5_566 5_567
O49 K1 K2 O25 -85.11(19) . 5_567
O56 K1 K2 O25 -171.82(18) . 5_567
O58 K1 K2 O25 -54.6(2) . 5_567
O3 K1 K2 O25 70.50(18) 5_566 5_567
O15 K1 K2 O25 120.80(16) 5_566 5_567
O6 K1 K2 O25 -112.43(15) . 5_567
W5 K1 K2 O25 35.18(16) 5_566 5_567
W14 K1 K2 O25 -100.05(13) . 5_567
O59 K1 K2 O45 -76.9(2) . 5_567
O12 K1 K2 O45 83.69(16) . 5_567
O51 K1 K2 O45 -118.27(17) 5_566 5_567
O49 K1 K2 O45 155.16(16) . 5_567
O56 K1 K2 O45 68.45(17) . 5_567
O58 K1 K2 O45 -174.33(19) . 5_567
O3 K1 K2 O45 -49.22(16) 5_566 5_567
O15 K1 K2 O45 1.07(15) 5_566 5_567
O6 K1 K2 O45 127.84(13) . 5_567
W5 K1 K2 O45 -84.54(12) 5_566 5_567
W14 K1 K2 O45 140.23(10) . 5_567
O59 K1 K2 O58 97.5(2) . .
O12 K1 K2 O58 -102.0(2) . .
O51 K1 K2 O58 56.1(2) 5_566 .
O49 K1 K2 O58 -30.51(19) . .
O56 K1 K2 O58 -117.2(2) . .
O3 K1 K2 O58 125.11(19) 5_566 .
O15 K1 K2 O58 175.40(18) 5_566 .
O6 K1 K2 O58 -57.83(17) . .
W5 K1 K2 O58 89.79(17) 5_566 .
W14 K1 K2 O58 -45.44(15) . .
O59 K1 K2 O57 -143.1(2) . .
O12 K1 K2 O57 17.43(18) . .
O51 K1 K2 O57 175.46(18) 5_566 .
O49 K1 K2 O57 88.90(18) . .
O56 K1 K2 O57 2.2(2) . .
O58 K1 K2 O57 119.4(2) . .
O3 K1 K2 O57 -115.49(17) 5_566 .
O15 K1 K2 O57 -65.19(17) 5_566 .
O6 K1 K2 O57 61.58(15) . .
W5 K1 K2 O57 -150.80(13) 5_566 .
W14 K1 K2 O57 73.97(14) . .
O59 K1 K2 O8 -27.3(2) . 5_567
O12 K1 K2 O8 133.25(17) . 5_567
O51 K1 K2 O8 -68.72(18) 5_566 5_567
O49 K1 K2 O8 -155.28(16) . 5_567
O56 K1 K2 O8 118.01(17) . 5_567
O58 K1 K2 O8 -124.77(19) . 5_567
O3 K1 K2 O8 0.33(17) 5_566 5_567
O15 K1 K2 O8 50.63(15) 5_566 5_567
O6 K1 K2 O8 177.40(13) . 5_567
W5 K1 K2 O8 -34.99(15) 5_566 5_567
W14 K1 K2 O8 -170.22(11) . 5_567
O59 K1 K2 O22 155.0(2) . .
O12 K1 K2 O22 -44.46(14) . .
O51 K1 K2 O22 113.58(15) 5_566 .
O49 K1 K2 O22 27.01(15) . .
O56 K1 K2 O22 -59.69(16) . .
O58 K1 K2 O22 57.52(17) . .
O3 K1 K2 O22 -177.37(14) 5_566 .
O15 K1 K2 O22 -127.08(12) 5_566 .
O6 K1 K2 O22 -0.30(11) . .
W5 K1 K2 O22 147.31(10) 5_566 .
W14 K1 K2 O22 12.08(8) . .
O59 K1 K2 W8 -58.56(19) . 5_567
O12 K1 K2 W8 102.01(13) . 5_567
O51 K1 K2 W8 -99.95(14) 5_566 5_567
O49 K1 K2 W8 173.48(12) . 5_567
O56 K1 K2 W8 86.77(14) . 5_567
O58 K1 K2 W8 -156.01(16) . 5_567
O3 K1 K2 W8 -30.90(13) 5_566 5_567
O15 K1 K2 W8 19.39(11) 5_566 5_567
O6 K1 K2 W8 146.16(8) . 5_567
W5 K1 K2 W8 -66.22(9) 5_566 5_567
W14 K1 K2 W8 158.55(4) . 5_567
O59 K1 K2 W4 11.87(19) . 5_567
O12 K1 K2 W4 172.44(15) . 5_567
O51 K1 K2 W4 -29.53(17) 5_566 5_567
O49 K1 K2 W4 -116.09(14) . 5_567
O56 K1 K2 W4 157.20(13) . 5_567
O58 K1 K2 W4 -85.58(17) . 5_567
O3 K1 K2 W4 39.52(15) 5_566 5_567
O15 K1 K2 W4 89.82(12) 5_566 5_567
O6 K1 K2 W4 -143.41(10) . 5_567
W5 K1 K2 W4 4.21(13) 5_566 5_567
W14 K1 K2 W4 -131.02(6) . 5_567
W2 O53 K5 O67 -75.9(6) . .
W2 O53 K5 O74 23.1(10) . .
W2 O53 K5 O62 -115.2(5) . .
W2 O53 K5 O78 169.2(7) . .
W2 O53 K5 O54 87.2(5) . 6_657
W2 O53 K5 O63 166.6(5) . .
W2 O53 K5 O61 -143.5(5) . .
W2 O53 K5 O72 -29.4(6) . .
W2 O53 K5 O90 42.5(8) . .
W2 O53 K5 O14 16.1(6) . 6_657
W2 O53 K5 O55 -47.8(5) . 6_657
W1 O33 K7 O71 168.8(4) . .
K8 O33 K7 O71 -74.1(4) . .
W1 O33 K7 O56 -65.0(2) . .
K8 O33 K7 O56 52.06(16) . .
W1 O33 K7 O89 -134.0(4) . .
K8 O33 K7 O89 -16.9(4) . .
W1 O33 K7 O60 73.5(3) . .
K8 O33 K7 O60 -169.4(2) . .
W1 O33 K7 O88 -147.4(7) . .
K8 O33 K7 O88 -30.3(7) . .
W1 O33 K7 O15 -98.9(3) . 5_566
K8 O33 K7 O15 18.2(3) . 5_566
W1 O33 K7 O85 108.1(6) . .
K8 O33 K7 O85 -134.8(6) . .
W1 O33 K7 O73 154.0(3) . .
K8 O33 K7 O73 -88.9(3) . .
W1 O33 K7 O12 2.5(3) . .
K8 O33 K7 O12 119.64(15) . .
W1 O33 K7 O9 -3.69(17) . .
K8 O33 K7 O9 113.42(18) . .
K8 O33 K7 W1 117.1(3) . .
W13 O12 K7 O71 -159.4(5) . .
K1 O12 K7 O71 78.6(5) . .
K2 O12 K7 O71 -3.2(5) . .
W13 O12 K7 O56 78.9(2) . .
K1 O12 K7 O56 -43.05(14) . .
K2 O12 K7 O56 -124.8(2) . .
W13 O12 K7 O89 85.1(5) . .
K1 O12 K7 O89 -36.9(4) . .
K2 O12 K7 O89 -118.7(4) . .
W13 O12 K7 O60 -104.9(3) . .
K1 O12 K7 O60 133.1(2) . .
K2 O12 K7 O60 51.3(2) . .
W13 O12 K7 O88 73.7(10) . .
K1 O12 K7 O88 -48.3(10) . .
K2 O12 K7 O88 -130.1(10) . .
W13 O12 K7 O15 151.2(2) . 5_566
K1 O12 K7 O15 29.17(14) . 5_566
K2 O12 K7 O15 -52.6(2) . 5_566
W13 O12 K7 O85 -56.6(5) . .
K1 O12 K7 O85 -178.6(5) . .
K2 O12 K7 O85 99.6(5) . .
W13 O12 K7 O73 -131.2(4) . .
K1 O12 K7 O73 106.8(4) . .
K2 O12 K7 O73 25.0(5) . .
W13 O12 K7 O33 4.5(2) . .
K1 O12 K7 O33 -117.52(14) . .
K2 O12 K7 O33 160.69(19) . .
W13 O12 K7 O9 10.88(17) . .
K1 O12 K7 O9 -111.11(17) . .
K2 O12 K7 O9 167.1(3) . .
W13 O12 K7 W1 5.55(19) . .
K1 O12 K7 W1 -116.45(10) . .
K2 O12 K7 W1 161.76(19) . .
W1 O9 K7 O71 -47(2) . .
W13 O9 K7 O71 113(2) . .
W1 O9 K7 O56 103.0(2) . .
W13 O9 K7 O56 -97.1(2) . .
W1 O9 K7 O89 53.9(4) . .
W13 O9 K7 O89 -146.2(4) . .
W1 O9 K7 O60 -112.6(2) . .
W13 O9 K7 O60 47.4(2) . .
W1 O9 K7 O88 39.3(7) . .
W13 O9 K7 O88 -160.8(7) . .
W1 O9 K7 O15 141.95(18) . 5_566
W13 O9 K7 O15 -58.1(2) . 5_566
W1 O9 K7 O85 -49.2(5) . .
W13 O9 K7 O85 110.7(5) . .
W1 O9 K7 O73 -46.2(6) . .
W13 O9 K7 O73 113.7(6) . .
W1 O9 K7 O33 3.20(15) . .
W13 O9 K7 O33 163.1(2) . .
W1 O9 K7 O12 -169.0(2) . .
W13 O9 K7 O12 -9.08(14) . .
W13 O9 K7 W1 159.9(3) . .
O33 W1 K7 O71 -16.9(6) . .
O4 W1 K7 O71 -106.2(6) . .
O9 W1 K7 O71 169.2(6) . .
O24 W1 K7 O71 15.0(6) . .
O10 W1 K7 O71 83.9(6) . .
O30 W1 K7 O71 145.0(6) . .
O33 W1 K7 O56 109.0(3) . .
O4 W1 K7 O56 19.82(19) . .
O9 W1 K7 O56 -64.8(2) . .
O24 W1 K7 O56 141.0(2) . .
O10 W1 K7 O56 -150.08(17) . .
O30 W1 K7 O56 -89.0(2) . .
O33 W1 K7 O89 43.6(4) . .
O4 W1 K7 O89 -45.6(4) . .
O9 W1 K7 O89 -130.2(4) . .
O24 W1 K7 O89 75.6(4) . .
O10 W1 K7 O89 144.5(4) . .
O30 W1 K7 O89 -154.5(4) . .
O33 W1 K7 O60 -114.4(3) . .
O4 W1 K7 O60 156.4(2) . .
O9 W1 K7 O60 71.8(2) . .
O24 W1 K7 O60 -82.4(3) . .
O10 W1 K7 O60 -13.5(2) . .
O30 W1 K7 O60 47.6(2) . .
O33 W1 K7 O88 29.9(7) . .
O4 W1 K7 O88 -59.3(6) . .
O9 W1 K7 O88 -143.9(7) . .
O24 W1 K7 O88 61.9(7) . .
O10 W1 K7 O88 130.8(6) . .
O30 W1 K7 O88 -168.2(6) . .
O33 W1 K7 O15 115.8(3) . 5_566
O4 W1 K7 O15 26.6(3) . 5_566
O9 W1 K7 O15 -58.0(3) . 5_566
O24 W1 K7 O15 147.8(3) . 5_566
O10 W1 K7 O15 -143.3(2) . 5_566
O30 W1 K7 O15 -82.3(3) . 5_566
O33 W1 K7 O85 -60.5(6) . .
O4 W1 K7 O85 -149.7(5) . .
O9 W1 K7 O85 125.7(5) . .
O24 W1 K7 O85 -28.5(6) . .
O10 W1 K7 O85 40.4(5) . .
O30 W1 K7 O85 101.5(5) . .
O33 W1 K7 O73 -32.1(4) . .
O4 W1 K7 O73 -121.3(3) . .
O9 W1 K7 O73 154.0(4) . .
O24 W1 K7 O73 -0.1(4) . .
O10 W1 K7 O73 68.8(3) . .
O30 W1 K7 O73 129.8(4) . .
O4 W1 K7 O33 -89.2(3) . .
O9 W1 K7 O33 -173.8(3) . .
O24 W1 K7 O33 32.0(3) . .
O10 W1 K7 O33 100.9(3) . .
O30 W1 K7 O33 161.9(3) . .
O33 W1 K7 O12 -177.5(2) . .
O4 W1 K7 O12 93.29(17) . .
O9 W1 K7 O12 8.67(19) . .
O24 W1 K7 O12 -145.5(2) . .
O10 W1 K7 O12 -76.61(15) . .
O30 W1 K7 O12 -15.6(2) . .
O33 W1 K7 O9 173.8(3) . .
O4 W1 K7 O9 84.6(2) . .
O24 W1 K7 O9 -154.2(3) . .
O10 W1 K7 O9 -85.3(2) . .
O30 W1 K7 O9 -24.2(2) . .
W5 O51 K8 O66 30.6(6) . .
K1 O51 K8 O66 -170.3(4) 5_566 .
W5 O51 K8 O84 59.2(7) . .
K1 O51 K8 O84 -141.8(6) 5_566 .
W5 O51 K8 O89 -89.5(4) . .
K1 O51 K8 O89 69.5(4) 5_566 .
W5 O51 K8 O88 -82.1(7) . .
K1 O51 K8 O88 76.9(6) 5_566 .
W5 O51 K8 O76 40.8(6) . .
K1 O51 K8 O76 -160.1(5) 5_566 .
W5 O51 K8 O41 114.8(3) . 6_656
K1 O51 K8 O41 -86.1(3) 5_566 6_656
W5 O51 K8 O44 -169.8(3) . 5_566
K1 O51 K8 O44 -10.8(3) 5_566 5_566
W5 O51 K8 O69 -43(2) . .
K1 O51 K8 O69 116.4(19) 5_566 .
W5 O51 K8 O33 -20.5(3) . .
K1 O51 K8 O33 138.6(2) 5_566 .
W5 O51 K8 O83 90.7(6) . .
K1 O51 K8 O83 -110.2(6) 5_566 .
K1 O51 K8 W5 159.1(5) 5_566 .
W1 O33 K8 O66 -113.2(4) . .
K7 O33 K8 O66 131.8(4) . .
W1 O33 K8 O84 -53.2(6) . .
K7 O33 K8 O84 -168.2(6) . .
W1 O33 K8 O89 132.1(4) . .
K7 O33 K8 O89 17.1(4) . .
W1 O33 K8 O88 146.4(7) . .
K7 O33 K8 O88 31.4(7) . .
W1 O33 K8 O51 19.6(3) . .
K7 O33 K8 O51 -95.39(17) . .
W1 O33 K8 O76 -86.3(6) . .
K7 O33 K8 O76 158.7(5) . .
W1 O33 K8 O41 -114.6(2) . 6_656
K7 O33 K8 O41 130.35(19) . 6_656
W1 O33 K8 O44 155.3(2) . 5_566
K7 O33 K8 O44 40.3(3) . 5_566
W1 O33 K8 O69 -164.7(4) . .
K7 O33 K8 O69 80.3(3) . .
W1 O33 K8 O83 -42.6(6) . .
K7 O33 K8 O83 -157.6(6) . .
W1 O33 K8 W5 12.59(19) . .
K7 O33 K8 W5 -102.40(12) . .
O51 W5 K8 O66 -154.6(5) . .
O3 W5 K8 O66 -153.9(4) . .
O20 W5 K8 O66 106.9(4) . .
O39 W5 K8 O66 -50.8(4) 3_556 .
O4 W5 K8 O66 32.3(4) . .
O21 W5 K8 O66 15.0(4) 3_556 .
K1 W5 K8 O66 -167.6(4) 5_566 .
O51 W5 K8 O84 -114.1(7) . .
O3 W5 K8 O84 -113.3(7) . .
O20 W5 K8 O84 147.5(7) . .
O39 W5 K8 O84 -10.3(7) 3_556 .
O4 W5 K8 O84 72.8(7) . .
O21 W5 K8 O84 55.6(7) 3_556 .
K1 W5 K8 O84 -127.0(6) 5_566 .
O51 W5 K8 O89 98.6(5) . .
O3 W5 K8 O89 99.3(4) . .
O20 W5 K8 O89 0.1(4) . .
O39 W5 K8 O89 -157.6(4) 3_556 .
O4 W5 K8 O89 -74.5(4) . .
O21 W5 K8 O89 -91.8(4) 3_556 .
K1 W5 K8 O89 85.6(4) 5_566 .
O51 W5 K8 O88 110.3(7) . .
O3 W5 K8 O88 111.1(7) . .
O20 W5 K8 O88 11.9(7) . .
O39 W5 K8 O88 -145.8(7) 3_556 .
O4 W5 K8 O88 -62.7(7) . .
O21 W5 K8 O88 -80.0(7) 3_556 .
K1 W5 K8 O88 97.4(7) 5_566 .
O3 W5 K8 O51 0.8(4) . .
O20 W5 K8 O51 -98.4(3) . .
O39 W5 K8 O51 103.8(3) 3_556 .
O4 W5 K8 O51 -173.1(3) . .
O21 W5 K8 O51 169.7(3) 3_556 .
K1 W5 K8 O51 -12.9(3) 5_566 .
O51 W5 K8 O76 -141.2(5) . .
O3 W5 K8 O76 -140.4(5) . .
O20 W5 K8 O76 120.4(5) . .
O39 W5 K8 O76 -37.3(5) 3_556 .
O4 W5 K8 O76 45.8(5) . .
O21 W5 K8 O76 28.5(5) 3_556 .
K1 W5 K8 O76 -154.1(5) 5_566 .
O51 W5 K8 O41 -78.6(4) . 6_656
O3 W5 K8 O41 -77.9(3) . 6_656
O20 W5 K8 O41 -177.1(2) . 6_656
O39 W5 K8 O41 25.2(3) 3_556 6_656
O4 W5 K8 O41 108.3(3) . 6_656
O21 W5 K8 O41 91.0(3) 3_556 6_656
K1 W5 K8 O41 -91.6(2) 5_566 6_656
O51 W5 K8 O44 12.9(3) . 5_566
O3 W5 K8 O44 13.6(3) . 5_566
O20 W5 K8 O44 -85.6(2) . 5_566
O39 W5 K8 O44 116.7(2) 3_556 5_566
O4 W5 K8 O44 -160.2(3) . 5_566
O21 W5 K8 O44 -177.4(2) 3_556 5_566
K1 W5 K8 O44 -0.07(19) 5_566 5_566
O51 W5 K8 O69 164.5(8) . .
O3 W5 K8 O69 165.3(7) . .
O20 W5 K8 O69 66.1(7) . .
O39 W5 K8 O69 -91.7(7) 3_556 .
O4 W5 K8 O69 -8.6(7) . .
O21 W5 K8 O69 -25.8(7) 3_556 .
K1 W5 K8 O69 151.6(7) 5_566 .
O51 W5 K8 O33 159.0(3) . .
O3 W5 K8 O33 159.8(2) . .
O20 W5 K8 O33 60.58(17) . .
O39 W5 K8 O33 -97.17(17) 3_556 .
O4 W5 K8 O33 -14.07(17) . .
O21 W5 K8 O33 -31.3(2) 3_556 .
K1 W5 K8 O33 146.06(11) 5_566 .
O51 W5 K8 O83 -79.2(6) . .
O3 W5 K8 O83 -78.5(6) . .
O20 W5 K8 O83 -177.6(6) . .
O39 W5 K8 O83 24.6(6) 3_556 .
O4 W5 K8 O83 107.7(6) . .
O21 W5 K8 O83 90.5(6) 3_556 .
K1 W5 K8 O83 -92.2(6) 5_566 .
O59 K1 K9 O26 75.0(3) . 5_567
O12 K1 K9 O26 -5.0(3) . 5_567
O51 K1 K9 O26 159.0(3) 5_566 5_567
O49 K1 K9 O26 159.0(3) . 5_567
O56 K1 K9 O26 -82.1(3) . 5_567
O58 K1 K9 O26 67.2(3) . 5_567
O3 K1 K9 O26 -153.4(4) 5_566 5_567
O15 K1 K9 O26 -85.3(3) 5_566 5_567
O6 K1 K9 O26 18.1(5) . 5_567
W5 K1 K9 O26 -176.7(3) 5_566 5_567
K2 K1 K9 O26 30.6(2) . 5_567
W14 K1 K9 O26 70.7(8) . 5_567
O59 K1 K9 O26 -162.4(4) . 7_565
O12 K1 K9 O26 117.70(18) . 7_565
O51 K1 K9 O26 -78.3(2) 5_566 7_565
O49 K1 K9 O26 -78.3(5) . 7_565
O56 K1 K9 O26 40.6(2) . 7_565
O58 K1 K9 O26 -170.2(2) . 7_565
O3 K1 K9 O26 -30.68(15) 5_566 7_565
O15 K1 K9 O26 37.42(18) 5_566 7_565
O6 K1 K9 O26 140.74(19) . 7_565
W5 K1 K9 O26 -54.05(15) 5_566 7_565
K2 K1 K9 O26 153.3(2) . 7_565
W14 K1 K9 O26 -166.6(5) . 7_565
O12 K1 K9 O59 -79.9(3) . .
O51 K1 K9 O59 84.0(3) 5_566 .
O49 K1 K9 O59 84.0(4) . .
O56 K1 K9 O59 -157.1(3) . .
O58 K1 K9 O59 -7.8(3) . .
O3 K1 K9 O59 131.7(3) 5_566 .
O15 K1 K9 O59 -160.2(3) 5_566 .
O6 K1 K9 O59 -56.9(4) . .
W5 K1 K9 O59 108.3(3) 5_566 .
K2 K1 K9 O59 -44.3(3) . .
W14 K1 K9 O59 -4.2(7) . .
O59 K1 K9 O59 -59.5(4) . 3_566
O12 K1 K9 O59 -139.4(2) . 3_566
O51 K1 K9 O59 24.6(2) 5_566 3_566
O49 K1 K9 O59 24.6(5) . 3_566
O56 K1 K9 O59 143.5(2) . 3_566
O58 K1 K9 O59 -67.3(2) . 3_566
O3 K1 K9 O59 72.22(19) 5_566 3_566
O15 K1 K9 O59 140.3(2) 5_566 3_566
O6 K1 K9 O59 -116.4(2) . 3_566
W5 K1 K9 O59 48.85(17) 5_566 3_566
K2 K1 K9 O59 -103.8(2) . 3_566
W14 K1 K9 O59 -63.7(5) . 3_566
O59 K1 K9 W8 -142.4(4) . 7_565
O12 K1 K9 W8 137.70(16) . 7_565
O51 K1 K9 W8 -58.34(17) 5_566 7_565
O49 K1 K9 W8 -58.3(5) . 7_565
O56 K1 K9 W8 60.6(2) . 7_565
O58 K1 K9 W8 -150.17(17) . 7_565
O3 K1 K9 W8 -10.68(12) 5_566 7_565
O15 K1 K9 W8 57.42(16) 5_566 7_565
O6 K1 K9 W8 160.74(16) . 7_565
W5 K1 K9 W8 -34.05(12) 5_566 7_565
K2 K1 K9 W8 173.31(19) . 7_565
W14 K1 K9 W8 -146.6(5) . 7_565
O59 K1 K9 W8 67.5(3) . 5_567
O12 K1 K9 W8 -12.41(18) . 5_567
O51 K1 K9 W8 151.55(17) 5_566 5_567
O49 K1 K9 W8 151.6(3) . 5_567
O56 K1 K9 W8 -89.55(18) . 5_567
O58 K1 K9 W8 59.72(19) . 5_567
O3 K1 K9 W8 -160.8(2) 5_566 5_567
O15 K1 K9 W8 -92.69(19) 5_566 5_567
O6 K1 K9 W8 10.6(3) . 5_567
W5 K1 K9 W8 175.84(16) 5_566 5_567
K2 K1 K9 W8 23.20(9) . 5_567
W14 K1 K9 W8 63.3(7) . 5_567
O59 K1 K9 W10 -170.3(3) . 5_566
O12 K1 K9 W10 109.77(11) . 5_566
O51 K1 K9 W10 -86.27(12) 5_566 5_566
O49 K1 K9 W10 -86.3(4) . 5_566
O56 K1 K9 W10 32.63(15) . 5_566
O58 K1 K9 W10 -178.10(13) . 5_566
O3 K1 K9 W10 -38.61(10) 5_566 5_566
O15 K1 K9 W10 29.48(12) 5_566 5_566
O6 K1 K9 W10 132.8(2) . 5_566
W5 K1 K9 W10 -61.99(4) 5_566 5_566
K2 K1 K9 W10 145.38(11) . 5_566
W14 K1 K9 W10 -174.5(6) . 5_566
O59 K1 K9 W10 63.9(4) . 7_566
O12 K1 K9 W10 -16.0(4) . 7_566
O51 K1 K9 W10 148.0(4) 5_566 7_566
O49 K1 K9 W10 148.0(3) . 7_566
O56 K1 K9 W10 -93.1(4) . 7_566
O58 K1 K9 W10 56.1(4) . 7_566
O3 K1 K9 W10 -164.4(4) 5_566 7_566
O15 K1 K9 W10 -96.3(4) 5_566 7_566
O6 K1 K9 W10 7.0(5) . 7_566
W5 K1 K9 W10 172.2(4) 5_566 7_566
K2 K1 K9 W10 19.6(3) . 7_566
W14 K1 K9 W10 59.7(9) . 7_566
O59 K1 K9 K1 -37.8(3) . 3_566
O12 K1 K9 K1 -117.74(10) . 3_566
O51 K1 K9 K1 46.23(10) 5_566 3_566
O49 K1 K9 K1 46.2(4) . 3_566
O56 K1 K9 K1 165.12(14) . 3_566
O58 K1 K9 K1 -45.60(12) . 3_566
O3 K1 K9 K1 93.88(13) 5_566 3_566
O15 K1 K9 K1 161.98(12) 5_566 3_566
O6 K1 K9 K1 -94.7(2) . 3_566
W5 K1 K9 K1 70.51(3) 5_566 3_566
K2 K1 K9 K1 -82.13(6) . 3_566
W14 K1 K9 K1 -42.0(6) . 3_566
O59 K1 K9 K2 44.3(3) . .
O12 K1 K9 K2 -35.61(12) . .
O51 K1 K9 K2 128.35(12) 5_566 .
O49 K1 K9 K2 128.4(3) . .
O56 K1 K9 K2 -112.75(14) . .
O58 K1 K9 K2 36.52(13) . .
O3 K1 K9 K2 176.01(17) 5_566 .
O15 K1 K9 K2 -115.89(14) 5_566 .
O6 K1 K9 K2 -12.6(3) . .
W5 K1 K9 K2 152.64(9) 5_566 .
W14 K1 K9 K2 40.1(6) . .
O59 K1 K9 K2 -95.9(4) . 3_566
O12 K1 K9 K2 -175.81(18) . 3_566
O51 K1 K9 K2 -11.84(19) 5_566 3_566
O49 K1 K9 K2 -11.8(5) . 3_566
O56 K1 K9 K2 107.1(2) . 3_566
O58 K1 K9 K2 -103.67(19) . 3_566
O3 K1 K9 K2 35.81(14) 5_566 3_566
O15 K1 K9 K2 103.91(18) 5_566 3_566
O6 K1 K9 K2 -152.77(15) . 3_566
W5 K1 K9 K2 12.44(14) 5_566 3_566
K2 K1 K9 K2 -140.2(2) . 3_566
W14 K1 K9 K2 -100.1(5) . 3_566
O52 K2 K9 O26 83.5(5) . 5_567
O59 K2 K9 O26 162.2(4) . 5_567
O12 K2 K9 O26 -117.88(19) . 5_567
O25 K2 K9 O26 76.7(2) 5_567 5_567
O45 K2 K9 O26 -37.84(19) 5_567 5_567
O58 K2 K9 O26 169.2(2) . 5_567
O57 K2 K9 O26 -41.7(2) . 5_567
O8 K2 K9 O26 31.40(15) 5_567 5_567
O22 K2 K9 O26 -141.42(18) . 5_567
W8 K2 K9 O26 -3.81(12) 5_567 5_567
K1 K2 K9 O26 -152.9(2) . 5_567
W4 K2 K9 O26 55.20(16) 5_567 5_567
O52 K2 K9 O26 -153.9(3) . 7_565
O59 K2 K9 O26 -75.2(3) . 7_565
O12 K2 K9 O26 4.7(3) . 7_565
O25 K2 K9 O26 -160.8(3) 5_567 7_565
O45 K2 K9 O26 84.7(3) 5_567 7_565
O58 K2 K9 O26 -68.3(3) . 7_565
O57 K2 K9 O26 80.8(3) . 7_565
O8 K2 K9 O26 153.9(4) 5_567 7_565
O22 K2 K9 O26 -18.9(5) . 7_565
W8 K2 K9 O26 118.7(3) 5_567 7_565
K1 K2 K9 O26 -30.3(2) . 7_565
W4 K2 K9 O26 177.8(3) 5_567 7_565
O52 K2 K9 O59 -78.7(4) . .
O12 K2 K9 O59 79.9(3) . .
O25 K2 K9 O59 -85.6(3) 5_567 .
O45 K2 K9 O59 159.9(3) 5_567 .
O58 K2 K9 O59 7.0(3) . .
O57 K2 K9 O59 156.1(3) . .
O8 K2 K9 O59 -130.8(3) 5_567 .
O22 K2 K9 O59 56.4(4) . .
W8 K2 K9 O59 -166.0(3) 5_567 .
K1 K2 K9 O59 44.9(3) . .
W4 K2 K9 O59 -107.0(3) 5_567 .
O52 K2 K9 O59 -20.0(4) . 3_566
O59 K2 K9 O59 58.7(4) . 3_566
O12 K2 K9 O59 138.6(2) . 3_566
O25 K2 K9 O59 -26.8(2) 5_567 3_566
O45 K2 K9 O59 -141.3(2) 5_567 3_566
O58 K2 K9 O59 65.7(2) . 3_566
O57 K2 K9 O59 -145.2(2) . 3_566
O8 K2 K9 O59 -72.11(19) 5_567 3_566
O22 K2 K9 O59 115.1(2) . 3_566
W8 K2 K9 O59 -107.33(16) 5_567 3_566
K1 K2 K9 O59 103.6(2) . 3_566
W4 K2 K9 O59 -48.31(18) 5_567 3_566
O52 K2 K9 W8 -134.7(4) . 7_565
O59 K2 K9 W8 -56.0(4) . 7_565
O12 K2 K9 W8 23.9(4) . 7_565
O25 K2 K9 W8 -141.6(4) 5_567 7_565
O45 K2 K9 W8 103.9(4) 5_567 7_565
O58 K2 K9 W8 -49.1(4) . 7_565
O57 K2 K9 W8 100.0(4) . 7_565
O8 K2 K9 W8 173.1(4) 5_567 7_565
O22 K2 K9 W8 0.3(5) . 7_565
W8 K2 K9 W8 137.9(4) 5_567 7_565
K1 K2 K9 W8 -11.1(3) . 7_565
W4 K2 K9 W8 -163.1(4) 5_567 7_565
O52 K2 K9 W8 87.4(4) . 5_567
O59 K2 K9 W8 166.0(3) . 5_567
O12 K2 K9 W8 -114.06(11) . 5_567
O25 K2 K9 W8 80.48(12) 5_567 5_567
O45 K2 K9 W8 -34.02(13) 5_567 5_567
O58 K2 K9 W8 173.01(14) . 5_567
O57 K2 K9 W8 -37.89(15) . 5_567
O8 K2 K9 W8 35.21(10) 5_567 5_567
O22 K2 K9 W8 -137.61(18) . 5_567
K1 K2 K9 W8 -149.08(12) . 5_567
W4 K2 K9 W8 59.02(5) 5_567 5_567
O52 K2 K9 W10 -151.0(3) . 5_566
O59 K2 K9 W10 -72.3(3) . 5_566
O12 K2 K9 W10 7.61(17) . 5_566
O25 K2 K9 W10 -157.85(16) 5_567 5_566
O45 K2 K9 W10 87.7(2) 5_567 5_566
O58 K2 K9 W10 -65.31(19) . 5_566
O57 K2 K9 W10 83.79(17) . 5_566
O8 K2 K9 W10 156.9(2) 5_567 5_566
O22 K2 K9 W10 -15.9(3) . 5_566
W8 K2 K9 W10 121.68(19) 5_567 5_566
K1 K2 K9 W10 -27.41(9) . 5_566
W4 K2 K9 W10 -179.31(15) 5_567 5_566
O52 K2 K9 W10 68.3(4) . 7_566
O59 K2 K9 W10 146.9(3) . 7_566
O12 K2 K9 W10 -133.15(15) . 7_566
O25 K2 K9 W10 61.39(17) 5_567 7_566
O45 K2 K9 W10 -53.11(16) 5_567 7_566
O58 K2 K9 W10 153.92(17) . 7_566
O57 K2 K9 W10 -57.0(2) . 7_566
O8 K2 K9 W10 16.12(12) 5_567 7_566
O22 K2 K9 W10 -156.70(15) . 7_566
W8 K2 K9 W10 -19.09(7) 5_567 7_566
K1 K2 K9 W10 -168.17(18) . 7_566
W4 K2 K9 W10 39.93(12) 5_567 7_566
O52 K2 K9 K1 -123.6(3) . .
O59 K2 K9 K1 -44.9(3) . .
O12 K2 K9 K1 35.02(12) . .
O25 K2 K9 K1 -130.44(12) 5_567 .
O45 K2 K9 K1 115.06(15) 5_567 .
O58 K2 K9 K1 -37.90(14) . .
O57 K2 K9 K1 111.20(14) . .
O8 K2 K9 K1 -175.70(16) 5_567 .
O22 K2 K9 K1 11.5(3) . .
W8 K2 K9 K1 149.08(12) 5_567 .
W4 K2 K9 K1 -151.90(8) 5_567 .
O52 K2 K9 K1 16.9(5) . 3_566
O59 K2 K9 K1 95.5(4) . 3_566
O12 K2 K9 K1 175.46(18) . 3_566
O25 K2 K9 K1 10.0(2) 5_567 3_566
O45 K2 K9 K1 -104.50(19) 5_567 3_566
O58 K2 K9 K1 102.53(19) . 3_566
O57 K2 K9 K1 -108.4(2) . 3_566
O8 K2 K9 K1 -35.27(14) 5_567 3_566
O22 K2 K9 K1 151.91(15) . 3_566
W8 K2 K9 K1 -70.48(11) 5_567 3_566
K1 K2 K9 K1 140.4(2) . 3_566
W4 K2 K9 K1 -11.46(15) 5_567 3_566
O52 K2 K9 K2 -41.2(4) . 3_566
O59 K2 K9 K2 37.4(3) . 3_566
O12 K2 K9 K2 117.34(10) . 3_566
O25 K2 K9 K2 -48.12(10) 5_567 3_566
O45 K2 K9 K2 -162.62(13) 5_567 3_566
O58 K2 K9 K2 44.42(12) . 3_566
O57 K2 K9 K2 -166.48(13) . 3_566
O8 K2 K9 K2 -93.38(12) 5_567 3_566
O22 K2 K9 K2 93.8(2) . 3_566
W8 K2 K9 K2 -128.59(6) 5_567 3_566
K1 K2 K9 K2 82.32(6) . 3_566
W4 K2 K9 K2 -69.58(3) 5_567 3_566
O71 K7 O56 K1 -87.9(4) . .
O89 K7 O56 K1 -133.5(3) . .
O60 K7 O56 K1 36.7(4) . .
O88 K7 O56 K1 -140.6(5) . .
O15 K7 O56 K1 -48.75(15) 5_566 .
O85 K7 O56 K1 141.6(7) . .
O73 K7 O56 K1 -106.0(4) . .
O33 K7 O56 K1 150.41(17) . .
O12 K7 O56 K1 42.00(13) . .
O9 K7 O56 K1 97.27(16) . .
W1 K7 O56 K1 126.88(14) . .
O59 K1 O56 K7 19.7(4) . .
O12 K1 O56 K7 -46.83(15) . .
O51 K1 O56 K7 150.86(15) 5_566 .
O49 K1 O56 K7 -155.27(19) . .
O58 K1 O56 K7 -95.1(2) . .
O3 K1 O56 K7 96.44(16) 5_566 .
O15 K1 O56 K7 47.21(15) 5_566 .
O6 K1 O56 K7 -100.66(16) . .
W5 K1 O56 K7 125.72(12) 5_566 .
K2 K1 O56 K7 -35.19(19) . .
W14 K1 O56 K7 -131.42(16) . .
O52 K2 O58 K1 -155.72(16) . .
O59 K2 O58 K1 49.98(17) . .
O12 K2 O58 K1 -48.83(13) . .
O25 K2 O58 K1 139.98(14) 5_567 .
O45 K2 O58 K1 9.5(3) 5_567 .
O57 K2 O58 K1 -98.4(2) . .
O8 K2 O58 K1 99.2(2) 5_567 .
O22 K2 O58 K1 -103.91(16) . .
W8 K2 O58 K1 59.1(3) 5_567 .
W4 K2 O58 K1 131.81(9) 5_567 .
O52 K2 O58 K6 58.86(14) . 5_566
O59 K2 O58 K6 -95.44(19) . 5_566
O12 K2 O58 K6 165.75(17) . 5_566
O25 K2 O58 K6 -5.44(15) 5_567 5_566
O45 K2 O58 K6 -135.9(2) 5_567 5_566
O57 K2 O58 K6 116.13(19) . 5_566
O8 K2 O58 K6 -46.2(2) 5_567 5_566
O22 K2 O58 K6 110.67(17) . 5_566
W8 K2 O58 K6 -86.3(3) 5_567 5_566
K1 K2 O58 K6 -145.42(19) . 5_566
W4 K2 O58 K6 -13.61(16) 5_567 5_566
O59 K1 O58 K2 -50.98(17) . .
O12 K1 O58 K2 49.92(13) . .
O51 K1 O58 K2 -137.11(15) 5_566 .
O49 K1 O58 K2 155.19(15) . .
O56 K1 O58 K2 99.3(2) . .
O3 K1 O58 K2 -97.3(2) 5_566 .
O15 K1 O58 K2 -7.7(3) 5_566 .
O6 K1 O58 K2 105.38(16) . .
W5 K1 O58 K2 -127.04(10) 5_566 .
W14 K1 O58 K2 134.13(13) . .
O59 K1 O58 K6 14.6(3) . 5_566
O12 K1 O58 K6 115.5(3) . 5_566
O51 K1 O58 K6 -71.5(3) 5_566 5_566
O49 K1 O58 K6 -139.2(3) . 5_566
O56 K1 O58 K6 164.9(3) . 5_566
O3 K1 O58 K6 -31.7(4) 5_566 5_566
O15 K1 O58 K6 57.9(5) 5_566 5_566
O6 K1 O58 K6 171.0(4) . 5_566
W5 K1 O58 K6 -61.4(4) 5_566 5_566
K2 K1 O58 K6 65.6(3) . 5_566
W14 K1 O58 K6 -160.3(4) . 5_566
O12 K1 O59 K2 -14.25(16) . .
O51 K1 O59 K2 147.11(17) 5_566 .
O49 K1 O59 K2 96.3(3) . .
O56 K1 O59 K2 -76.3(4) . .
O58 K1 O59 K2 54.02(16) . .
O3 K1 O59 K2 -156.63(18) 5_566 .
O15 K1 O59 K2 -101.85(16) 5_566 .
O6 K1 O59 K2 29.5(2) . .
W5 K1 O59 K2 174.58(14) 5_566 .
W14 K1 O59 K2 61.4(3) . .
O12 K1 O59 K9 103.4(3) . .
O51 K1 O59 K9 -95.2(3) 5_566 .
O49 K1 O59 K9 -146.0(2) . .
O56 K1 O59 K9 41.3(5) . .
O58 K1 O59 K9 171.7(3) . .
O3 K1 O59 K9 -39.0(2) 5_566 .
O15 K1 O59 K9 15.8(3) 5_566 .
O6 K1 O59 K9 147.2(2) . .
W5 K1 O59 K9 -67.8(2) 5_566 .
K2 K1 O59 K9 117.7(3) . .
W14 K1 O59 K9 179.08(15) . .
O52 K2 O59 K1 -95.8(3) . .
O12 K2 O59 K1 14.09(16) . .
O25 K2 O59 K1 -147.57(16) 5_567 .
O45 K2 O59 K1 101.03(17) 5_567 .
O58 K2 O59 K1 -55.87(17) . .
O57 K2 O59 K1 75.9(4) . .
O8 K2 O59 K1 156.84(17) 5_567 .
O22 K2 O59 K1 -29.5(2) . .
W8 K2 O59 K1 128.10(14) 5_567 .
W4 K2 O59 K1 -171.98(13) 5_567 .
O52 K2 O59 K9 147.4(2) . .
O12 K2 O59 K9 -102.7(3) . .
O25 K2 O59 K9 95.7(3) 5_567 .
O45 K2 O59 K9 -15.7(3) 5_567 .
O58 K2 O59 K9 -172.6(3) . .
O57 K2 O59 K9 -40.8(5) . .
O8 K2 O59 K9 40.1(3) 5_567 .
O22 K2 O59 K9 -146.2(2) . .
W8 K2 O59 K9 11.3(2) 5_567 .
K1 K2 O59 K9 -116.8(3) . .
W4 K2 O59 K9 71.3(3) 5_567 .
O26 K9 O59 K1 -118.3(3) 5_567 .
O26 K9 O59 K1 18.1(4) 7_565 .
O59 K9 O59 K1 129.6(3) 3_566 .
W8 K9 O59 K1 44.7(4) 7_565 .
W8 K9 O59 K1 -110.9(2) 5_567 .
W10 K9 O59 K1 7.8(2) 5_566 .
W10 K9 O59 K1 -139.9(2) 7_566 .
K1 K9 O59 K1 157.27(15) 3_566 .
K2 K9 O59 K1 -100.1(3) . .
K2 K9 O59 K1 102.5(2) 3_566 .
O26 K9 O59 K2 -18.1(4) 5_567 .
O26 K9 O59 K2 118.2(3) 7_565 .
O59 K9 O59 K2 -130.2(3) 3_566 .
W8 K9 O59 K2 144.9(2) 7_565 .
W8 K9 O59 K2 -10.8(2) 5_567 .
W10 K9 O59 K2 108.0(2) 5_566 .
W10 K9 O59 K2 -39.8(4) 7_566 .
K1 K9 O59 K2 100.1(3) . .
K1 K9 O59 K2 -102.6(3) 3_566 .
K2 K9 O59 K2 -157.34(16) 3_566 .
O67 K5 O61 K5 -134.5(3) . 2_565
O74 K5 O61 K5 127.2(13) . 2_565
O62 K5 O61 K5 -99.8(2) . 2_565
O78 K5 O61 K5 -33.3(4) . 2_565
O54 K5 O61 K5 66.77(11) 6_657 2_565
O53 K5 O61 K5 -72.7(3) . 2_565
O63 K5 O61 K5 -25.3(2) . 2_565
O72 K5 O61 K5 -170.3(4) . 2_565
O90 K5 O61 K5 98.1(11) . 2_565
O14 K5 O61 K5 122.53(11) 6_657 2_565
O55 K5 O61 K5 175.09(11) 6_657 2_565
O67 K5 O62 O87 -154(2) . .
O74 K5 O62 O87 -120(2) . .
O78 K5 O62 O87 -7(2) . .
O54 K5 O62 O87 64(2) 6_657 .
O53 K5 O62 O87 -70(2) . .
O63 K5 O62 O87 8(2) . .
O61 K5 O62 O87 96(2) . .
O72 K5 O62 O87 -139(2) . .
O90 K5 O62 O87 -99(2) . .
O14 K5 O62 O87 159(2) 6_657 .
O55 K5 O62 O87 163(2) 6_657 .
O74 K5 O62 O67 34.4(11) . .
O78 K5 O62 O67 147.3(8) . .
O54 K5 O62 O67 -141.8(6) 6_657 .
O53 K5 O62 O67 84.6(6) . .
O63 K5 O62 O67 162.0(6) . .
O61 K5 O62 O67 -110.2(6) . .
O72 K5 O62 O67 15.3(6) . .
O90 K5 O62 O67 54.8(11) . .
O14 K5 O62 O67 -47.1(6) 6_657 .
O55 K5 O62 O67 -42.6(6) 6_657 .
O67 K5 O62 K6 23.1(5) . 1_556
O74 K5 O62 K6 57.4(10) . 1_556
O78 K5 O62 K6 170.4(5) . 1_556
O54 K5 O62 K6 -118.7(5) 6_657 1_556
O53 K5 O62 K6 107.7(2) . 1_556
O63 K5 O62 K6 -174.9(3) . 1_556
O61 K5 O62 K6 -87.1(2) . 1_556
O72 K5 O62 K6 38.3(3) . 1_556
O90 K5 O62 K6 77.8(9) . 1_556
O14 K5 O62 K6 -24.1(3) 6_657 1_556
O55 K5 O62 K6 -19.56(18) 6_657 1_556
O67 K5 O63 O78 -55.1(17) . .
O74 K5 O63 O78 55.7(19) . .
O62 K5 O63 O78 -66.5(16) . .
O54 K5 O63 O78 134.6(16) 6_657 .
O53 K5 O63 O78 8.6(16) . .
O61 K5 O63 O78 -147.3(16) . .
O72 K5 O63 O78 -13.5(18) . .
O90 K5 O63 O78 65.7(17) . .
O14 K5 O63 O78 151.0(15) 6_657 .
O55 K5 O63 O78 -113.1(16) 6_657 .
O67 K5 O63 K10 -152.2(5) . .
O74 K5 O63 K10 -41.4(11) . .
O62 K5 O63 K10 -163.6(6) . .
O78 K5 O63 K10 -97.1(17) . .
O54 K5 O63 K10 37.5(5) 6_657 .
O53 K5 O63 K10 -88.5(5) . .
O61 K5 O63 K10 115.6(5) . .
O72 K5 O63 K10 -110.6(7) . .
O90 K5 O63 K10 -31.4(8) . .
O14 K5 O63 K10 53.9(8) 6_657 .
O55 K5 O63 K10 149.8(3) 6_657 .
O67 K5 O63 K10 -166.4(6) . 2_565
O74 K5 O63 K10 -55.6(11) . 2_565
O62 K5 O63 K10 -177.9(7) . 2_565
O78 K5 O63 K10 -111.3(18) . 2_565
O54 K5 O63 K10 23.3(6) 6_657 2_565
O53 K5 O63 K10 -102.7(6) . 2_565
O61 K5 O63 K10 101.3(6) . 2_565
O72 K5 O63 K10 -124.9(7) . 2_565
O90 K5 O63 K10 -45.6(8) . 2_565
O14 K5 O63 K10 39.6(8) 6_657 2_565
O55 K5 O63 K10 135.5(4) 6_657 2_565
O86 K4 O64 O86 180.000(15) . 2_565
O44 K4 O64 O86 -57(2) 6_656 2_565
O44 K4 O64 O86 123(2) 5_566 2_565
O69 K4 O64 O86 -5(2) 2_565 2_565
O69 K4 O64 O86 175(2) . 2_565
O27 K4 O64 O86 66(2) 5_566 2_565
O27 K4 O64 O86 -114(2) 6_656 2_565
O41 K4 O64 O86 11(2) 5_566 2_565
O41 K4 O64 O86 -169(2) 6_656 2_565
W15 K4 O64 O86 97(2) 5_566 2_565
O67 K6 O65 O79 37.7(15) 1_554 .
O25 K6 O65 O79 178.1(10) 1_554 .
O36 K6 O65 O79 -33.4(10) 5_566 .
O55 K6 O65 O79 41.1(10) 6_656 .
O68 K6 O65 O79 144.4(11) . .
O62 K6 O65 O79 -34.2(13) 1_554 .
O72 K6 O65 O79 88.1(11) 1_554 .
O58 K6 O65 O79 -127.0(11) 5_566 .
W11 K6 O65 O79 -52.1(10) 5_566 .
K2 K6 O65 O79 -151.6(10) 5_566 .
O84 K8 O66 O76 -6.4(14) . .
O89 K8 O66 O76 152.0(14) . .
O88 K8 O66 O76 156.1(14) . .
O51 K8 O66 O76 25.5(15) . .
O41 K8 O66 O76 -87.9(14) 6_656 .
O44 K8 O66 O76 -133.9(13) 5_566 .
O69 K8 O66 O76 -168.3(16) . .
O33 K8 O66 O76 93.4(14) . .
O83 K8 O66 O76 -24.8(14) . .
W5 K8 O66 O76 36.1(14) . .
O87 O62 O67 K6 -141(5) . 1_556
K5 O62 O67 K6 141.6(7) . 1_556
O87 O62 O67 K5 77(5) . .
K6 O62 O67 K5 -141.6(8) 1_556 .
O74 K5 O67 O62 -152.4(8) . .
O78 K5 O67 O62 -30.7(7) . .
O54 K5 O67 O62 135.7(7) 6_657 .
O53 K5 O67 O62 -82.8(5) . .
O63 K5 O67 O62 -18.3(6) . .
O61 K5 O67 O62 67.8(5) . .
O72 K5 O67 O62 -158.1(9) . .
O90 K5 O67 O62 -142.3(7) . .
O14 K5 O67 O62 146.2(5) 6_657 .
O55 K5 O67 O62 126.2(6) 6_657 .
O74 K5 O67 K6 101.5(12) . 1_556
O62 K5 O67 K6 -106.1(12) . 1_556
O78 K5 O67 K6 -136.8(11) . 1_556
O54 K5 O67 K6 29.6(18) 6_657 1_556
O53 K5 O67 K6 171.1(11) . 1_556
O63 K5 O67 K6 -124.4(10) . 1_556
O61 K5 O67 K6 -38.3(11) . 1_556
O72 K5 O67 K6 95.9(12) . 1_556
O90 K5 O67 K6 111.6(11) . 1_556
O14 K5 O67 K6 40.1(11) 6_657 1_556
O55 K5 O67 K6 20.1(9) 6_657 1_556
O64 K4 O69 K8 -23.7(9) . .
O86 K4 O69 K8 -20.8(18) 2_565 .
O86 K4 O69 K8 -25.2(10) . .
O44 K4 O69 K8 -145.6(3) 6_656 .
O44 K4 O69 K8 29.5(3) 5_566 .
O69 K4 O69 K8 156.3(9) 2_565 .
O27 K4 O69 K8 74.5(4) 5_566 .
O27 K4 O69 K8 -89.0(4) 6_656 .
O41 K4 O69 K8 137.1(3) 5_566 .
O41 K4 O69 K8 -40.9(3) 6_656 .
W15 K4 O69 K8 51.5(4) 5_566 .
O66 K8 O69 K4 120.0(7) . .
O84 K8 O69 K4 103.5(7) . .
O89 K8 O69 K4 -107.0(5) . .
O88 K8 O69 K4 -112.5(8) . .
O51 K8 O69 K4 -158.0(17) . .
O76 K8 O69 K4 115.2(6) . .
O41 K8 O69 K4 42.5(3) 6_656 .
O44 K8 O69 K4 -27.6(3) 5_566 .
O33 K8 O69 K4 179.0(5) . .
O83 K8 O69 K4 73.7(8) . .
W5 K8 O69 K4 173.5(3) . .
O56 K7 O71 O73 -146.1(10) . .
O89 K7 O71 O73 -102.4(12) . .
O60 K7 O71 O73 67.5(11) . .
O88 K7 O71 O73 -88.6(13) . .
O15 K7 O71 O73 172.8(12) 5_566 .
O85 K7 O71 O73 3.3(12) . .
O33 K7 O71 O73 -44.9(13) . .
O12 K7 O71 O73 116.7(11) . .
O9 K7 O71 O73 1(3) . .
W1 K7 O71 O73 -36.7(15) . .
O67 K5 O72 K6 -22.5(5) . 1_556
O74 K5 O72 K6 165.0(10) . 1_556
O62 K5 O72 K6 -35.8(3) . 1_556
O78 K5 O72 K6 -91.3(5) . 1_556
O54 K5 O72 K6 132.4(3) 6_657 1_556
O53 K5 O72 K6 -110.3(4) . 1_556
O63 K5 O72 K6 -87.2(5) . 1_556
O61 K5 O72 K6 35.0(4) . 1_556
O90 K5 O72 K6 173.9(7) . 1_556
O14 K5 O72 K6 102.1(3) 6_657 1_556
O55 K5 O72 K6 50.9(2) 6_657 1_556
K7 O71 O73 K10 -1(10) . 2_565
K7 O71 O73 K10 2(3) . .
O56 K7 O73 O71 46.5(13) . .
O89 K7 O73 O71 72.4(12) . .
O60 K7 O73 O71 -108.8(12) . .
O88 K7 O73 O71 83.3(13) . .
O15 K7 O73 O71 -6.5(11) 5_566 .
O85 K7 O73 O71 -176.4(13) . .
O33 K7 O73 O71 141.1(11) . .
O12 K7 O73 O71 -83.7(12) . .
O9 K7 O73 O71 -179.6(10) . .
W1 K7 O73 O71 154.4(11) . .
O71 K7 O73 K10 179.8(15) . 2_565
O56 K7 O73 K10 -133.7(5) . 2_565
O89 K7 O73 K10 -107.8(6) . 2_565
O60 K7 O73 K10 71.0(5) . 2_565
O88 K7 O73 K10 -96.9(8) . 2_565
O15 K7 O73 K10 173.2(5) 5_566 2_565
O85 K7 O73 K10 3.4(7) . 2_565
O33 K7 O73 K10 -39.1(6) . 2_565
O12 K7 O73 K10 96.1(6) . 2_565
O9 K7 O73 K10 0.1(10) . 2_565
W1 K7 O73 K10 -25.8(7) . 2_565
O71 K7 O73 K10 -179.0(14) . .
O56 K7 O73 K10 -132.5(4) . .
O89 K7 O73 K10 -106.6(5) . .
O60 K7 O73 K10 72.2(4) . .
O88 K7 O73 K10 -95.7(7) . .
O15 K7 O73 K10 174.5(4) 5_566 .
O85 K7 O73 K10 4.6(6) . .
O33 K7 O73 K10 -37.9(5) . .
O12 K7 O73 K10 97.3(5) . .
O9 K7 O73 K10 1.4(9) . .
W1 K7 O73 K10 -24.6(6) . .
O67 K5 O74 O90 148(2) . .
O62 K5 O74 O90 128(2) . .
O78 K5 O74 O90 44(3) . .
O54 K5 O74 O90 -53(2) 6_657 .
O53 K5 O74 O90 78(2) . .
O63 K5 O74 O90 30(3) . .
O61 K5 O74 O90 -113(2) . .
O72 K5 O74 O90 154(3) . .
O14 K5 O74 O90 -108(3) 6_657 .
O55 K5 O74 O90 -156(2) 6_657 .
K8 O66 O76 O84 10(2) . .
O84 K8 O76 O66 171(2) . .
O89 K8 O76 O66 -31.7(15) . .
O88 K8 O76 O66 -24.7(15) . .
O51 K8 O76 O66 -159.3(12) . .
O41 K8 O76 O66 82.3(13) 6_656 .
O44 K8 O76 O66 57.9(15) 5_566 .
O69 K8 O76 O66 9.3(13) . .
O33 K8 O76 O66 -72.5(13) . .
O83 K8 O76 O66 152.6(16) . .
W5 K8 O76 O66 -146.4(13) . .
O66 K8 O76 O84 -171(2) . .
O89 K8 O76 O84 157.6(10) . .
O88 K8 O76 O84 164.6(11) . .
O51 K8 O76 O84 30.0(12) . .
O41 K8 O76 O84 -88.5(11) 6_656 .
O44 K8 O76 O84 -112.8(11) 5_566 .
O69 K8 O76 O84 -161.4(12) . .
O33 K8 O76 O84 116.8(12) . .
O83 K8 O76 O84 -18.1(11) . .
W5 K8 O76 O84 42.8(11) . .
K10 O63 O78 K10 7.6(6) 2_565 .
K5 O63 O78 K10 -113.1(6) . .
K10 O63 O78 K5 113.1(6) . .
K10 O63 O78 K5 120.7(9) 2_565 .
K10 O63 O78 K10 -7.6(6) . 2_565
K5 O63 O78 K10 -120.7(9) . 2_565
O67 K5 O78 O63 128.1(16) . .
O74 K5 O78 O63 -132.6(17) . .
O62 K5 O78 O63 108.7(16) . .
O54 K5 O78 O63 -46.6(16) 6_657 .
O53 K5 O78 O63 -170.3(18) . .
O61 K5 O78 O63 32.8(16) . .
O72 K5 O78 O63 169.1(14) . .
O90 K5 O78 O63 -119.2(16) . .
O14 K5 O78 O63 -44(2) 6_657 .
O55 K5 O78 O63 89.6(18) 6_657 .
O67 K5 O78 K10 -172.8(7) . .
O74 K5 O78 K10 -73.4(12) . .
O62 K5 O78 K10 167.8(8) . .
O54 K5 O78 K10 12.5(8) 6_657 .
O53 K5 O78 K10 -111.2(7) . .
O63 K5 O78 K10 59.1(15) . .
O61 K5 O78 K10 92.0(7) . .
O72 K5 O78 K10 -131.7(7) . .
O90 K5 O78 K10 -60.1(9) . .
O14 K5 O78 K10 14.6(16) 6_657 .
O55 K5 O78 K10 148.7(4) 6_657 .
O67 K5 O78 K10 174.3(6) . 2_565
O74 K5 O78 K10 -86.4(11) . 2_565
O62 K5 O78 K10 154.9(8) . 2_565
O54 K5 O78 K10 -0.4(7) 6_657 2_565
O53 K5 O78 K10 -124.1(7) . 2_565
O63 K5 O78 K10 46.2(14) . 2_565
O61 K5 O78 K10 79.0(6) . 2_565
O72 K5 O78 K10 -144.7(6) . 2_565
O90 K5 O78 K10 -73.0(9) . 2_565
O14 K5 O78 K10 1.7(15) 6_657 2_565
O55 K5 O78 K10 135.8(5) 6_657 2_565
O67 K6 O79 O65 -158.9(9) 1_554 .
O25 K6 O79 O65 -3.5(18) 1_554 .
O36 K6 O79 O65 140.9(12) 5_566 .
O55 K6 O79 O65 -132.3(11) 6_656 .
O68 K6 O79 O65 -33.1(10) . .
O62 K6 O79 O65 158.8(8) 1_554 .
O72 K6 O79 O65 -109.0(10) 1_554 .
O58 K6 O79 O65 42.2(9) 5_566 .
W11 K6 O79 O65 121.5(11) 5_566 .
K2 K6 O79 O65 31.9(12) 5_566 .
O82 O82 O83 O84 92(3) 3 .
O82 O82 O83 K8 169.7(12) 3 .
O66 K8 O83 O84 31.7(14) . .
O89 K8 O83 O84 -108(7) . .
O88 K8 O83 O84 37(5) . .
O51 K8 O83 O84 -105.1(14) . .
O76 K8 O83 O84 21.2(13) . .
O41 K8 O83 O84 97.6(14) 6_656 .
O44 K8 O83 O84 147.0(13) 5_566 .
O69 K8 O83 O84 65.2(15) . .
O33 K8 O83 O84 -20.5(15) . .
W5 K8 O83 O84 -82.9(14) . .
O66 K8 O83 O82 -100.2(18) . .
O84 K8 O83 O82 -132(3) . .
O89 K8 O83 O82 121(6) . .
O88 K8 O83 O82 -95(4) . .
O51 K8 O83 O82 123.1(19) . .
O76 K8 O83 O82 -110.7(19) . .
O41 K8 O83 O82 -34.3(16) 6_656 .
O44 K8 O83 O82 15.1(19) 5_566 .
O69 K8 O83 O82 -67(2) . .
O33 K8 O83 O82 -152.4(16) . .
W5 K8 O83 O82 145.2(19) . .
O82 O83 O84 O76 41(6) . .
K8 O83 O84 O76 -64(3) . .
O82 O83 O84 K8 105(3) . .
O66 O76 O84 O83 61(4) . .
K8 O76 O84 O83 69(3) . .
O66 O76 O84 K8 -8.5(19) . .
O66 K8 O84 O83 -142.9(16) . .
O89 K8 O84 O83 170.6(12) . .
O88 K8 O84 O83 -170.9(13) . .
O51 K8 O84 O83 62.8(13) . .
O76 K8 O84 O83 -147(2) . .
O41 K8 O84 O83 -69.7(13) 6_656 .
O44 K8 O84 O83 -45.4(17) 5_566 .
O69 K8 O84 O83 -128.5(13) . .
O33 K8 O84 O83 160.7(14) . .
W5 K8 O84 O83 81.6(13) . .
O66 K8 O84 O76 4.2(9) . .
O89 K8 O84 O76 -42.2(18) . .
O88 K8 O84 O76 -23.8(18) . .
O51 K8 O84 O76 -150.0(12) . .
O41 K8 O84 O76 77.4(10) 6_656 .
O44 K8 O84 O76 101.8(11) 5_566 .
O69 K8 O84 O76 18.6(12) . .
O33 K8 O84 O76 -52.2(10) . .
O83 K8 O84 O76 147(2) . .
W5 K8 O84 O76 -131.2(12) . .
K10 O70 O85 K10 -5.6(6) 2_565 .
K10 O70 O85 K7 82(4) . .
K10 O70 O85 K7 77(4) 2_565 .
K10 O70 O85 K10 5.6(6) . 2_565
O71 K7 O85 O70 -51(4) . .
O56 K7 O85 O70 90(4) . .
O89 K7 O85 O70 20(4) . .
O60 K7 O85 O70 -136(4) . .
O88 K7 O85 O70 16(4) . .
O15 K7 O85 O70 -70(4) 5_566 .
O73 K7 O85 O70 -50(4) . .
O33 K7 O85 O70 80(4) . .
O12 K7 O85 O70 174(4) . .
O9 K7 O85 O70 128(4) . .
W1 K7 O85 O70 105(4) . .
O71 K7 O85 K10 -6.2(8) . .
O56 K7 O85 K10 135.5(6) . .
O89 K7 O85 K10 64.7(9) . .
O60 K7 O85 K10 -90.3(8) . .
O88 K7 O85 K10 61.7(9) . .
O15 K7 O85 K10 -25.0(16) 5_566 .
O73 K7 O85 K10 -4.9(6) . .
O33 K7 O85 K10 125.4(10) . .
O12 K7 O85 K10 -140.5(7) . .
O9 K7 O85 K10 173.5(8) . .
W1 K7 O85 K10 150.5(10) . .
O71 K7 O85 K10 -3.6(6) . 2_565
O56 K7 O85 K10 138.1(5) . 2_565
O89 K7 O85 K10 67.3(7) . 2_565
O60 K7 O85 K10 -87.7(6) . 2_565
O88 K7 O85 K10 64.3(7) . 2_565
O15 K7 O85 K10 -22.5(14) 5_566 2_565
O73 K7 O85 K10 -2.4(5) . 2_565
O33 K7 O85 K10 127.9(8) . 2_565
O12 K7 O85 K10 -137.9(5) . 2_565
O9 K7 O85 K10 176.0(6) . 2_565
W1 K7 O85 K10 153.1(8) . 2_565
O64 K4 O86 O86 0.00(2) . 2_565
O44 K4 O86 O86 -57(2) 6_656 2_565
O44 K4 O86 O86 121(2) 5_566 2_565
O69 K4 O86 O86 -8(4) 2_565 2_565
O69 K4 O86 O86 175.9(18) . 2_565
O27 K4 O86 O86 63(2) 5_566 2_565
O27 K4 O86 O86 -111(2) 6_656 2_565
O41 K4 O86 O86 11(2) 5_566 2_565
O41 K4 O86 O86 -169(2) 6_656 2_565
W15 K4 O86 O86 95(2) 5_566 2_565
O67 O62 O87 K5 -66(4) . .
K6 O62 O87 K5 -173(5) 1_556 .
O67 K5 O87 O62 19.4(16) . .
O74 K5 O87 O62 72(2) . .
O78 K5 O87 O62 172(2) . .
O54 K5 O87 O62 -138.3(15) 6_657 .
O53 K5 O87 O62 104(2) . .
O63 K5 O87 O62 -171(2) . .
O61 K5 O87 O62 -81.7(19) . .
O72 K5 O87 O62 40(2) . .
O90 K5 O87 O62 97(2) . .
O14 K5 O87 O62 -30(3) 6_657 .
O55 K5 O87 O62 -17(2) 6_657 .
O66 K8 O88 O89 -163(2) . .
O84 K8 O88 O89 -138(2) . .
O51 K8 O88 O89 -30(2) . .
O76 K8 O88 O89 -153(2) . .
O41 K8 O88 O89 135(2) 6_656 .
O44 K8 O88 O89 79(2) 5_566 .
O69 K8 O88 O89 160(2) . .
O33 K8 O88 O89 -107(2) . .
O83 K8 O88 O89 -168(3) . .
W5 K8 O88 O89 -52(2) . .
O66 K8 O88 K7 -91.4(9) . .
O84 K8 O88 K7 -67.2(17) . .
O89 K8 O88 K7 71(2) . .
O51 K8 O88 K7 41.6(12) . .
O76 K8 O88 K7 -81.8(11) . .
O41 K8 O88 K7 -153.7(7) 6_656 .
O44 K8 O88 K7 150.6(11) 5_566 .
O69 K8 O88 K7 -128.8(13) . .
O33 K8 O88 K7 -35.6(6) . .
O83 K8 O88 K7 -97(4) . .
W5 K8 O88 K7 18.7(12) . .
O71 K7 O88 O89 -107(2) . .
O56 K7 O88 O89 28(2) . .
O60 K7 O88 O89 -148.7(17) . .
O15 K7 O88 O89 -43(2) 5_566 .
O85 K7 O88 O89 168(2) . .
O73 K7 O88 O89 -129(2) . .
O33 K7 O88 O89 112(2) . .
O12 K7 O88 O89 33(3) . .
O9 K7 O88 O89 82(2) . .
W1 K7 O88 O89 99(2) . .
O71 K7 O88 K8 178.4(12) . .
O56 K7 O88 K8 -45.7(9) . .
O89 K7 O88 K8 -74(2) . .
O60 K7 O88 K8 137.2(6) . .
O15 K7 O88 K8 -117.2(9) 5_566 .
O85 K7 O88 K8 93.6(10) . .
O73 K7 O88 K8 156.6(11) . .
O33 K7 O88 K8 38.1(7) . .
O12 K7 O88 K8 -40.7(17) . .
O9 K7 O88 K8 7.4(12) . .
W1 K7 O88 K8 25.1(9) . .
K8 O88 O89 K7 114.7(3) . .
K7 O88 O89 K8 -114.7(3) . .
O71 K7 O89 O88 68(2) . .
O56 K7 O89 O88 -150(2) . .
O60 K7 O89 O88 45(2) . .
O15 K7 O89 O88 136(2) 5_566 .
O85 K7 O89 O88 -13(2) . .
O73 K7 O89 O88 48(2) . .
O33 K7 O89 O88 -63(2) . .
O12 K7 O89 O88 -155.9(19) . .
O9 K7 O89 O88 -104(2) . .
W1 K7 O89 O88 -81(2) . .
O71 K7 O89 K8 152.8(8) . .
O56 K7 O89 K8 -64.6(5) . .
O60 K7 O89 K8 130.0(5) . .
O88 K7 O89 K8 85(2) . .
O15 K7 O89 K8 -139.3(7) 5_566 .
O85 K7 O89 K8 72.3(8) . .
O73 K7 O89 K8 132.5(7) . .
O33 K7 O89 K8 21.6(5) . .
O12 K7 O89 K8 -71.0(8) . .
O9 K7 O89 K8 -18.6(7) . .
W1 K7 O89 K8 4.2(6) . .
O66 K8 O89 O88 17(2) . .
O84 K8 O89 O88 57(3) . .
O51 K8 O89 O88 154(2) . .
O76 K8 O89 O88 30(2) . .
O41 K8 O89 O88 -50(2) 6_656 .
O44 K8 O89 O88 -97(2) 5_566 .
O69 K8 O89 O88 -17(2) . .
O33 K8 O89 O88 67(2) . .
O83 K8 O89 O88 156(7) . .
W5 K8 O89 O88 133(2) . .
O66 K8 O89 K7 -70.3(7) . .
O84 K8 O89 K7 -30.9(16) . .
O88 K8 O89 K7 -88(2) . .
O51 K8 O89 K7 66.2(7) . .
O76 K8 O89 K7 -58.2(9) . .
O41 K8 O89 K7 -137.7(5) 6_656 .
O44 K8 O89 K7 175.6(7) 5_566 .
O69 K8 O89 K7 -104.5(8) . .
O33 K8 O89 K7 -20.3(5) . .
O83 K8 O89 K7 69(7) . .
W5 K8 O89 K7 44.9(7) . .
O67 K5 O90 O74 -34(3) . .
O62 K5 O90 O74 -65(3) . .
O78 K5 O90 O74 -141(2) . .
O54 K5 O90 O74 123(3) 6_657 .
O53 K5 O90 O74 -95(2) . .
O63 K5 O90 O74 -155(2) . .
O61 K5 O90 O74 90(3) . .
O72 K5 O90 O74 -22(2) . .
O14 K5 O90 O74 64(2) 6_657 .
O55 K5 O90 O74 24(3) 6_657 .
O85 O70 K10 K10 -71(7) . 2_565
O85 O70 K10 O75 -116(4) . .
K10 O70 K10 O75 -45(6) 2_565 .
O85 O70 K10 O63 29(4) . .
K10 O70 K10 O63 100(5) 2_565 .
O85 O70 K10 O80 110(4) . .
K10 O70 K10 O80 -179(100) 2_565 .
K10 O70 K10 O85 71(7) 2_565 .
O85 O70 K10 O73 174(4) . 2_565
K10 O70 K10 O73 -114(5) 2_565 2_565
O85 O70 K10 O70 -111(5) . 2_565
K10 O70 K10 O70 -39(4) 2_565 2_565
O85 O70 K10 O73 -52(4) . .
K10 O70 K10 O73 20(5) 2_565 .
O85 O70 K10 O63 91(4) . 2_565
K10 O70 K10 O63 162(6) 2_565 2_565
O85 O70 K10 O75 -121(4) . 2_565
K10 O70 K10 O75 -50(5) 2_565 2_565
O85 O70 K10 O78 27(4) . .
K10 O70 K10 O78 98(5) 2_565 .
K10 O75 K10 O70 166(2) 2_565 .
K10 O75 K10 O63 113(2) 2_565 .
K10 O75 K10 O80 -157.9(19) 2_565 .
K10 O75 K10 O85 147.1(18) 2_565 .
K10 O75 K10 O73 -86.0(15) 2_565 2_565
K10 O75 K10 O70 -12.3(16) 2_565 2_565
K10 O75 K10 O73 65.7(16) 2_565 .
K10 O75 K10 O63 -72(2) 2_565 2_565
K10 O75 K10 O75 -21(2) 2_565 2_565
K10 O75 K10 O78 124.0(19) 2_565 .
O78 O63 K10 K10 154(2) . 2_565
K5 O63 K10 K10 -130.7(13) . 2_565
O78 O63 K10 O70 -7(2) . .
K10 O63 K10 O70 -160.3(19) 2_565 .
K5 O63 K10 O70 69.0(13) . .
O78 O63 K10 O75 37(2) . .
K10 O63 K10 O75 -116.8(18) 2_565 .
K5 O63 K10 O75 112.5(11) . .
O78 O63 K10 O80 -60.8(18) . .
K10 O63 K10 O80 145.6(15) 2_565 .
K5 O63 K10 O80 14.9(8) . .
O78 O63 K10 O85 3.2(17) . .
K10 O63 K10 O85 -150.5(15) 2_565 .
K5 O63 K10 O85 78.9(7) . .
O78 O63 K10 O73 -109.5(17) . 2_565
K10 O63 K10 O73 96.8(14) 2_565 2_565
K5 O63 K10 O73 -33.8(11) . 2_565
O78 O63 K10 O70 157.6(19) . 2_565
K10 O63 K10 O70 3.9(15) 2_565 2_565
K5 O63 K10 O70 -126.8(12) . 2_565
O78 O63 K10 O73 79.8(16) . .
K10 O63 K10 O73 -73.9(13) 2_565 .
K5 O63 K10 O73 155.5(6) . .
O78 O63 K10 O63 -140.8(18) . 2_565
K10 O63 K10 O63 65.5(12) 2_565 2_565
K5 O63 K10 O63 -65.1(3) . 2_565
O78 O63 K10 O75 113(2) . 2_565
K10 O63 K10 O75 -41.0(15) 2_565 2_565
K5 O63 K10 O75 -171.7(12) . 2_565
K10 O63 K10 O78 -154(2) 2_565 .
K5 O63 K10 O78 75.6(16) . .
K10 O80 K10 O70 179(3) 2_565 .
K10 O80 K10 O75 140(2) 2_565 .
K10 O80 K10 O63 -87(2) 2_565 .
K10 O80 K10 O85 -160(2) 2_565 .
K10 O80 K10 O73 66(2) 2_565 2_565
K10 O80 K10 O70 24(2) 2_565 2_565
K10 O80 K10 O73 -153(3) 2_565 .
K10 O80 K10 O63 -16(2) 2_565 2_565
K10 O80 K10 O75 98(3) 2_565 2_565
K10 O80 K10 O78 -101(2) 2_565 .
O70 O85 K10 K10 142(4) . 2_565
K7 O85 K10 K10 21.5(16) . 2_565
K7 O85 K10 O70 -121(4) . .
K10 O85 K10 O70 -142(4) 2_565 .
O70 O85 K10 O75 56(4) . .
K7 O85 K10 O75 -64.5(10) . .
K10 O85 K10 O75 -86.0(12) 2_565 .
O70 O85 K10 O63 -149(4) . .
K7 O85 K10 O63 90.2(8) . .
K10 O85 K10 O63 68.7(11) 2_565 .
O70 O85 K10 O80 -59(4) . .
K7 O85 K10 O80 -179.8(12) . .
K10 O85 K10 O80 158.7(10) 2_565 .
O70 O85 K10 O73 -6(4) . 2_565
K7 O85 K10 O73 -127.1(7) . 2_565
K10 O85 K10 O73 -148.6(12) 2_565 2_565
O70 O85 K10 O70 115(6) . 2_565
K7 O85 K10 O70 -6(3) . 2_565
K10 O85 K10 O70 -27(2) 2_565 2_565
O70 O85 K10 O73 126(4) . .
K7 O85 K10 O73 5.1(7) . .
K10 O85 K10 O73 -16.3(11) 2_565 .
O70 O85 K10 O63 -105(4) . 2_565
K7 O85 K10 O63 134.5(7) . 2_565
K10 O85 K10 O63 113.0(13) 2_565 2_565
O70 O85 K10 O75 66(4) . 2_565
K7 O85 K10 O75 -54.5(12) . 2_565
K10 O85 K10 O75 -75.9(11) 2_565 2_565
O70 O85 K10 O78 -148(4) . .
K7 O85 K10 O78 91.3(9) . .
K10 O85 K10 O78 69.8(12) 2_565 .
O71 O73 K10 K10 -178(3) . 2_565
K7 O73 K10 K10 -176.2(7) . 2_565
O71 O73 K10 O70 9(3) . .
K10 O73 K10 O70 -173.1(14) 2_565 .
K7 O73 K10 O70 10.7(14) . .
O71 O73 K10 O75 68(3) . .
K10 O73 K10 O75 -114.3(9) 2_565 .
K7 O73 K10 O75 69.5(8) . .
O71 O73 K10 O63 -80(3) . .
K10 O73 K10 O63 98.3(6) 2_565 .
K7 O73 K10 O63 -77.9(5) . .
O71 O73 K10 O80 -13(3) . .
K10 O73 K10 O80 164.7(12) 2_565 .
K7 O73 K10 O80 -11.5(12) . .
O71 O73 K10 O85 -7(3) . .
K10 O73 K10 O85 171.2(8) 2_565 .
K7 O73 K10 O85 -5.0(6) . .
O71 O73 K10 O73 108(3) . 2_565
K10 O73 K10 O73 -74.2(7) 2_565 2_565
K7 O73 K10 O73 109.6(3) . 2_565
O71 O73 K10 O70 169(3) . 2_565
K10 O73 K10 O70 -13.3(10) 2_565 2_565
K7 O73 K10 O70 170.5(10) . 2_565
O71 O73 K10 O63 -133(3) . 2_565
K10 O73 K10 O63 44.8(7) 2_565 2_565
K7 O73 K10 O63 -131.4(5) . 2_565
O71 O73 K10 O75 118(3) . 2_565
K10 O73 K10 O75 -63.4(8) 2_565 2_565
K7 O73 K10 O75 120.4(8) . 2_565
O71 O73 K10 O78 -64(3) . .
K10 O73 K10 O78 114.2(7) 2_565 .
K7 O73 K10 O78 -62.0(6) . .
O63 O78 K10 K10 -28(2) . 2_565
K5 O78 K10 K10 -109.5(14) . 2_565
O63 O78 K10 O70 173(2) . .
K5 O78 K10 O70 91.4(14) . .
K10 O78 K10 O70 -159.0(19) 2_565 .
O63 O78 K10 O75 -149.7(17) . .
K5 O78 K10 O75 128.6(10) . .
K10 O78 K10 O75 -121.8(17) 2_565 .
K5 O78 K10 O63 -81.6(17) . .
K10 O78 K10 O63 28(2) 2_565 .
O63 O78 K10 O80 116.2(18) . .
K5 O78 K10 O80 34.6(9) . .
K10 O78 K10 O80 144.1(14) 2_565 .
O63 O78 K10 O85 -176.3(19) . .
K5 O78 K10 O85 102.1(10) . .
K10 O78 K10 O85 -148.4(15) 2_565 .
O63 O78 K10 O73 93.7(18) . 2_565
K5 O78 K10 O73 12.1(15) . 2_565
K10 O78 K10 O73 121.7(16) 2_565 2_565
O63 O78 K10 O70 -26(2) . 2_565
K5 O78 K10 O70 -107.3(14) . 2_565
K10 O78 K10 O70 2.2(15) 2_565 2_565
O63 O78 K10 O73 -97.2(16) . .
K5 O78 K10 O73 -178.8(8) . .
K10 O78 K10 O73 -69.3(13) 2_565 .
O63 O78 K10 O63 36.9(17) . 2_565
K5 O78 K10 O63 -44.8(6) . 2_565
K10 O78 K10 O63 64.8(11) 2_565 2_565
O63 O78 K10 O75 -93(2) . 2_565
K5 O78 K10 O75 -174.2(13) . 2_565
K10 O78 K10 O75 -64.7(19) 2_565 2_565
